data_7711278
loop_
_publ_author_name
'Mozaceanu, Cristina'
'Solea, Atena B.'
'Taylor, Christopher'
'Sudittapong, Burin'
'Ward, Michael D.'

_publ_section_title
;
 Disentangling contributions to guest binding inside a coordination cage
 host: analysis of a set of isomeric guests with differing polarities
;
_journal_name_full 'Dalton Transactions'
_journal_paper_doi 10.1039/D2DT02623F
_journal_year 2022
_chemical_formula_moiety 'C336 H264 Co8 N72, 2(C8 H4 N2), 12.5(B F4), 0.5(Cl), 3[BF4], 33[CH3OH]'
_chemical_formula_sum 'C385 H404 B15.5 Cl0.5 Co8 F62 N76 O33'
_chemical_formula_weight 8458.54
_chemical_name_systematic DMWMS_2v2_340_B20
_space_group_crystal_system monoclinic
_space_group_IT_number 15
_space_group_name_Hall '-C 2yc'
_space_group_name_H-M_alt 'C 1 2/c 1'
_atom_sites_solution_hydrogens geom
_atom_sites_solution_primary dual
_audit_creation_date 2021-04-12
_audit_creation_method
;
Olex2 1.3
(compiled 2020.11.12 svn.r5f609507 for OlexSys, GUI svn.r6272)
;
_audit_update_record
;
2022-08-04 deposited with the CCDC.	2022-09-16 downloaded from the CCDC.
;
_cell_angle_alpha 90
_cell_angle_beta 96.20586(17)
_cell_angle_gamma 90
_cell_formula_units_Z 4
_cell_length_a 32.92731(7)
_cell_length_b 30.26746(6)
_cell_length_c 39.97143(8)
_cell_measurement_reflns_used 139837
_cell_measurement_temperature 100
_cell_measurement_theta_max 33.811
_cell_measurement_theta_min 0.977
_cell_volume 39603.12(14)
_computing_cell_refinement 'DIALS 2theta refinement, DIALS 3.1.2-gc563cd297-release'
_computing_data_collection 'GDA - generic data acquisition software'
_computing_data_reduction
;
aimless (Evans, P. R. and Murshudov, G. N., 2013)
ccp4 (Winn, M. D. et al., 2011)
DIALS 3.1.2-gc563cd297-release (Winter, G. et al., 2018)
pointless (Evans, P., 2006)
XIA2 0.7.90-g7281562a-dials-3.1 (Winter, G., 2010)
;
_computing_molecular_graphics 'Olex2 1.3 (Dolomanov et al., 2009)'
_computing_publication_material 'Olex2 1.3 (Dolomanov et al., 2009)'
_computing_structure_refinement 'SHELXL 2018/3 (Sheldrick, 2015)'
_computing_structure_solution 'SHELXT  (Sheldrick, 2015)'
_diffrn_ambient_temperature 100
_diffrn_detector 'Photon counting pixel array'
_diffrn_detector_type 'Dectris PILATUS 2M'
_diffrn_measured_fraction_theta_full 0.998
_diffrn_measured_fraction_theta_max 0.997
_diffrn_measurement_device 'Fixed \c 3-circle diffractometer'
_diffrn_measurement_device_type 'Fluid Film Devices'
_diffrn_measurement_method 'shutterless scans'
_diffrn_measurement_specimen_support 'MiTeGen MicroMount'
_diffrn_radiation_monochromator 'Silicon 111'
_diffrn_radiation_type Synchrotron
_diffrn_radiation_wavelength 0.6889
_diffrn_reflns_av_R_equivalents 0.0456
_diffrn_reflns_av_unetI/netI 0.0370
_diffrn_reflns_Laue_measured_fraction_full 0.998
_diffrn_reflns_Laue_measured_fraction_max 0.997
_diffrn_reflns_limit_h_max 47
_diffrn_reflns_limit_h_min -47
_diffrn_reflns_limit_k_max 43
_diffrn_reflns_limit_k_min -43
_diffrn_reflns_limit_l_max 57
_diffrn_reflns_limit_l_min -57
_diffrn_reflns_number 338129
_diffrn_reflns_point_group_measured_fraction_full 0.998
_diffrn_reflns_point_group_measured_fraction_max 0.997
_diffrn_reflns_theta_full 24.415
_diffrn_reflns_theta_max 29.947
_diffrn_reflns_theta_min 0.985
_diffrn_source Synchrotron
_diffrn_source_details 'Allan et al. (2017)'
_diffrn_source_type 'Diamond Light Source Beamline I19-1'
_exptl_absorpt_coefficient_mu 0.402
_exptl_absorpt_correction_T_max 1.0
_exptl_absorpt_correction_T_min 0.977
_exptl_absorpt_correction_type empirical
_exptl_absorpt_process_details
;
CCP4 7.1.003: AIMLESS, version 0.7.4 : 13/12/18
Scaling & analysis of unmerged intensities, absorption correction using spherical harmonics
;
_exptl_crystal_colour 'clear light orange'
_exptl_crystal_colour_lustre clear
_exptl_crystal_colour_modifier light
_exptl_crystal_colour_primary orange
_exptl_crystal_density_diffrn 1.419
_exptl_crystal_description block
_exptl_crystal_F_000 17480
_exptl_crystal_preparation
'Crystal was soaked in methanolic mother liquor (from the solvothermal crystals growth). A solution of 1,2-dicyanobenzene and left for around 24 hours. Crystals were transferred to Fomblin oil before a crystal was mounted on a MiteGen Microloop and flash frozen under liquid nitrogen for storage.'
_exptl_crystal_recrystallization_method
'Solvothermal cooling from MeOH, followed by soaking of crystals in solution of guest'
_exptl_crystal_size_max 0.12
_exptl_crystal_size_mid 0.11
_exptl_crystal_size_min 0.09
_refine_diff_density_max 1.128
_refine_diff_density_min -0.581
_refine_diff_density_rms 0.072
_refine_ls_extinction_method none
_refine_ls_goodness_of_fit_ref 1.095
_refine_ls_hydrogen_treatment constr
_refine_ls_matrix_type full
_refine_ls_number_parameters 2538
_refine_ls_number_reflns 62969
_refine_ls_number_restraints 9242
_refine_ls_restrained_S_all 1.053
_refine_ls_R_factor_all 0.0677
_refine_ls_R_factor_gt 0.0534
_refine_ls_shift/su_max 0.005
_refine_ls_shift/su_mean 0.000
_refine_ls_structure_factor_coef Fsqd
_refine_ls_weighting_details 'w=1/[\s^2^(Fo^2^)+(0.1176P)^2^] where P=(Fo^2^+2Fc^2^)/3'
_refine_ls_weighting_scheme calc
_refine_ls_wR_factor_gt 0.1780
_refine_ls_wR_factor_ref 0.1855
_reflns_Friedel_coverage 0.000
_reflns_number_gt 45752
_reflns_number_total 62969
_reflns_threshold_expression 'I > 2\s(I)'
_cod_data_source_file d2dt02623f2.cif
_cod_data_source_block dmwms-2v2-340_b20
_cod_original_cell_volume 39603.12(10)
_cod_original_formula_sum 'C385 H404 B15.50 Cl0.50 Co8 F62 N76 O33'
_cod_database_code 7711278
_smtbx_masks_special_details
;
A solvent mask was calculated and 2848 electrons were 
found in a volume of 9930\%A^3^ in 1 void per unit cell. 
This is consistent with the presence of 
3[BF4], 33[CH3OH] per Formula Unit 
which account for 2868 electrons 
per unit cell.
;
_smtbx_masks_void_probe_radius 1.2
_smtbx_masks_void_truncation_radius 1.2
_shelx_shelxl_version_number 2018/3
_shelx_space_group_comment
;
The symmetry employed for this shelxl refinement is uniquely defined
by the following loop, which should always be used as a source of
symmetry information in preference to the above space-group names.
They are only intended as comments.
;
_shelx_estimated_absorpt_t_max 0.965
_shelx_estimated_absorpt_t_min 0.953
_olex2_refinement_description
;
1. Fixed Uiso
 At 1.2 times of:
  All C(H) groups, All C(H,H) groups
2. Restrained distances
 N22H-C16H \\sim N22H-C12H
 with sigma of 0.06
 C21H-C16H \\sim C21H-C12H
 with sigma of 0.04
3. Restrained planarity
 N22H, C21H, C11H, C16H, C12H
 with sigma of 0.1
4. Uiso/Uaniso restraints and constraints
N11A \\sim C12A \\sim C13A \\sim C14A \\sim C15A \\sim C16A \\sim N21A \\sim
N22A \\sim C23A \\sim C24A \\sim C25A \\sim C26A \\sim N31A \\sim C32A \\sim
C33A \\sim C34A \\sim C35A \\sim C36A \\sim N41A \\sim N42A \\sim C43A \\sim
C44A \\sim C45A \\sim C46A \\sim C51A \\sim C52A \\sim C53A \\sim C54A \\sim
C55A \\sim C56A \\sim C61A \\sim C62A \\sim C63A \\sim C64A \\sim N11B \\sim
C12B \\sim C13B \\sim C14B \\sim C15B \\sim C16B \\sim N21B \\sim N22B \\sim
C23B \\sim C24B \\sim C25B \\sim C26B \\sim N31B \\sim C32B \\sim C33B \\sim
C34B \\sim C35B \\sim C36B \\sim N41B \\sim N42B \\sim C43B \\sim C44B \\sim
C45B \\sim C46B \\sim C51B \\sim C52B \\sim C53B \\sim C54B \\sim C55B \\sim
C56B \\sim C61B \\sim C62B \\sim C63B \\sim C64B \\sim N11C \\sim C12C \\sim
C13C \\sim C14C \\sim C15C \\sim C16C \\sim N21C \\sim N22C \\sim C23C \\sim
C24C \\sim C25C \\sim C26C \\sim N31C \\sim C32C \\sim C33C \\sim C34C \\sim
C35C \\sim C36C \\sim N41C \\sim N42C \\sim C43C \\sim C44C \\sim C45C \\sim
C46C \\sim C51C \\sim C52C \\sim C53C \\sim C54C \\sim C55C \\sim C56C \\sim
C61C \\sim C62C \\sim C63C \\sim C64C \\sim N11D \\sim C12D \\sim C13D \\sim
C14D \\sim C15D \\sim C16D \\sim N21D \\sim N22D \\sim C23D \\sim C24D \\sim
C25D \\sim C26D \\sim N31D \\sim C32D \\sim C33D \\sim C34D \\sim C35D \\sim
C36D \\sim N41D \\sim N42D \\sim C43D \\sim C44D \\sim C45D \\sim C46D \\sim
C51D \\sim C52D \\sim C53D \\sim C54D \\sim C55D \\sim C56D \\sim C61D \\sim
C62D \\sim C63D \\sim C64D \\sim N11E \\sim C12E \\sim C13E \\sim C14E \\sim
C15E \\sim C16E \\sim N21E \\sim N22E \\sim C23E \\sim C24E \\sim C25E \\sim
C26E \\sim N31E \\sim C32E \\sim C33E \\sim C34E \\sim C35E \\sim C36E \\sim
N41E \\sim N42E \\sim C43E \\sim C44E \\sim C45E \\sim C46E \\sim C51E \\sim
C52E \\sim C53E \\sim C54E \\sim C55E \\sim C56E \\sim C61E \\sim C62E \\sim
C63E \\sim C64E \\sim N11F \\sim C12F \\sim C13F \\sim C14F \\sim C15F \\sim
C16F \\sim N21F \\sim N22F \\sim C23F \\sim C24F \\sim C25F \\sim C26F \\sim
N31F \\sim C32F \\sim C33F \\sim C34F \\sim C35F \\sim C36F \\sim N41F \\sim
N42F \\sim C43F \\sim C44F \\sim C45F \\sim C46F \\sim C51F \\sim C52F \\sim
C53F \\sim C54F \\sim C55F \\sim C56F \\sim C61F \\sim C62F \\sim C63F \\sim
C64F \\sim C11G \\sim C12G \\sim C13G \\sim C14G \\sim C15G \\sim C16G \\sim
C21G \\sim N22G \\sim C31G \\sim N32G \\sim C11H \\sim C12H \\sim C13H \\sim
C14H \\sim C15H \\sim C16H \\sim C21H \\sim N22H \\sim C31H \\sim N32H \\sim
B10X \\sim F11X \\sim F12X \\sim F13X \\sim F14X \\sim B15X \\sim F16X \\sim
F17X \\sim F18X \\sim F19X \\sim B20X \\sim F21X \\sim F22X \\sim F23X \\sim
F24X \\sim B25X \\sim F26X \\sim F27X \\sim F28X \\sim F29X \\sim B25Y \\sim
F26Y \\sim F27Y \\sim F28Y \\sim F29Y \\sim B30X \\sim F31X \\sim F32X \\sim
F33X \\sim F34X \\sim B30Y \\sim F31Y \\sim F32Y \\sim F33Y \\sim F34Y \\sim
B35X \\sim F36X \\sim F37X \\sim F38X \\sim F39X \\sim Cl3X \\sim B40X \\sim
F41X \\sim F42X \\sim F43X \\sim F44X \\sim B40Y \\sim F41Y \\sim F42Y \\sim
F43Y \\sim F44Y \\sim B95X \\sim F96X \\sim F97X \\sim F98X: within 2.5A with
sigma of 0.04 and sigma for terminal atoms of 0.08 within 2.5A
Uanis(Cl3X) = Uanis(B35X)
5. Rigid body (RIGU) restrains
 N11A, C12A, C13A, C14A, C15A, C16A, N21A, N22A, C23A, C24A, C25A, C26A, N31A,
 C32A, C33A, C34A, C35A, C36A, N41A, N42A, C43A, C44A, C45A, C46A, C51A, C52A,
 C53A, C54A, C55A, C56A, C61A, C62A, C63A, C64A, N11B, C12B, C13B, C14B, C15B,
 C16B, N21B, N22B, C23B, C24B, C25B, C26B, N31B, C32B, C33B, C34B, C35B, C36B,
 N41B, N42B, C43B, C44B, C45B, C46B, C51B, C52B, C53B, C54B, C55B, C56B, C61B,
 C62B, C63B, C64B, N11C, C12C, C13C, C14C, C15C, C16C, N21C, N22C, C23C, C24C,
 C25C, C26C, N31C, C32C, C33C, C34C, C35C, C36C, N41C, N42C, C43C, C44C, C45C,
 C46C, C51C, C52C, C53C, C54C, C55C, C56C, C61C, C62C, C63C, C64C, N11D, C12D,
 C13D, C14D, C15D, C16D, N21D, N22D, C23D, C24D, C25D, C26D, N31D, C32D, C33D,
 C34D, C35D, C36D, N41D, N42D, C43D, C44D, C45D, C46D, C51D, C52D, C53D, C54D,
 C55D, C56D, C61D, C62D, C63D, C64D, N11E, C12E, C13E, C14E, C15E, C16E, N21E,
 N22E, C23E, C24E, C25E, C26E, N31E, C32E, C33E, C34E, C35E, C36E, N41E, N42E,
 C43E, C44E, C45E, C46E, C51E, C52E, C53E, C54E, C55E, C56E, C61E, C62E, C63E,
 C64E, N11F, C12F, C13F, C14F, C15F, C16F, N21F, N22F, C23F, C24F, C25F, C26F,
 N31F, C32F, C33F, C34F, C35F, C36F, N41F, N42F, C43F, C44F, C45F, C46F, C51F,
 C52F, C53F, C54F, C55F, C56F, C61F, C62F, C63F, C64F, C11G, C12G, C13G, C14G,
 C15G, C16G, C21G, N22G, C31G, N32G, C11H, C12H, C13H, C14H, C15H, C16H, C21H,
 N22H, C31H, N32H, B10X, F11X, F12X, F13X, F14X, B15X, F16X, F17X, F18X, F19X,
 B20X, F21X, F22X, F23X, F24X, B25X, F26X, F27X, F28X, F29X, B25Y, F26Y, F27Y,
 F28Y, F29Y, B30X, F31X, F32X, F33X, F34X, B30Y, F31Y, F32Y, F33Y, F34Y, B35X,
 F36X, F37X, F38X, F39X, Cl3X, B40X, F41X, F42X, F43X, F44X, B40Y, F41Y, F42Y,
 F43Y, F44Y, B95X, F96X, F97X, F98X
 with sigma for 1-2 distances of 0.004 and sigma for 1-3 distances of 0.004
6. Same fragment restrains
{N11A, C12A, C13A, C14A, C15A, C16A} sigma for 1-2: 0.02, 1-3: 0.04
as in
{N31A, C32A, C33A, C34A, C35A, C36A}
{N21A, N22A, C23A, C24A, C25A, C26A} sigma for 1-2: 0.02, 1-3: 0.04
as in
{N41A, N42A, C43A, C44A, C45A, C46A}
{N11A, C12A, C13A, C14A, C15A, C16A} sigma for 1-2: 0.02, 1-3: 0.04
as in
{N11B, C12B, C13B, C14B, C15B, C16B}
{N21A, N22A, C23A, C24A, C25A, C26A} sigma for 1-2: 0.02, 1-3: 0.04
as in
{N21B, N22B, C23B, C24B, C25B, C26B}
{N11A, C12A, C13A, C14A, C15A, C16A} sigma for 1-2: 0.02, 1-3: 0.04
as in
{N31B, C32B, C33B, C34B, C35B, C36B}
{N21A, N22A, C23A, C24A, C25A, C26A} sigma for 1-2: 0.02, 1-3: 0.04
as in
{N41B, N42B, C43B, C44B, C45B, C46B}
{C51A, C52A, C53A, C54A, C55A, C56A, C61A, C62A, C63A, C64A} sigma for 1-2:
0.02, 1-3: 0.04
as in
{C51B, C52B, C53B, C54B, C55B, C56B, C61B, C62B, C63B, C64B}
{N11A, C12A, C13A, C14A, C15A, C16A} sigma for 1-2: 0.02, 1-3: 0.04
as in
{N11C, C12C, C13C, C14C, C15C, C16C}
{N21A, N22A, C23A, C24A, C25A, C26A} sigma for 1-2: 0.02, 1-3: 0.04
as in
{N21C, N22C, C23C, C24C, C25C, C26C}
{N11A, C12A, C13A, C14A, C15A, C16A} sigma for 1-2: 0.02, 1-3: 0.04
as in
{N31C, C32C, C33C, C34C, C35C, C36C}
{N21A, N22A, C23A, C24A, C25A, C26A} sigma for 1-2: 0.02, 1-3: 0.04
as in
{N41C, N42C, C43C, C44C, C45C, C46C}
{C51A, C52A, C53A, C54A, C55A, C56A, C61A, C62A, C63A, C64A} sigma for 1-2:
0.02, 1-3: 0.04
as in
{C51C, C52C, C53C, C54C, C55C, C56C, C61C, C62C, C63C, C64C}
{N11A, C12A, C13A, C14A, C15A, C16A} sigma for 1-2: 0.02, 1-3: 0.04
as in
{N11D, C12D, C13D, C14D, C15D, C16D}
{N21A, N22A, C23A, C24A, C25A, C26A} sigma for 1-2: 0.02, 1-3: 0.04
as in
{N21D, N22D, C23D, C24D, C25D, C26D}
{N11A, C12A, C13A, C14A, C15A, C16A} sigma for 1-2: 0.02, 1-3: 0.04
as in
{N31D, C32D, C33D, C34D, C35D, C36D}
{N21A, N22A, C23A, C24A, C25A, C26A} sigma for 1-2: 0.02, 1-3: 0.04
as in
{N41D, N42D, C43D, C44D, C45D, C46D}
{C51A, C52A, C53A, C54A, C55A, C56A, C61A, C62A, C63A, C64A} sigma for 1-2:
0.02, 1-3: 0.04
as in
{C51D, C52D, C53D, C54D, C55D, C56D, C61D, C62D, C63D, C64D}
{N11A, C12A, C13A, C14A, C15A, C16A} sigma for 1-2: 0.02, 1-3: 0.04
as in
{N11E, C12E, C13E, C14E, C15E, C16E}
{N21A, N22A, C23A, C24A, C25A, C26A} sigma for 1-2: 0.02, 1-3: 0.04
as in
{N21E, N22E, C23E, C24E, C25E, C26E}
{N11A, C12A, C13A, C14A, C15A, C16A} sigma for 1-2: 0.02, 1-3: 0.04
as in
{N31E, C32E, C33E, C34E, C35E, C36E}
{N21A, N22A, C23A, C24A, C25A, C26A} sigma for 1-2: 0.02, 1-3: 0.04
as in
{N41E, N42E, C43E, C44E, C45E, C46E}
{C51A, C52A, C53A, C54A, C55A, C56A, C61A, C62A, C63A, C64A} sigma for 1-2:
0.02, 1-3: 0.04
as in
{C51E, C52E, C53E, C54E, C55E, C56E, C61E, C62E, C63E, C64E}
{N11A, C12A, C13A, C14A, C15A, C16A} sigma for 1-2: 0.02, 1-3: 0.04
as in
{N11F, C12F, C13F, C14F, C15F, C16F}
{N21A, N22A, C23A, C24A, C25A, C26A} sigma for 1-2: 0.02, 1-3: 0.04
as in
{N21F, N22F, C23F, C24F, C25F, C26F}
{N11A, C12A, C13A, C14A, C15A, C16A} sigma for 1-2: 0.02, 1-3: 0.04
as in
{N31F, C32F, C33F, C34F, C35F, C36F}
{N21A, N22A, C23A, C24A, C25A, C26A} sigma for 1-2: 0.02, 1-3: 0.04
as in
{N41F, N42F, C43F, C44F, C45F, C46F}
{C51A, C52A, C53A, C54A, C55A, C56A, C61A, C62A, C63A, C64A} sigma for 1-2:
0.02, 1-3: 0.04
as in
{C51F, C52F, C53F, C54F, C55F, C56F, C61F, C62F, C63F, C64F}
{C11G, C12G, C13G, C14G, C15G, C16G, C21G, N22G, C31G, N32G} sigma for 1-2:
0.02, 1-3: 0.04
as in
{C11H, C12H, C13H, C14H, C15H, C16H, C21H, N22H, C31H, N32H}
{B10X, F11X, F12X, F13X, F14X} sigma for 1-2: 0.02, 1-3: 0.04
as in
{B15X, F16X, F17X, F18X, F19X}
{B10X, F11X, F12X, F13X, F14X} sigma for 1-2: 0.02, 1-3: 0.04
as in
{B20X, F21X, F22X, F23X, F24X}
{B10X, F11X, F12X, F13X, F14X} sigma for 1-2: 0.02, 1-3: 0.04
as in
{B25X, F26X, F27X, F28X, F29X}
{B10X, F11X, F12X, F13X, F14X} sigma for 1-2: 0.02, 1-3: 0.04
as in
{B25Y, F26Y, F27Y, F28Y, F29Y}
{B10X, F11X, F12X, F13X, F14X} sigma for 1-2: 0.02, 1-3: 0.04
as in
{B30X, F31X, F32X, F33X, F34X}
{B10X, F11X, F12X, F13X, F14X} sigma for 1-2: 0.02, 1-3: 0.04
as in
{B30Y, F31Y, F32Y, F33Y, F34Y}
{B10X, F11X, F12X, F13X, F14X} sigma for 1-2: 0.02, 1-3: 0.04
as in
{B35X, F36X, F37X, F38X, F39X}
{B10X, F11X, F12X, F13X, F14X} sigma for 1-2: 0.02, 1-3: 0.04
as in
{B40X, F41X, F42X, F43X, F44X}
{B10X, F11X, F12X, F13X, F14X} sigma for 1-2: 0.02, 1-3: 0.04
as in
{B40Y, F41Y, F42Y, F43Y, F44Y}
{B10X, F11X, F12X, F13X} sigma for 1-2: 0.02, 1-3: 0.04
as in
{B95X, F96X, F97X, F98X}
7. Others
 Fixed Sof: C11G(0.88154) C12G(0.88154) C13G(0.88154) H13G(0.88154)
 C14G(0.88154) H14G(0.88154) C15G(0.88154) H15G(0.88154) C16G(0.88154)
 H16G(0.88154) C21G(0.88154) N22G(0.88154) C31G(0.88154) N32G(0.88154)
 C11H(0.11846) C12H(0.11846) C13H(0.11846) H13H(0.11846) C14H(0.11846)
 H14H(0.11846) C15H(0.11846) H15H(0.11846) C16H(0.11846) H16H(0.11846)
 C21H(0.11846) N22H(0.11846) C31H(0.11846) N32H(0.11846) B15X(0.75) F16X(0.75)
 F17X(0.75) F18X(0.75) F19X(0.75) B20X(0.5) F21X(0.5) F22X(0.5) F23X(0.5)
 F24X(0.5) B25X(0.85613) F26X(0.85613) F27X(0.85613) F28X(0.85613)
 F29X(0.85613) B25Y(0.14387) F26Y(0.14387) F27Y(0.14387) F28Y(0.14387)
 F29Y(0.14387) B30X(0.83484) F31X(0.83484) F32X(0.83484) F33X(0.83484)
 F34X(0.83484) B30Y(0.16516) F31Y(0.16516) F32Y(0.16516) F33Y(0.16516)
 F34Y(0.16516) B35X(0.75) F36X(0.75) F37X(0.75) F38X(0.75) F39X(0.75)
 Cl3X(0.25) B40X(0.5) F41X(0.5) F42X(0.5) F43X(0.5) F44X(0.5) B40Y(0.25)
 F41Y(0.25) F42Y(0.25) F43Y(0.25) F44Y(0.25) B95X(0.5) F96X(0.5)
8.a Secondary CH2 refined with riding coordinates:
 C26A(H26A,H26B), C46A(H46A,H46B), C26B(H26C,H26D), C46B(H46C,H46D), C26C(H26E,
 H26F), C46C(H46E,H46F), C26D(H26G,H26H), C46D(H46G,H46H), C26E(H26I,H26J),
 C46E(H46I,H46J), C26F(H26K,H26L), C46F(H46K,H46L)
8.b Aromatic/amide H refined with riding coordinates:
 C13A(H13A), C14A(H14A), C15A(H15A), C16A(H16A), C23A(H23A), C24A(H24A),
 C33A(H33A), C34A(H34A), C35A(H35A), C36A(H36A), C43A(H43A), C44A(H44A),
 C52A(H52A), C53A(H53A), C54A(H54A), C61A(H61A), C62A(H62A), C63A(H63A),
 C13B(H13B), C14B(H14B), C15B(H15B), C16B(H16B), C23B(H23B), C24B(H24B),
 C33B(H33B), C34B(H34B), C35B(H35B), C36B(H36B), C43B(H43B), C44B(H44B),
 C52B(H52B), C53B(H53B), C54B(H54B), C61B(H61B), C62B(H62B), C63B(H63B),
 C13C(H13C), C14C(H14C), C15C(H15C), C16C(H16C), C23C(H23C), C24C(H24C),
 C33C(H33C), C34C(H34C), C35C(H35C), C36C(H36C), C43C(H43C), C44C(H44C),
 C52C(H52C), C53C(H53C), C54C(H54C), C61C(H61C), C62C(H62C), C63C(H63C),
 C13D(H13D), C14D(H14D), C15D(H15D), C16D(H16D), C23D(H23D), C24D(H24D),
 C33D(H33D), C34D(H34D), C35D(H35D), C36D(H36D), C43D(H43D), C44D(H44D),
 C52D(H52D), C53D(H53D), C54D(H54D), C61D(H61D), C62D(H62D), C63D(H63D),
 C12E(H12E), C13E(H13E), C14E(H14E), C15E(H15E), C23E(H23E), C24E(H24E),
 C33E(H33E), C34E(H34E), C35E(H35E), C36E(H36E), C43E(H43E), C44E(H44E),
 C52E(H52E), C53E(H53E), C54E(H54E), C61E(H61E), C62E(H62E), C63E(H63E),
 C13F(H13F), C14F(H14F), C15F(H15F), C16F(H16F), C23F(H23F), C24F(H24F),
 C33F(H33F), C34F(H34F), C35F(H35F), C36F(H36F), C43F(H43F), C44F(H44F),
 C52F(H52F), C53F(H53F), C54F(H54F), C61F(H61F), C62F(H62F), C63F(H63F),
 C13G(H13G), C14G(H14G), C15G(H15G), C16G(H16G), C13H(H13H), C14H(H14H),
 C15H(H15H), C16H(H16H)
;
_olex2_submission_special_instructions 'No special instructions were received'

loop_
_space_group_symop_operation_xyz
'x, y, z'
'-x, y, -z+1/2'
'x+1/2, y+1/2, z'
'-x+1/2, y+1/2, -z+1/2'
'-x, -y, -z'
'x, -y, z-1/2'
'-x+1/2, -y+1/2, -z'
'x+1/2, -y+1/2, z-1/2'

loop_
_symmetry_equiv_pos_as_xyz
-x,y,-z+1/2

loop_
_atom_site_label
_atom_site_type_symbol
_atom_site_fract_x
_atom_site_fract_y
_atom_site_fract_z
_atom_site_U_iso_or_equiv
_atom_site_adp_type
_atom_site_occupancy
_atom_site_site_symmetry_order
_atom_site_calc_flag
_atom_site_refinement_flags_posn
_atom_site_refinement_flags_adp
_atom_site_refinement_flags_occupancy
_atom_site_disorder_assembly
_atom_site_disorder_group
Co1 Co 0.09818(2) 0.48248(2) 0.36088(2) 0.03176(5) Uani 1 1 d . . . . .
Co2 Co 0.26636(2) 0.54384(2) 0.61560(2) 0.03555(6) Uani 1 1 d . . . . .
Co3 Co 0.51327(2) 0.34136(2) 0.53549(2) 0.03085(5) Uani 1 1 d . . . . .
Co4 Co 0.35452(2) 0.28486(2) 0.27708(2) 0.03178(5) Uani 1 1 d . . . . .
N11A N 0.04587(5) 0.52220(6) 0.34025(4) 0.0463(4) Uani 1 1 d D U . . .
C12A C 0.05284(6) 0.54753(7) 0.31361(5) 0.0490(5) Uani 1 1 d D U . . .
C13A C 0.02413(7) 0.57766(11) 0.29902(7) 0.0804(9) Uani 1 1 d D U . A 1
H13A H 0.029878 0.595550 0.280578 0.096 Uiso 1 1 calc R U . A 1
C14A C -0.01288(9) 0.58075(14) 0.31216(10) 0.1166(16) Uani 1 1 d D U . A 1
H14A H -0.033162 0.600755 0.302635 0.140 Uiso 1 1 calc R U . A 1
C15A C -0.02033(8) 0.55461(13) 0.33925(9) 0.1090(14) Uani 1 1 d D U . . .
H15A H -0.045612 0.556427 0.348593 0.131 Uiso 1 1 calc R U . A 1
C16A C 0.00962(7) 0.52601(10) 0.35230(7) 0.0713(8) Uani 1 1 d D U . . .
H16A H 0.004379 0.508004 0.370817 0.086 Uiso 1 1 calc R U . . .
N21A N 0.11943(4) 0.51389(5) 0.31774(4) 0.0349(3) Uani 1 1 d D U . . .
N22A N 0.15442(4) 0.51913(5) 0.30315(4) 0.0349(3) Uani 1 1 d D U . . .
C23A C 0.15035(6) 0.55134(6) 0.27962(5) 0.0403(4) Uani 1 1 d D U . . .
H23A H 0.170897 0.560826 0.266282 0.048 Uiso 1 1 calc R U . . .
C24A C 0.11168(6) 0.56788(6) 0.27832(5) 0.0408(4) Uani 1 1 d D U . . .
H24A H 0.099877 0.590785 0.264207 0.049 Uiso 1 1 calc R U . . .
C25A C 0.09324(5) 0.54359(6) 0.30242(4) 0.0380(3) Uani 1 1 d D U . . .
C26A C 0.18986(5) 0.49233(6) 0.31344(5) 0.0364(3) Uani 1 1 d D U . . .
H26A H 0.194150 0.491627 0.338334 0.044 Uiso 1 1 calc R U . . .
H26B H 0.214137 0.506439 0.305400 0.044 Uiso 1 1 calc R U . . .
N31A N 0.39438(4) 0.24465(5) 0.30974(3) 0.0350(3) Uani 1 1 d D U . . .
C32A C 0.37847(5) 0.22847(5) 0.33714(4) 0.0330(3) Uani 1 1 d D U . . .
C33A C 0.40091(6) 0.20257(6) 0.36110(4) 0.0414(4) Uani 1 1 d D U . . .
H33A H 0.389077 0.192205 0.380284 0.050 Uiso 1 1 calc R U . . .
C34A C 0.44087(6) 0.19211(7) 0.35654(5) 0.0477(4) Uani 1 1 d D U . . .
H34A H 0.457005 0.174743 0.372721 0.057 Uiso 1 1 calc R U . . .
C35A C 0.45706(6) 0.20731(7) 0.32802(5) 0.0469(4) Uani 1 1 d D U . . .
H35A H 0.484151 0.199817 0.324071 0.056 Uiso 1 1 calc R U . . .
C36A C 0.43314(5) 0.23352(7) 0.30549(5) 0.0416(4) Uani 1 1 d D U . . .
H36A H 0.444486 0.244156 0.286155 0.050 Uiso 1 1 calc R U . . .
N41A N 0.31499(4) 0.26295(4) 0.31482(3) 0.0302(3) Uani 1 1 d D U . . .
N42A N 0.27603(4) 0.26461(4) 0.32288(3) 0.0313(3) Uani 1 1 d D U . . .
C43A C 0.27237(5) 0.24271(6) 0.35198(4) 0.0375(3) Uani 1 1 d D U . . .
H43A H 0.248095 0.239770 0.362647 0.045 Uiso 1 1 calc R U . . .
C44A C 0.30994(5) 0.22551(6) 0.36331(4) 0.0362(3) Uani 1 1 d D U . . .
H44A H 0.317051 0.208405 0.382997 0.043 Uiso 1 1 calc R U . . .
C45A C 0.33537(5) 0.23883(5) 0.33935(4) 0.0310(3) Uani 1 1 d D U . . .
C46A C 0.24423(5) 0.29183(5) 0.30482(4) 0.0327(3) Uani 1 1 d D U . . .
H46A H 0.217129 0.279852 0.308613 0.039 Uiso 1 1 calc R U . . .
H46B H 0.246768 0.290252 0.280396 0.039 Uiso 1 1 calc R U . . .
C51A C 0.18672(5) 0.44515(5) 0.30040(4) 0.0332(3) Uani 1 1 d D U . . .
C52A C 0.15491(5) 0.43069(6) 0.27826(4) 0.0343(3) Uani 1 1 d D U . . .
H52A H 0.133997 0.450753 0.270019 0.041 Uiso 1 1 calc R U . . .
C53A C 0.15288(5) 0.38612(6) 0.26754(4) 0.0350(3) Uani 1 1 d D U . . .
H53A H 0.130660 0.376620 0.252065 0.042 Uiso 1 1 calc R U . . .
C54A C 0.18245(5) 0.35658(6) 0.27914(4) 0.0338(3) Uani 1 1 d D U . . .
H54A H 0.180664 0.326806 0.271608 0.041 Uiso 1 1 calc R U . . .
C55A C 0.21598(4) 0.37006(5) 0.30245(4) 0.0310(3) Uani 1 1 d D U . . .
C56A C 0.21858(5) 0.41495(5) 0.31273(4) 0.0329(3) Uani 1 1 d D U . . .
C61A C 0.25233(5) 0.42894(6) 0.33543(5) 0.0381(4) Uani 1 1 d D U . . .
H61A H 0.255039 0.459245 0.341452 0.046 Uiso 1 1 calc R U . . .
C62A C 0.28088(5) 0.39928(6) 0.34866(5) 0.0416(4) Uani 1 1 d D U . . .
H62A H 0.302856 0.408872 0.364335 0.050 Uiso 1 1 calc R U . . .
C63A C 0.27787(5) 0.35439(6) 0.33912(4) 0.0367(3) Uani 1 1 d D U . . .
H63A H 0.297600 0.333905 0.348829 0.044 Uiso 1 1 calc R U . . .
C64A C 0.24682(4) 0.33993(5) 0.31602(4) 0.0312(3) Uani 1 1 d D U . . .
N11B N 0.07982(4) 0.42402(5) 0.33451(4) 0.0376(3) Uani 1 1 d D U . . .
C12B C 0.10266(5) 0.38774(6) 0.34267(4) 0.0368(3) Uani 1 1 d D U . . .
C13B C 0.09223(7) 0.34609(7) 0.32968(5) 0.0482(4) Uani 1 1 d D U . . .
H13B H 0.108605 0.320986 0.336001 0.058 Uiso 1 1 calc R U . . .
C14B C 0.05726(8) 0.34238(8) 0.30726(6) 0.0596(6) Uani 1 1 d D U . . .
H14B H 0.049066 0.314381 0.298135 0.071 Uiso 1 1 calc R U . . .
C15B C 0.03451(8) 0.37933(9) 0.29830(5) 0.0628(6) Uani 1 1 d D U . . .
H15B H 0.010657 0.377197 0.282730 0.075 Uiso 1 1 calc R U . . .
C16B C 0.04668(6) 0.41979(8) 0.31218(5) 0.0507(5) Uani 1 1 d D U . . .
H16B H 0.031023 0.445329 0.305647 0.061 Uiso 1 1 calc R U . . .
N21B N 0.14810(4) 0.43682(5) 0.37657(3) 0.0321(3) Uani 1 1 d D U . . .
N22B N 0.18497(4) 0.43414(5) 0.39531(4) 0.0366(3) Uani 1 1 d D U . . .
C23B C 0.19930(6) 0.39211(6) 0.39627(5) 0.0442(4) Uani 1 1 d D U . . .
H23B H 0.224348 0.382300 0.407929 0.053 Uiso 1 1 calc R U . . .
C24B C 0.17133(6) 0.36634(6) 0.37751(4) 0.0423(4) Uani 1 1 d D U . . .
H24B H 0.172901 0.335494 0.373445 0.051 Uiso 1 1 calc R U . . .
C25B C 0.13993(5) 0.39522(5) 0.36561(4) 0.0345(3) Uani 1 1 d D U . . .
C26B C 0.20298(5) 0.47114(6) 0.41493(4) 0.0383(4) Uani 1 1 d D U . . .
H26C H 0.196853 0.498903 0.402296 0.046 Uiso 1 1 calc R U . . .
H26D H 0.233030 0.467509 0.418223 0.046 Uiso 1 1 calc R U . . .
N31B N 0.29159(5) 0.60597(5) 0.63617(4) 0.0443(3) Uani 1 1 d D U . . .
C32B C 0.27017(7) 0.64212(7) 0.62614(5) 0.0500(5) Uani 1 1 d D U . . .
C33B C 0.28401(8) 0.68471(7) 0.63479(6) 0.0628(6) Uani 1 1 d D U . . .
H33B H 0.268136 0.709864 0.627621 0.075 Uiso 1 1 calc R U . . .
C34B C 0.32111(9) 0.68943(8) 0.65390(6) 0.0651(6) Uani 1 1 d D U . . .
H34B H 0.331556 0.718042 0.659537 0.078 Uiso 1 1 calc R U . . .
C35B C 0.34296(7) 0.65247(8) 0.66477(5) 0.0579(5) Uani 1 1 d D U . . .
H35B H 0.368438 0.655168 0.678233 0.069 Uiso 1 1 calc R U . . .
C36B C 0.32716(6) 0.61128(7) 0.65575(5) 0.0487(4) Uani 1 1 d D U . . .
H36B H 0.341993 0.585752 0.663678 0.058 Uiso 1 1 calc R U . . .
N41B N 0.22476(5) 0.59311(5) 0.59326(4) 0.0429(3) Uani 1 1 d D U . . .
N42B N 0.18762(5) 0.59467(6) 0.57488(4) 0.0511(4) Uani 1 1 d D U . . .
C43B C 0.17161(8) 0.63548(8) 0.57524(7) 0.0762(8) Uani 1 1 d D U . . .
H43B H 0.145997 0.644670 0.564220 0.091 Uiso 1 1 calc R U . . .
C44B C 0.19929(10) 0.66147(9) 0.59457(8) 0.0848(10) Uani 1 1 d D U . . .
H44B H 0.196462 0.691876 0.599732 0.102 Uiso 1 1 calc R U . . .
C45B C 0.23202(7) 0.63438(7) 0.60496(6) 0.0550(5) Uani 1 1 d D U . . .
C46B C 0.17261(6) 0.55684(7) 0.55491(5) 0.0461(4) Uani 1 1 d D U . . .
H46C H 0.142606 0.559363 0.549753 0.055 Uiso 1 1 calc R U . . .
H46D H 0.178388 0.529586 0.568273 0.055 Uiso 1 1 calc R U . . .
C51B C 0.18677(5) 0.47451(6) 0.44922(4) 0.0363(3) Uani 1 1 d D U . . .
C52B C 0.16055(5) 0.44328(6) 0.45958(4) 0.0378(3) Uani 1 1 d D U . . .
H52B H 0.153797 0.418208 0.445799 0.045 Uiso 1 1 calc R U . . .
C53B C 0.14349(6) 0.44772(6) 0.49023(4) 0.0406(4) Uani 1 1 d D U . . .
H53B H 0.125501 0.425700 0.496988 0.049 Uiso 1 1 calc R U . . .
C54B C 0.15280(5) 0.48372(6) 0.51027(4) 0.0397(4) Uani 1 1 d D U . . .
H54B H 0.140346 0.487179 0.530470 0.048 Uiso 1 1 calc R U . . .
C55B C 0.18084(5) 0.51589(6) 0.50118(4) 0.0360(3) Uani 1 1 d D U . . .
C56B C 0.19846(5) 0.51134(6) 0.47033(4) 0.0362(3) Uani 1 1 d D U . . .
C61B C 0.22709(6) 0.54333(7) 0.46174(5) 0.0439(4) Uani 1 1 d D U . . .
H61B H 0.239362 0.540355 0.441417 0.053 Uiso 1 1 calc R U . . .
C62B C 0.23710(7) 0.57846(7) 0.48260(5) 0.0523(5) Uani 1 1 d D U . . .
H62B H 0.256273 0.599690 0.476577 0.063 Uiso 1 1 calc R U . . .
C63B C 0.21942(6) 0.58345(7) 0.51266(5) 0.0492(4) Uani 1 1 d D U . . .
H63B H 0.226562 0.608225 0.526664 0.059 Uiso 1 1 calc R U . . .
C64B C 0.19179(6) 0.55297(6) 0.52228(5) 0.0415(4) Uani 1 1 d D U . . .
N11C N 0.11930(4) 0.53672(5) 0.39227(4) 0.0383(3) Uani 1 1 d D U . . .
C12C C 0.10337(5) 0.53895(6) 0.42207(5) 0.0394(4) Uani 1 1 d D U . . .
C13C C 0.11382(6) 0.57282(7) 0.44495(5) 0.0490(5) Uani 1 1 d D U . . .
H13C H 0.102436 0.573734 0.465782 0.059 Uiso 1 1 calc R U . . .
C14C C 0.14068(7) 0.60481(7) 0.43715(6) 0.0588(6) Uani 1 1 d D U . . .
H14C H 0.148255 0.628013 0.452581 0.071 Uiso 1 1 calc R U . . .
C15C C 0.15654(7) 0.60297(7) 0.40678(7) 0.0567(5) Uani 1 1 d D U . . .
H15C H 0.174977 0.625054 0.400855 0.068 Uiso 1 1 calc R U . . .
C16C C 0.14539(6) 0.56873(6) 0.38502(6) 0.0454(4) Uani 1 1 d D U . . .
H16C H 0.156522 0.567652 0.364079 0.055 Uiso 1 1 calc R U . . .
N21C N 0.06654(4) 0.47227(5) 0.40503(4) 0.0343(3) Uani 1 1 d D U . . .
N22C N 0.03606(4) 0.44784(5) 0.41603(4) 0.0387(3) Uani 1 1 d D U . . .
C23C C 0.02530(6) 0.46340(7) 0.44527(5) 0.0473(4) Uani 1 1 d D U . . .
H23C H 0.005056 0.451217 0.457782 0.057 Uiso 1 1 calc R U . . .
C24C C 0.04863(6) 0.49986(7) 0.45385(5) 0.0473(4) Uani 1 1 d D U . . .
H24C H 0.047836 0.518070 0.473131 0.057 Uiso 1 1 calc R U . . .
C25C C 0.07398(5) 0.50458(6) 0.42805(4) 0.0379(3) Uani 1 1 d D U . . .
C26C C 0.02140(5) 0.40729(6) 0.39945(5) 0.0392(4) Uani 1 1 d D U . . .
H26E H 0.021841 0.410678 0.374859 0.047 Uiso 1 1 calc R U . . .
H26F H -0.007284 0.402293 0.403772 0.047 Uiso 1 1 calc R U . . .
N31C N -0.03376(4) 0.09369(5) 0.44828(4) 0.0343(3) Uani 1 1 d D U . . .
C32C C -0.01883(5) 0.07843(5) 0.42036(4) 0.0341(3) Uani 1 1 d D U . . .
C33C C -0.03202(5) 0.03884(6) 0.40527(5) 0.0387(4) Uani 1 1 d D U . . .
H33C H -0.021057 0.028775 0.385600 0.046 Uiso 1 1 calc R U . . .
C34C C -0.06135(6) 0.01427(6) 0.41928(5) 0.0438(4) Uani 1 1 d D U . . .
H34C H -0.071269 -0.012508 0.409036 0.053 Uiso 1 1 calc R U . . .
C35C C -0.07605(6) 0.02923(6) 0.44842(5) 0.0436(4) Uani 1 1 d D U . . .
H35C H -0.095688 0.012587 0.458816 0.052 Uiso 1 1 calc R U . . .
C36C C -0.06143(5) 0.06916(6) 0.46212(5) 0.0390(4) Uani 1 1 d D U . . .
H36C H -0.071481 0.079473 0.482111 0.047 Uiso 1 1 calc R U . . .
N41C N 0.02280(4) 0.14403(4) 0.42334(3) 0.0321(3) Uani 1 1 d D U . . .
N42C N 0.05130(4) 0.16228(5) 0.40538(4) 0.0356(3) Uani 1 1 d D U . . .
C43C C 0.05762(5) 0.13732(6) 0.37852(5) 0.0401(4) Uani 1 1 d D U . . .
H43C H 0.076097 0.143745 0.362495 0.048 Uiso 1 1 calc R U . . .
C44C C 0.03256(5) 0.10081(6) 0.37839(4) 0.0393(4) Uani 1 1 d D U . . .
H44C H 0.030032 0.077260 0.362590 0.047 Uiso 1 1 calc R U . . .
C45C C 0.01160(5) 0.10634(5) 0.40692(4) 0.0337(3) Uani 1 1 d D U . . .
C46C C 0.07009(5) 0.20473(6) 0.41442(5) 0.0370(3) Uani 1 1 d D U . . .
H46E H 0.097755 0.205360 0.406887 0.044 Uiso 1 1 calc R U . . .
H46F H 0.073212 0.207621 0.439233 0.044 Uiso 1 1 calc R U . . .
C51C C 0.04669(5) 0.36730(6) 0.41128(4) 0.0359(3) Uani 1 1 d D U . . .
C52C C 0.07918(5) 0.37155(6) 0.43536(4) 0.0392(4) Uani 1 1 d D U . . .
H52C H 0.085712 0.399794 0.444828 0.047 Uiso 1 1 calc R U . . .
C53C C 0.10324(6) 0.33464(6) 0.44642(5) 0.0423(4) Uani 1 1 d D U . . .
H53C H 0.126466 0.338572 0.462431 0.051 Uiso 1 1 calc R U . . .
C54C C 0.09349(5) 0.29352(6) 0.43438(5) 0.0383(4) Uani 1 1 d D U . . .
H54C H 0.109893 0.268934 0.441993 0.046 Uiso 1 1 calc R U . . .
C55C C 0.05865(5) 0.28722(6) 0.41033(4) 0.0344(3) Uani 1 1 d D U . . .
C56C C 0.03541(5) 0.32462(6) 0.39810(4) 0.0351(3) Uani 1 1 d D U . . .
C61C C 0.00138(5) 0.31819(6) 0.37339(4) 0.0406(4) Uani 1 1 d D U . . .
H61C H -0.013946 0.342890 0.364443 0.049 Uiso 1 1 calc R U . . .
C62C C -0.00927(6) 0.27641(7) 0.36249(5) 0.0441(4) Uani 1 1 d D U . . .
H62C H -0.031843 0.272481 0.345847 0.053 Uiso 1 1 calc R U . . .
C63C C 0.01277(6) 0.23909(6) 0.37561(5) 0.0428(4) Uani 1 1 d D U . . .
H63C H 0.004575 0.210382 0.368011 0.051 Uiso 1 1 calc R U . . .
C64C C 0.04603(5) 0.24398(6) 0.39933(4) 0.0366(3) Uani 1 1 d D U . . .
N11D N 0.22805(4) 0.53390(5) 0.65509(4) 0.0381(3) Uani 1 1 d D U . . .
C12D C 0.24474(5) 0.50955(6) 0.68140(4) 0.0388(4) Uani 1 1 d D U . . .
C13D C 0.22246(6) 0.49641(7) 0.70728(5) 0.0449(4) Uani 1 1 d D U . . .
H13D H 0.234718 0.478955 0.725386 0.054 Uiso 1 1 calc R U . . .
C14D C 0.18173(6) 0.50939(7) 0.70610(5) 0.0487(4) Uani 1 1 d D U . . .
H14D H 0.165712 0.500745 0.723378 0.058 Uiso 1 1 calc R U . . .
C15D C 0.16508(6) 0.53472(7) 0.67979(5) 0.0482(4) Uani 1 1 d D U . . .
H15D H 0.137448 0.544151 0.678733 0.058 Uiso 1 1 calc R U . . .
C16D C 0.18888(5) 0.54648(7) 0.65471(5) 0.0434(4) Uani 1 1 d D U . . .
H16D H 0.177069 0.564122 0.636544 0.052 Uiso 1 1 calc R U . . .
N21D N 0.30567(4) 0.50976(5) 0.65310(4) 0.0394(3) Uani 1 1 d D U . . .
N22D N 0.34588(5) 0.49904(6) 0.66045(4) 0.0481(4) Uani 1 1 d D U . . .
C23D C 0.35262(7) 0.48162(9) 0.69158(6) 0.0636(6) Uani 1 1 d D U . . .
H23D H 0.378262 0.471727 0.702096 0.076 Uiso 1 1 calc R U . . .
C24D C 0.31652(7) 0.48052(9) 0.70555(6) 0.0580(5) Uani 1 1 d D U . . .
H24D H 0.311718 0.469724 0.727086 0.070 Uiso 1 1 calc R U . . .
C25D C 0.28824(6) 0.49901(6) 0.68072(5) 0.0415(4) Uani 1 1 d D U . . .
C26D C 0.37452(5) 0.50334(8) 0.63543(5) 0.0498(5) Uani 1 1 d D U . . .
H26G H 0.402659 0.504670 0.646959 0.060 Uiso 1 1 calc R U . . .
H26H H 0.369137 0.531403 0.623007 0.060 Uiso 1 1 calc R U . . .
N31D N 0.55239(4) 0.33589(5) 0.49499(4) 0.0377(3) Uani 1 1 d D U . . .
C32D C 0.53796(5) 0.35524(6) 0.46548(4) 0.0356(3) Uani 1 1 d D U . . .
C33D C 0.55849(6) 0.35376(7) 0.43690(5) 0.0443(4) Uani 1 1 d D U . . .
H33D H 0.548108 0.368675 0.416875 0.053 Uiso 1 1 calc R U . . .
C34D C 0.59498(6) 0.32960(7) 0.43849(6) 0.0517(5) Uani 1 1 d D U . . .
H34D H 0.609518 0.327275 0.419284 0.062 Uiso 1 1 calc R U . . .
C35D C 0.60955(6) 0.30922(7) 0.46835(6) 0.0563(5) Uani 1 1 d D U . . .
H35D H 0.634094 0.292498 0.469869 0.068 Uiso 1 1 calc R U . . .
C36D C 0.58794(6) 0.31347(7) 0.49594(6) 0.0483(4) Uani 1 1 d D U . . .
H36D H 0.598589 0.300014 0.516509 0.058 Uiso 1 1 calc R U . . .
N41D N 0.47764(4) 0.37039(4) 0.49252(3) 0.0314(3) Uani 1 1 d D U . . .
N42D N 0.44104(4) 0.38991(4) 0.48442(3) 0.0317(3) Uani 1 1 d D U . . .
C43D C 0.43796(5) 0.40755(5) 0.45326(4) 0.0357(3) Uani 1 1 d D U . . .
H43D H 0.414982 0.422774 0.442383 0.043 Uiso 1 1 calc R U . . .
C44D C 0.47423(5) 0.39945(6) 0.44006(4) 0.0365(3) Uani 1 1 d D U . . .
H44D H 0.481544 0.407955 0.418635 0.044 Uiso 1 1 calc R U . . .
C45D C 0.49792(5) 0.37585(5) 0.46532(4) 0.0331(3) Uani 1 1 d D U . . .
C46D C 0.41059(5) 0.39109(5) 0.50807(4) 0.0340(3) Uani 1 1 d D U . . .
H46G H 0.412974 0.363832 0.521833 0.041 Uiso 1 1 calc R U . . .
H46H H 0.383092 0.391282 0.495323 0.041 Uiso 1 1 calc R U . . .
C51D C 0.37148(5) 0.46520(6) 0.61053(5) 0.0403(4) Uani 1 1 d D U . . .
C52D C 0.34729(5) 0.42944(7) 0.61552(5) 0.0437(4) Uani 1 1 d D U . . .
H52D H 0.333523 0.428067 0.635187 0.052 Uiso 1 1 calc R U . . .
C53D C 0.34251(5) 0.39461(6) 0.59189(5) 0.0433(4) Uani 1 1 d D U . . .
H53D H 0.324908 0.370558 0.595343 0.052 Uiso 1 1 calc R U . . .
C54D C 0.36326(5) 0.39557(6) 0.56406(5) 0.0378(3) Uani 1 1 d D U . . .
H54D H 0.359454 0.372390 0.548003 0.045 Uiso 1 1 calc R U . . .
C55D C 0.39046(5) 0.43080(5) 0.55881(4) 0.0338(3) Uani 1 1 d D U . . .
C56D C 0.39401(5) 0.46677(6) 0.58226(5) 0.0360(3) Uani 1 1 d D U . . .
C61D C 0.42143(5) 0.50202(6) 0.57661(5) 0.0392(4) Uani 1 1 d D U . . .
H61D H 0.424035 0.526361 0.591701 0.047 Uiso 1 1 calc R U . . .
C62D C 0.44380(5) 0.50116(6) 0.54994(5) 0.0402(4) Uani 1 1 d D U . . .
H62D H 0.461751 0.524939 0.546576 0.048 Uiso 1 1 calc R U . . .
C63D C 0.44066(5) 0.46520(5) 0.52711(5) 0.0359(3) Uani 1 1 d D U . . .
H63D H 0.456745 0.464884 0.508764 0.043 Uiso 1 1 calc R U . . .
C64D C 0.41445(5) 0.43076(5) 0.53135(4) 0.0328(3) Uani 1 1 d D U . . .
N11E N 0.30146(5) 0.54562(5) 0.57360(4) 0.0403(3) Uani 1 1 d D U . . .
C12E C 0.32606(6) 0.57806(7) 0.56531(5) 0.0519(5) Uani 1 1 d D U . . .
H12E H 0.330694 0.602465 0.580178 0.062 Uiso 1 1 calc R U . . .
C13E C 0.34510(7) 0.57777(8) 0.53605(6) 0.0573(5) Uani 1 1 d D U . . .
H13E H 0.362244 0.601596 0.531071 0.069 Uiso 1 1 calc R U . . .
C14E C 0.33891(6) 0.54259(8) 0.51427(5) 0.0515(5) Uani 1 1 d D U . . .
H14E H 0.351685 0.541713 0.494081 0.062 Uiso 1 1 calc R U . . .
C15E C 0.31378(6) 0.50863(6) 0.52235(5) 0.0415(4) Uani 1 1 d D U . . .
H15E H 0.309412 0.483628 0.508049 0.050 Uiso 1 1 calc R U . . .
C16E C 0.29493(5) 0.51163(6) 0.55181(4) 0.0355(3) Uani 1 1 d D U . . .
N21E N 0.24533(4) 0.48451(4) 0.58757(3) 0.0326(3) Uani 1 1 d D U . . .
N22E N 0.21857(4) 0.45034(5) 0.58695(4) 0.0353(3) Uani 1 1 d D U . . .
C23E C 0.22205(6) 0.42359(6) 0.56023(4) 0.0396(4) Uani 1 1 d D U . . .
H23E H 0.206773 0.397437 0.554842 0.048 Uiso 1 1 calc R U . . .
C24E C 0.25154(6) 0.44094(6) 0.54234(4) 0.0390(4) Uani 1 1 d D U . . .
H24E H 0.260623 0.429746 0.522227 0.047 Uiso 1 1 calc R U . . .
C25E C 0.26527(5) 0.47872(5) 0.56020(4) 0.0331(3) Uani 1 1 d D U . . .
C26E C 0.19310(5) 0.44101(6) 0.61368(4) 0.0356(3) Uani 1 1 d D U . . .
H26I H 0.167463 0.426875 0.603767 0.043 Uiso 1 1 calc R U . . .
H26J H 0.185790 0.469234 0.624018 0.043 Uiso 1 1 calc R U . . .
N31E N 0.09980(5) 0.20180(6) 0.75782(4) 0.0418(3) Uani 1 1 d D U . . .
C32E C 0.09903(6) 0.23116(7) 0.78305(5) 0.0452(4) Uani 1 1 d D U . . .
C33E C 0.07183(7) 0.22685(9) 0.80756(5) 0.0599(6) Uani 1 1 d D U . . .
H33E H 0.071394 0.248151 0.824977 0.072 Uiso 1 1 calc R U . . .
C34E C 0.04562(7) 0.19091(11) 0.80586(6) 0.0726(7) Uani 1 1 d D U . . .
H34E H 0.027222 0.186961 0.822362 0.087 Uiso 1 1 calc R U . . .
C35E C 0.04649(7) 0.16134(10) 0.78034(6) 0.0677(7) Uani 1 1 d D U . . .
H35E H 0.028562 0.136656 0.778741 0.081 Uiso 1 1 calc R U . . .
C36E C 0.07366(6) 0.16752(9) 0.75675(5) 0.0543(5) Uani 1 1 d D U . . .
H36E H 0.073923 0.146673 0.739011 0.065 Uiso 1 1 calc R U . . .
N41E N 0.15394(4) 0.26803(5) 0.75906(3) 0.0371(3) Uani 1 1 d D U . . .
N42E N 0.17906(5) 0.30258(5) 0.76655(4) 0.0409(3) Uani 1 1 d D U . . .
C43E C 0.16983(7) 0.32345(7) 0.79479(5) 0.0521(5) Uani 1 1 d D U . . .
H43E H 0.183097 0.348842 0.804744 0.063 Uiso 1 1 calc R U . . .
C44E C 0.13788(7) 0.30123(7) 0.80634(5) 0.0541(5) Uani 1 1 d D U . . .
H44E H 0.124686 0.307844 0.825731 0.065 Uiso 1 1 calc R U . . .
C45E C 0.12886(6) 0.26674(7) 0.78346(4) 0.0439(4) Uani 1 1 d D U . . .
C46E C 0.20679(5) 0.31801(6) 0.74310(4) 0.0397(4) Uani 1 1 d D U . . .
H46I H 0.217662 0.292250 0.731674 0.048 Uiso 1 1 calc R U . . .
H46J H 0.230131 0.333392 0.755776 0.048 Uiso 1 1 calc R U . . .
C51E C 0.21359(5) 0.41122(5) 0.64083(4) 0.0335(3) Uani 1 1 d D U . . .
C52E C 0.25312(5) 0.39784(6) 0.64014(5) 0.0398(4) Uani 1 1 d D U . . .
H52E H 0.268068 0.407835 0.622558 0.048 Uiso 1 1 calc R U . . .
C53E C 0.27221(5) 0.36927(6) 0.66521(5) 0.0437(4) Uani 1 1 d D U . . .
H53E H 0.299869 0.360745 0.664505 0.052 Uiso 1 1 calc R U . . .
C54E C 0.25107(5) 0.35403(6) 0.69029(5) 0.0385(4) Uani 1 1 d D U . . .
H54E H 0.264191 0.335040 0.707033 0.046 Uiso 1 1 calc R U . . .
C55E C 0.20946(5) 0.36621(5) 0.69172(4) 0.0330(3) Uani 1 1 d D U . . .
C56E C 0.19060(5) 0.39533(5) 0.66663(4) 0.0313(3) Uani 1 1 d D U . . .
C61E C 0.14908(5) 0.40746(6) 0.66789(4) 0.0367(3) Uani 1 1 d D U . . .
H61E H 0.136245 0.427465 0.651754 0.044 Uiso 1 1 calc R U . . .
C62E C 0.12759(5) 0.39036(6) 0.69229(5) 0.0426(4) Uani 1 1 d D U . . .
H62E H 0.099822 0.398562 0.692847 0.051 Uiso 1 1 calc R U . . .
C63E C 0.14594(5) 0.36077(6) 0.71665(4) 0.0389(4) Uani 1 1 d D U . . .
H63E H 0.130246 0.348804 0.733071 0.047 Uiso 1 1 calc R U . . .
C64E C 0.18608(5) 0.34912(5) 0.71687(4) 0.0343(3) Uani 1 1 d D U . . .
N11F N 0.55840(4) 0.30977(5) 0.57074(4) 0.0419(3) Uani 1 1 d D U . . .
C12F C 0.55851(5) 0.26512(6) 0.56929(5) 0.0432(4) Uani 1 1 d D U . . .
C13F C 0.58711(6) 0.24004(8) 0.58945(6) 0.0603(6) Uani 1 1 d D U . . .
H13F H 0.586490 0.208702 0.588205 0.072 Uiso 1 1 calc R U . . .
C14F C 0.61611(7) 0.26093(10) 0.61106(8) 0.0759(8) Uani 1 1 d D U . . .
H14F H 0.635996 0.244339 0.624735 0.091 Uiso 1 1 calc R U . . .
C15F C 0.61591(7) 0.30655(10) 0.61261(7) 0.0734(8) Uani 1 1 d D U . . .
H15F H 0.635372 0.321850 0.627632 0.088 Uiso 1 1 calc R U . . .
C16F C 0.58682(6) 0.32956(8) 0.59186(6) 0.0554(5) Uani 1 1 d D U . . .
H16F H 0.587152 0.360928 0.592717 0.066 Uiso 1 1 calc R U . . .
N21F N 0.49886(4) 0.27263(4) 0.52909(4) 0.0335(3) Uani 1 1 d D U . . .
N22F N 0.47247(4) 0.24528(4) 0.51066(4) 0.0339(3) Uani 1 1 d D U . . .
C23F C 0.48290(6) 0.20254(6) 0.51578(5) 0.0401(4) Uani 1 1 d D U . . .
H23F H 0.468878 0.177748 0.505560 0.048 Uiso 1 1 calc R U . . .
C24F C 0.51742(6) 0.20121(6) 0.53839(5) 0.0433(4) Uani 1 1 d D U . . .
H24F H 0.532152 0.175834 0.546771 0.052 Uiso 1 1 calc R U . . .
C25F C 0.52611(5) 0.24556(6) 0.54635(5) 0.0381(4) Uani 1 1 d D U . . .
C26F C 0.43986(5) 0.26296(5) 0.48701(4) 0.0331(3) Uani 1 1 d D U . . .
H26K H 0.429852 0.290844 0.496146 0.040 Uiso 1 1 calc R U . . .
H26L H 0.416853 0.241741 0.484689 0.040 Uiso 1 1 calc R U . . .
N31F N 0.31007(4) 0.32697(5) 0.24998(4) 0.0351(3) Uani 1 1 d D U . . .
C32F C 0.31155(5) 0.37012(6) 0.25869(4) 0.0362(3) Uani 1 1 d D U . . .
C33F C 0.28280(6) 0.40032(7) 0.24468(5) 0.0426(4) Uani 1 1 d D U . . .
H33F H 0.284620 0.430595 0.250939 0.051 Uiso 1 1 calc R U . . .
C34F C 0.25167(6) 0.38571(7) 0.22162(5) 0.0473(4) Uani 1 1 d D U . . .
H34F H 0.231423 0.405757 0.212107 0.057 Uiso 1 1 calc R U . . .
C35F C 0.25001(6) 0.34200(7) 0.21244(5) 0.0478(5) Uani 1 1 d D U . . .
H35F H 0.228718 0.331471 0.196501 0.057 Uiso 1 1 calc R U . . .
C36F C 0.27999(5) 0.31338(7) 0.22682(4) 0.0412(4) Uani 1 1 d D U . . .
H36F H 0.279207 0.283266 0.220075 0.049 Uiso 1 1 calc R U . . .
N41F N 0.36831(4) 0.34923(5) 0.29858(3) 0.0347(3) Uani 1 1 d D U . . .
N42F N 0.39822(4) 0.36988(5) 0.31861(4) 0.0385(3) Uani 1 1 d D U . . .
C43F C 0.39390(6) 0.41397(7) 0.31741(5) 0.0470(4) Uani 1 1 d D U . . .
H43F H 0.411029 0.434951 0.329691 0.056 Uiso 1 1 calc R U . . .
C44F C 0.35980(6) 0.42330(7) 0.29495(5) 0.0466(4) Uani 1 1 d D U . . .
H44F H 0.348869 0.451507 0.288619 0.056 Uiso 1 1 calc R U . . .
C45F C 0.34519(5) 0.38208(6) 0.28376(4) 0.0377(3) Uani 1 1 d D U . . .
C46F C 0.42837(5) 0.34526(6) 0.34027(4) 0.0384(4) Uani 1 1 d D U . . .
H46K H 0.453517 0.363244 0.344488 0.046 Uiso 1 1 calc R U . . .
H46L H 0.435408 0.317985 0.328498 0.046 Uiso 1 1 calc R U . . .
C51F C 0.45337(5) 0.27185(5) 0.45250(4) 0.0325(3) Uani 1 1 d D U . . .
C52F C 0.49068(5) 0.25761(6) 0.44408(4) 0.0365(3) Uani 1 1 d D U . . .
H52F H 0.508339 0.241425 0.459989 0.044 Uiso 1 1 calc R U . . .
C53F C 0.50283(5) 0.26678(7) 0.41225(5) 0.0412(4) Uani 1 1 d D U . . .
H53F H 0.528311 0.256065 0.406563 0.049 Uiso 1 1 calc R U . . .
C54F C 0.47836(5) 0.29097(6) 0.38939(4) 0.0379(4) Uani 1 1 d D U . . .
H54F H 0.487341 0.297517 0.368139 0.046 Uiso 1 1 calc R U . . .
C55F C 0.43971(5) 0.30648(5) 0.39687(4) 0.0324(3) Uani 1 1 d D U . . .
C56F C 0.42659(4) 0.29588(5) 0.42880(4) 0.0306(3) Uani 1 1 d D U . . .
C61F C 0.38750(5) 0.31068(6) 0.43613(4) 0.0340(3) Uani 1 1 d D U . . .
H61F H 0.377819 0.302558 0.456811 0.041 Uiso 1 1 calc R U . . .
C62F C 0.36369(5) 0.33647(6) 0.41377(4) 0.0368(3) Uani 1 1 d D U . . .
H62F H 0.337971 0.346758 0.419249 0.044 Uiso 1 1 calc R U . . .
C63F C 0.37727(5) 0.34785(6) 0.38249(4) 0.0366(3) Uani 1 1 d D U . . .
H63F H 0.360728 0.366241 0.367328 0.044 Uiso 1 1 calc R U . . .
C64F C 0.41378(5) 0.33281(6) 0.37377(4) 0.0347(3) Uani 1 1 d D U . . .
C11G C 0.20767(5) 0.26003(6) 0.46895(5) 0.0323(3) Uani 0.8815 1 d D U P B -1
C12G C 0.23900(6) 0.25143(6) 0.44872(5) 0.0332(4) Uani 0.8815 1 d D U P B -1
C13G C 0.26810(6) 0.28403(7) 0.44443(5) 0.0390(4) Uani 0.8815 1 d D U P B -1
H13G H 0.289583 0.278438 0.430938 0.047 Uiso 0.8815 1 calc R U P B -1
C14G C 0.26521(8) 0.32458(7) 0.46008(6) 0.0418(4) Uani 0.8815 1 d D U P B -1
H14G H 0.284757 0.346937 0.457120 0.050 Uiso 0.8815 1 calc R U P B -1
C15G C 0.23402(8) 0.33293(8) 0.48008(7) 0.0406(5) Uani 0.8815 1 d D U P B -1
H15G H 0.232306 0.360907 0.490605 0.049 Uiso 0.8815 1 calc R U P B -1
C16G C 0.20546(6) 0.30052(6) 0.48468(5) 0.0359(4) Uani 0.8815 1 d D U P B -1
H16G H 0.184401 0.306089 0.498603 0.043 Uiso 0.8815 1 calc R U P B -1
C21G C 0.17740(5) 0.22674(6) 0.47412(5) 0.0344(4) Uani 0.8815 1 d D U P B -1
N22G N 0.15239(7) 0.20197(8) 0.47896(6) 0.0401(5) Uani 0.8815 1 d D U P B -1
C31G C 0.24200(9) 0.20888(11) 0.43322(10) 0.0375(6) Uani 0.8815 1 d D U P B -1
N32G N 0.24476(6) 0.17503(7) 0.42100(5) 0.0512(4) Uani 0.8815 1 d D U P B -1
C11H C 0.2819(3) 0.2601(4) 0.4689(3) 0.0288(19) Uani 0.1185 1 d D U P C -2
C12H C 0.2486(3) 0.2869(3) 0.4566(3) 0.0275(19) Uani 0.1185 1 d D U P C -2
C13H C 0.2172(4) 0.2704(4) 0.4338(3) 0.033(2) Uani 0.1185 1 d D U P C -2
H13H H 0.194688 0.288568 0.425872 0.040 Uiso 0.1185 1 calc R U P C -2
C14H C 0.2194(4) 0.2272(4) 0.4231(4) 0.039(3) Uani 0.1185 1 d D U P C -2
H14H H 0.197615 0.215021 0.408473 0.046 Uiso 0.1185 1 calc R U P C -2
C15H C 0.2532(6) 0.2016(7) 0.4334(7) 0.035(4) Uani 0.1185 1 d D U P C -2
H15H H 0.255386 0.172606 0.424599 0.042 Uiso 0.1185 1 calc R U P C -2
C16H C 0.2840(4) 0.2182(4) 0.4568(3) 0.033(2) Uani 0.1185 1 d D U P C -2
H16H H 0.306775 0.200098 0.464264 0.039 Uiso 0.1185 1 calc R U P C -2
C21H C 0.3141(3) 0.2785(4) 0.4916(3) 0.028(2) Uani 0.1185 1 d D U P C -2
N22H N 0.3393(5) 0.2908(7) 0.5101(3) 0.041(4) Uani 0.1185 1 d D U P C -2
C31H C 0.2457(6) 0.3314(4) 0.4689(5) 0.036(3) Uani 0.1185 1 d D U P C -2
N32H N 0.2439(5) 0.3678(4) 0.4785(3) 0.056(4) Uani 0.1185 1 d D U P C -2
B10X B 0.50863(7) 0.43941(9) 0.34706(6) 0.0541(6) Uani 1 1 d D U . . .
F11X F 0.53783(7) 0.41483(8) 0.36484(6) 0.1164(7) Uani 1 1 d D U . . .
F12X F 0.52443(5) 0.48153(6) 0.34216(4) 0.0857(5) Uani 1 1 d D U . . .
F13X F 0.49601(4) 0.41938(5) 0.31587(3) 0.0671(4) Uani 1 1 d D U . . .
F14X F 0.47522(4) 0.44393(5) 0.36462(3) 0.0619(3) Uani 1 1 d D U . . .
B15X B 0.14815(9) 0.22745(9) 0.34460(11) 0.0592(10) Uani 0.75 1 d D U P . .
F16X F 0.17109(8) 0.25758(9) 0.36126(10) 0.1268(12) Uani 0.75 1 d D U P . .
F17X F 0.10992(6) 0.24415(8) 0.33485(11) 0.1377(14) Uani 0.75 1 d D U P . .
F18X F 0.16982(6) 0.22000(8) 0.31634(6) 0.0867(7) Uani 0.75 1 d D U P . .
F19X F 0.14264(5) 0.18743(5) 0.35809(5) 0.0650(5) Uani 0.75 1 d D U P . .
B20X B 0.05673(11) 0.4645(2) 0.21662(13) 0.0614(14) Uani 0.5 1 d D U P D 1
F21X F 0.04883(9) 0.44949(12) 0.18244(7) 0.0764(9) Uani 0.5 1 d D U P D 1
F22X F 0.08766(11) 0.48871(18) 0.21887(12) 0.1233(16) Uani 0.5 1 d D U P D 1
F23X F 0.02406(10) 0.4763(2) 0.22780(10) 0.1271(18) Uani 0.5 1 d D U P D 1
F24X F 0.06762(15) 0.4241(2) 0.22937(15) 0.158(2) Uani 0.5 1 d D U P D 1
B25X B 0.13084(7) 0.33436(8) 0.55037(6) 0.0359(5) Uani 0.8561 1 d D U P E 1
F26X F 0.14377(5) 0.29111(4) 0.55193(4) 0.0571(4) Uani 0.8561 1 d D U P E 1
F27X F 0.14042(7) 0.35476(6) 0.58107(4) 0.0640(5) Uani 0.8561 1 d D U P E 1
F28X F 0.08901(5) 0.33652(7) 0.54059(7) 0.0808(6) Uani 0.8561 1 d D U P E 1
F29X F 0.15133(6) 0.35693(5) 0.52670(4) 0.0508(4) Uani 0.8561 1 d D U P E 1
B25Y B 0.1184(5) 0.3525(6) 0.5544(4) 0.086(5) Uani 0.1439 1 d D U P F 2
F26Y F 0.1517(6) 0.3411(8) 0.5756(5) 0.157(8) Uani 0.1439 1 d D U P F 2
F27Y F 0.1151(6) 0.3985(4) 0.5557(4) 0.149(6) Uani 0.1439 1 d D U P F 2
F28Y F 0.0839(3) 0.3333(4) 0.5633(3) 0.073(3) Uani 0.1439 1 d D U P F 2
F29Y F 0.1268(5) 0.3435(5) 0.5220(3) 0.097(4) Uani 0.1439 1 d D U P F 2
B30X B 0.32509(10) 0.45422(12) 0.43324(10) 0.0422(7) Uani 0.8348 1 d D U P G 1
F31X F 0.29698(7) 0.42023(9) 0.43339(9) 0.0585(7) Uani 0.8348 1 d D U P G 1
F32X F 0.30463(7) 0.49316(8) 0.42645(8) 0.0812(10) Uani 0.8348 1 d D U P G 1
F33X F 0.35137(6) 0.44612(8) 0.40864(4) 0.0468(4) Uani 0.8348 1 d D U P G 1
F34X F 0.34935(5) 0.45656(7) 0.46379(5) 0.0598(5) Uani 0.8348 1 d D U P G 1
B30Y B 0.3215(5) 0.4463(5) 0.4413(4) 0.072(5) Uani 0.1652 1 d D U P H 2
F31Y F 0.2941(6) 0.4178(7) 0.4255(6) 0.099(6) Uani 0.1652 1 d D U P H 2
F32Y F 0.3075(6) 0.4891(4) 0.4403(4) 0.108(6) Uani 0.1652 1 d D U P H 2
F33Y F 0.3564(5) 0.4474(6) 0.4244(5) 0.133(6) Uani 0.1652 1 d D U P H 2
F34Y F 0.3334(5) 0.4318(5) 0.4727(3) 0.125(5) Uani 0.1652 1 d D U P H 2
B35X B 0.0646(4) 0.5976(4) 0.5293(3) 0.0473(7) Uani 0.75 1 d D U P I 1
F36X F 0.09460(5) 0.62065(7) 0.51447(4) 0.0628(4) Uani 0.75 1 d D U P I 1
F37X F 0.06633(5) 0.61037(5) 0.56268(4) 0.0466(3) Uani 0.75 1 d D U P I 1
F38X F 0.02688(5) 0.60517(6) 0.51283(5) 0.0621(5) Uani 0.75 1 d D U P I 1
F39X F 0.07288(5) 0.55214(5) 0.52759(5) 0.0578(4) Uani 0.75 1 d D U P I 1
Cl3X Cl 0.0679(2) 0.5917(2) 0.5299(2) 0.0473(7) Uani 0.25 1 d . U P J 2
B40X B 0.2055(2) 0.2366(2) 0.1874(2) 0.097(2) Uani 0.5 1 d D U P K 1
F41X F 0.19117(13) 0.27210(13) 0.16766(13) 0.0913(15) Uani 0.5 1 d D U P K 1
F42X F 0.24661(13) 0.23126(13) 0.18240(15) 0.0930(14) Uani 0.5 1 d D U P K 1
F43X F 0.18303(15) 0.19976(14) 0.17726(13) 0.1152(18) Uani 0.5 1 d D U P K 1
F44X F 0.20660(13) 0.24486(16) 0.22278(12) 0.1133(14) Uani 0.5 1 d D U P K 1
B40Y B 0.2262(3) 0.2188(3) 0.1648(3) 0.088(3) Uani 0.25 1 d D U P L 2
F41Y F 0.2071(2) 0.2548(3) 0.1525(3) 0.130(5) Uani 0.25 1 d D U P L 2
F42Y F 0.2628(2) 0.2152(4) 0.1522(3) 0.137(4) Uani 0.25 1 d D U P L 2
F43Y F 0.2356(3) 0.2222(3) 0.1999(2) 0.091(3) Uani 0.25 1 d D U P L 2
F44Y F 0.2031(2) 0.1827(2) 0.1575(2) 0.091(2) Uani 0.25 1 d D U P L 2
B95X B 0.01349(17) 0.67857(17) 0.26070(14) 0.0667(15) Uani 0.5 1 d D U P M -1
F96X F 0.03283(9) 0.68005(12) 0.29362(8) 0.0829(10) Uani 0.5 1 d D U P M -1
F97X F 0.03114(7) 0.65506(5) 0.24047(4) 0.0959(6) Uani 1 1 d D U . . .
F98X F 0.000000 0.72049(7) 0.250000 0.1145(11) Uani 1 2 d DS TU P . .

loop_
_atom_site_aniso_label
_atom_site_aniso_U_11
_atom_site_aniso_U_22
_atom_site_aniso_U_33
_atom_site_aniso_U_23
_atom_site_aniso_U_13
_atom_site_aniso_U_12
Co1 0.02623(10) 0.03364(11) 0.03527(11) 0.00546(8) 0.00266(8) 0.00491(8)
Co2 0.03272(11) 0.04111(13) 0.03294(11) -0.01109(9) 0.00402(9) -0.00466(9)
Co3 0.02559(10) 0.03070(11) 0.03610(11) 0.00294(8) 0.00262(8) -0.00035(8)
Co4 0.02557(10) 0.04173(12) 0.02863(10) 0.00634(8) 0.00561(8) 0.00458(8)
N11A 0.0309(7) 0.0555(10) 0.0531(9) 0.0216(7) 0.0075(6) 0.0110(7)
C12A 0.0349(9) 0.0606(12) 0.0520(11) 0.0236(9) 0.0068(8) 0.0156(8)
C13A 0.0427(12) 0.110(2) 0.0896(18) 0.0619(17) 0.0143(12) 0.0293(13)
C14A 0.0565(16) 0.164(3) 0.136(3) 0.101(3) 0.0391(17) 0.0644(19)
C15A 0.0461(13) 0.159(3) 0.128(3) 0.091(3) 0.0354(15) 0.0525(17)
C16A 0.0384(11) 0.102(2) 0.0759(16) 0.0471(15) 0.0180(10) 0.0271(12)
N21A 0.0294(6) 0.0377(7) 0.0381(7) 0.0062(6) 0.0060(5) 0.0044(5)
N22A 0.0326(7) 0.0341(7) 0.0392(7) 0.0019(5) 0.0093(6) 0.0020(5)
C23A 0.0470(10) 0.0349(8) 0.0411(9) 0.0049(7) 0.0137(7) -0.0003(7)
C24A 0.0456(9) 0.0352(8) 0.0422(9) 0.0091(7) 0.0073(7) 0.0032(7)
C25A 0.0344(8) 0.0388(8) 0.0406(9) 0.0075(7) 0.0027(7) 0.0068(7)
C26A 0.0285(7) 0.0376(8) 0.0438(9) -0.0008(7) 0.0067(6) 0.0014(6)
N31A 0.0287(6) 0.0459(8) 0.0311(6) 0.0029(6) 0.0069(5) 0.0091(6)
C32A 0.0329(7) 0.0359(8) 0.0304(7) 0.0009(6) 0.0046(6) 0.0052(6)
C33A 0.0444(9) 0.0459(9) 0.0332(8) 0.0046(7) 0.0007(7) 0.0072(8)
C34A 0.0438(10) 0.0532(11) 0.0439(10) 0.0053(8) -0.0056(8) 0.0156(8)
C35A 0.0345(9) 0.0600(12) 0.0456(10) -0.0029(8) 0.0014(7) 0.0192(8)
C36A 0.0305(8) 0.0579(11) 0.0372(8) 0.0024(8) 0.0074(6) 0.0125(7)
N41A 0.0254(6) 0.0334(6) 0.0328(6) 0.0020(5) 0.0077(5) 0.0033(5)
N42A 0.0273(6) 0.0342(6) 0.0339(6) 0.0021(5) 0.0094(5) 0.0020(5)
C43A 0.0351(8) 0.0445(9) 0.0350(8) 0.0019(7) 0.0131(6) -0.0011(7)
C44A 0.0391(8) 0.0391(8) 0.0316(7) 0.0034(6) 0.0097(6) 0.0001(7)
C45A 0.0313(7) 0.0328(7) 0.0296(7) 0.0011(6) 0.0061(6) 0.0023(6)
C46A 0.0253(7) 0.0367(8) 0.0369(8) -0.0014(6) 0.0067(6) 0.0025(6)
C51A 0.0280(7) 0.0370(8) 0.0360(8) -0.0005(6) 0.0093(6) 0.0013(6)
C52A 0.0296(7) 0.0402(8) 0.0336(7) 0.0010(6) 0.0062(6) 0.0053(6)
C53A 0.0285(7) 0.0418(9) 0.0343(8) -0.0039(6) 0.0015(6) 0.0007(6)
C54A 0.0295(7) 0.0386(8) 0.0337(7) -0.0041(6) 0.0049(6) -0.0013(6)
C55A 0.0239(6) 0.0359(8) 0.0341(7) -0.0012(6) 0.0069(5) 0.0005(6)
C56A 0.0254(7) 0.0382(8) 0.0361(8) -0.0040(6) 0.0077(6) 0.0014(6)
C61A 0.0259(7) 0.0394(8) 0.0490(9) -0.0104(7) 0.0038(7) 0.0020(6)
C62A 0.0266(7) 0.0472(10) 0.0500(10) -0.0127(8) -0.0009(7) 0.0034(7)
C63A 0.0243(7) 0.0419(9) 0.0437(9) -0.0064(7) 0.0021(6) 0.0055(6)
C64A 0.0213(6) 0.0369(8) 0.0362(8) -0.0030(6) 0.0071(6) 0.0017(5)
N11B 0.0337(7) 0.0467(8) 0.0324(7) 0.0038(6) 0.0029(5) -0.0026(6)
C12B 0.0423(9) 0.0390(8) 0.0301(7) 0.0008(6) 0.0089(6) -0.0040(7)
C13B 0.0658(13) 0.0418(9) 0.0394(9) -0.0060(7) 0.0167(9) -0.0122(9)
C14B 0.0716(15) 0.0605(13) 0.0483(11) -0.0096(10) 0.0142(10) -0.0261(11)
C15B 0.0602(13) 0.0852(17) 0.0415(10) -0.0043(11) -0.0015(9) -0.0285(12)
C16B 0.0449(10) 0.0665(13) 0.0391(9) 0.0053(9) -0.0033(8) -0.0098(9)
N21B 0.0288(6) 0.0358(7) 0.0312(6) 0.0012(5) 0.0007(5) 0.0069(5)
N22B 0.0304(7) 0.0432(8) 0.0354(7) -0.0026(6) 0.0001(5) 0.0099(6)
C23B 0.0452(10) 0.0479(10) 0.0389(9) -0.0003(7) 0.0024(7) 0.0222(8)
C24B 0.0518(10) 0.0379(9) 0.0385(9) 0.0016(7) 0.0110(8) 0.0150(8)
C25B 0.0393(8) 0.0347(8) 0.0305(7) 0.0007(6) 0.0078(6) 0.0056(6)
C26B 0.0269(7) 0.0485(10) 0.0389(8) -0.0032(7) 0.0004(6) 0.0047(7)
N31B 0.0468(8) 0.0458(8) 0.0394(8) -0.0136(6) 0.0011(6) -0.0076(7)
C32B 0.0605(12) 0.0469(10) 0.0405(9) -0.0110(8) -0.0035(9) -0.0051(9)
C33B 0.0911(17) 0.0430(11) 0.0509(12) -0.0100(9) -0.0082(11) -0.0076(11)
C34B 0.0915(18) 0.0501(12) 0.0509(12) -0.0143(10) -0.0054(12) -0.0221(12)
C35B 0.0619(13) 0.0634(13) 0.0468(11) -0.0203(10) -0.0005(10) -0.0170(11)
C36B 0.0486(10) 0.0540(11) 0.0424(10) -0.0151(8) 0.0005(8) -0.0086(9)
N41B 0.0468(8) 0.0443(8) 0.0364(7) -0.0104(6) -0.0014(6) 0.0001(7)
N42B 0.0505(9) 0.0514(9) 0.0483(9) -0.0161(7) -0.0087(7) 0.0071(8)
C43B 0.0719(16) 0.0590(14) 0.0899(19) -0.0252(13) -0.0274(14) 0.0251(12)
C44B 0.098(2) 0.0509(13) 0.095(2) -0.0296(13) -0.0346(17) 0.0235(13)
C45B 0.0643(13) 0.0445(10) 0.0530(11) -0.0161(9) -0.0086(10) 0.0045(9)
C46B 0.0435(10) 0.0493(10) 0.0431(9) -0.0118(8) -0.0063(8) 0.0028(8)
C51B 0.0286(7) 0.0424(9) 0.0365(8) -0.0008(7) -0.0029(6) 0.0068(6)
C52B 0.0367(8) 0.0378(8) 0.0371(8) -0.0032(7) -0.0045(7) 0.0034(7)
C53B 0.0410(9) 0.0417(9) 0.0379(8) 0.0021(7) -0.0012(7) -0.0027(7)
C54B 0.0372(9) 0.0469(10) 0.0339(8) -0.0022(7) -0.0009(7) 0.0003(7)
C55B 0.0298(7) 0.0393(8) 0.0369(8) -0.0021(6) -0.0059(6) 0.0039(6)
C56B 0.0285(7) 0.0401(8) 0.0385(8) -0.0005(7) -0.0036(6) 0.0034(6)
C61B 0.0371(9) 0.0530(11) 0.0405(9) -0.0001(8) -0.0009(7) -0.0038(8)
C62B 0.0491(11) 0.0568(12) 0.0487(11) 0.0005(9) -0.0044(9) -0.0160(9)
C63B 0.0519(11) 0.0471(10) 0.0456(10) -0.0049(8) -0.0080(8) -0.0088(9)
C64B 0.0381(9) 0.0434(9) 0.0409(9) -0.0040(7) -0.0050(7) 0.0034(7)
N11C 0.0323(7) 0.0337(7) 0.0485(8) 0.0012(6) 0.0022(6) 0.0075(5)
C12C 0.0349(8) 0.0363(8) 0.0457(9) -0.0014(7) -0.0016(7) 0.0118(7)
C13C 0.0461(10) 0.0458(10) 0.0527(11) -0.0101(8) -0.0051(8) 0.0118(8)
C14C 0.0537(12) 0.0470(11) 0.0722(14) -0.0158(10) -0.0097(11) 0.0053(9)
C15C 0.0485(11) 0.0390(10) 0.0804(15) -0.0017(10) -0.0035(10) -0.0055(8)
C16C 0.0372(9) 0.0372(9) 0.0613(12) 0.0019(8) 0.0027(8) 0.0019(7)
N21C 0.0305(6) 0.0343(7) 0.0384(7) 0.0052(5) 0.0049(5) 0.0071(5)
N22C 0.0340(7) 0.0427(8) 0.0403(7) 0.0067(6) 0.0080(6) 0.0055(6)
C23C 0.0429(10) 0.0580(12) 0.0432(10) 0.0058(8) 0.0142(8) 0.0090(8)
C24C 0.0449(10) 0.0563(11) 0.0412(9) -0.0013(8) 0.0080(8) 0.0122(9)
C25C 0.0334(8) 0.0404(9) 0.0400(8) 0.0027(7) 0.0045(7) 0.0127(7)
C26C 0.0333(8) 0.0427(9) 0.0418(9) 0.0102(7) 0.0055(7) -0.0014(7)
N31C 0.0288(6) 0.0352(7) 0.0387(7) 0.0020(5) 0.0025(5) -0.0029(5)
C32C 0.0271(7) 0.0345(8) 0.0397(8) 0.0001(6) -0.0008(6) -0.0009(6)
C33C 0.0368(8) 0.0362(8) 0.0421(9) -0.0015(7) -0.0003(7) -0.0042(7)
C34C 0.0431(10) 0.0366(9) 0.0504(10) -0.0003(7) -0.0005(8) -0.0088(7)
C35C 0.0391(9) 0.0388(9) 0.0525(10) 0.0051(8) 0.0040(8) -0.0104(7)
C36C 0.0349(8) 0.0374(8) 0.0449(9) 0.0029(7) 0.0046(7) -0.0060(7)
N41C 0.0264(6) 0.0341(6) 0.0359(7) 0.0020(5) 0.0036(5) -0.0049(5)
N42C 0.0308(7) 0.0368(7) 0.0396(7) 0.0032(6) 0.0060(6) -0.0048(5)
C43C 0.0330(8) 0.0482(10) 0.0399(9) -0.0005(7) 0.0077(7) -0.0025(7)
C44C 0.0342(8) 0.0464(9) 0.0374(8) -0.0024(7) 0.0041(7) -0.0032(7)
C45C 0.0284(7) 0.0348(8) 0.0372(8) -0.0001(6) 0.0005(6) -0.0010(6)
C46C 0.0305(8) 0.0376(8) 0.0425(9) 0.0046(7) 0.0018(6) -0.0083(6)
C51C 0.0318(8) 0.0407(8) 0.0356(8) 0.0094(6) 0.0057(6) -0.0023(6)
C52C 0.0370(8) 0.0383(9) 0.0413(9) 0.0039(7) 0.0002(7) -0.0026(7)
C53C 0.0375(9) 0.0419(9) 0.0448(9) 0.0030(7) -0.0081(7) -0.0053(7)
C54C 0.0318(8) 0.0391(8) 0.0428(9) 0.0068(7) -0.0012(7) -0.0024(6)
C55C 0.0289(7) 0.0418(8) 0.0326(7) 0.0072(6) 0.0037(6) -0.0042(6)
C56C 0.0314(7) 0.0416(8) 0.0327(7) 0.0094(6) 0.0051(6) -0.0044(6)
C61C 0.0336(8) 0.0470(9) 0.0401(9) 0.0128(7) -0.0008(7) -0.0037(7)
C62C 0.0393(9) 0.0502(10) 0.0402(9) 0.0092(8) -0.0068(7) -0.0072(8)
C63C 0.0398(9) 0.0439(9) 0.0432(9) 0.0042(7) -0.0027(7) -0.0099(7)
C64C 0.0317(8) 0.0414(9) 0.0368(8) 0.0077(7) 0.0036(6) -0.0065(6)
N11D 0.0337(7) 0.0475(8) 0.0327(7) -0.0122(6) 0.0022(5) -0.0003(6)
C12D 0.0373(8) 0.0439(9) 0.0352(8) -0.0097(7) 0.0040(7) 0.0006(7)
C13D 0.0459(10) 0.0492(10) 0.0400(9) -0.0055(8) 0.0075(8) 0.0007(8)
C14D 0.0452(10) 0.0597(12) 0.0432(10) -0.0124(8) 0.0138(8) -0.0037(9)
C15D 0.0362(9) 0.0655(13) 0.0440(10) -0.0137(9) 0.0093(7) 0.0023(8)
C16D 0.0362(9) 0.0581(11) 0.0355(8) -0.0107(8) 0.0025(7) 0.0040(8)
N21D 0.0292(7) 0.0481(8) 0.0410(8) -0.0131(6) 0.0033(6) -0.0016(6)
N22D 0.0307(7) 0.0677(11) 0.0452(8) -0.0158(8) 0.0010(6) 0.0034(7)
C23D 0.0422(11) 0.0955(19) 0.0505(12) -0.0089(12) -0.0060(9) 0.0196(11)
C24D 0.0500(11) 0.0774(16) 0.0458(11) -0.0007(10) 0.0017(9) 0.0128(11)
C25D 0.0376(9) 0.0473(10) 0.0395(9) -0.0091(7) 0.0029(7) 0.0015(7)
C26D 0.0269(8) 0.0676(13) 0.0549(11) -0.0204(10) 0.0045(7) -0.0039(8)
N31D 0.0319(7) 0.0346(7) 0.0472(8) 0.0003(6) 0.0068(6) 0.0007(5)
C32D 0.0325(8) 0.0330(8) 0.0419(8) -0.0032(6) 0.0071(6) -0.0059(6)
C33D 0.0375(9) 0.0511(10) 0.0462(10) -0.0052(8) 0.0127(7) -0.0084(8)
C34D 0.0403(10) 0.0595(12) 0.0588(12) -0.0117(10) 0.0211(9) -0.0046(9)
C35D 0.0419(10) 0.0528(12) 0.0779(15) -0.0051(11) 0.0229(10) 0.0056(9)
C36D 0.0377(9) 0.0459(10) 0.0628(12) 0.0063(9) 0.0126(8) 0.0070(8)
N41D 0.0269(6) 0.0294(6) 0.0379(7) 0.0016(5) 0.0041(5) -0.0017(5)
N42D 0.0271(6) 0.0300(6) 0.0379(7) 0.0020(5) 0.0025(5) -0.0009(5)
C43D 0.0347(8) 0.0323(8) 0.0387(8) 0.0040(6) -0.0019(6) -0.0032(6)
C44D 0.0381(8) 0.0363(8) 0.0345(8) 0.0021(6) 0.0017(6) -0.0083(7)
C45D 0.0315(7) 0.0320(7) 0.0361(8) -0.0014(6) 0.0050(6) -0.0065(6)
C46D 0.0282(7) 0.0300(7) 0.0442(9) 0.0018(6) 0.0058(6) -0.0015(6)
C51D 0.0256(7) 0.0464(9) 0.0488(10) -0.0081(8) 0.0031(7) 0.0003(7)
C52D 0.0292(8) 0.0533(11) 0.0497(10) -0.0063(8) 0.0093(7) -0.0016(7)
C53D 0.0304(8) 0.0428(9) 0.0584(11) -0.0008(8) 0.0123(8) -0.0025(7)
C54D 0.0291(7) 0.0349(8) 0.0499(10) -0.0011(7) 0.0066(7) -0.0011(6)
C55D 0.0238(7) 0.0340(8) 0.0431(8) 0.0009(6) 0.0017(6) -0.0005(6)
C56D 0.0235(7) 0.0372(8) 0.0463(9) -0.0038(7) -0.0004(6) 0.0004(6)
C61D 0.0299(8) 0.0357(8) 0.0514(10) -0.0069(7) 0.0011(7) -0.0024(6)
C62D 0.0310(8) 0.0343(8) 0.0544(10) -0.0010(7) 0.0008(7) -0.0065(6)
C63D 0.0285(7) 0.0343(8) 0.0449(9) 0.0019(7) 0.0037(6) -0.0004(6)
C64D 0.0277(7) 0.0291(7) 0.0411(8) 0.0015(6) 0.0014(6) 0.0005(6)
N11E 0.0358(7) 0.0454(8) 0.0404(8) -0.0088(6) 0.0068(6) -0.0100(6)
C12E 0.0509(11) 0.0517(11) 0.0546(11) -0.0081(9) 0.0127(9) -0.0177(9)
C13E 0.0508(12) 0.0616(13) 0.0624(13) 0.0024(10) 0.0191(10) -0.0183(10)
C14E 0.0442(10) 0.0686(13) 0.0445(10) 0.0029(9) 0.0176(8) -0.0046(9)
C15E 0.0379(9) 0.0479(10) 0.0402(9) -0.0031(7) 0.0107(7) 0.0016(7)
C16E 0.0332(8) 0.0390(8) 0.0347(8) -0.0040(6) 0.0054(6) 0.0007(6)
N21E 0.0316(6) 0.0331(7) 0.0334(6) -0.0053(5) 0.0050(5) -0.0039(5)
N22E 0.0360(7) 0.0348(7) 0.0349(7) -0.0045(5) 0.0037(5) -0.0069(6)
C23E 0.0452(9) 0.0344(8) 0.0385(8) -0.0068(7) 0.0012(7) -0.0053(7)
C24E 0.0484(10) 0.0360(8) 0.0326(8) -0.0071(6) 0.0040(7) 0.0005(7)
C25E 0.0338(8) 0.0344(8) 0.0312(7) -0.0035(6) 0.0041(6) 0.0009(6)
C26E 0.0307(7) 0.0384(8) 0.0381(8) -0.0019(6) 0.0049(6) -0.0048(6)
N31E 0.0327(7) 0.0598(9) 0.0339(7) 0.0114(6) 0.0080(6) 0.0061(7)
C32E 0.0378(9) 0.0647(12) 0.0350(8) 0.0124(8) 0.0123(7) 0.0135(8)
C33E 0.0534(12) 0.0867(16) 0.0436(11) 0.0072(10) 0.0237(9) 0.0138(11)
C34E 0.0493(13) 0.115(2) 0.0587(14) 0.0120(14) 0.0297(11) -0.0032(13)
C35E 0.0463(12) 0.109(2) 0.0508(12) 0.0092(12) 0.0181(10) -0.0189(12)
C36E 0.0370(9) 0.0855(16) 0.0415(10) 0.0088(10) 0.0097(8) -0.0113(10)
N41E 0.0351(7) 0.0453(8) 0.0318(7) 0.0047(6) 0.0077(5) 0.0083(6)
N42E 0.0458(8) 0.0458(8) 0.0318(7) 0.0007(6) 0.0069(6) 0.0083(7)
C43E 0.0716(14) 0.0518(11) 0.0338(9) -0.0034(8) 0.0090(9) 0.0120(10)
C44E 0.0707(14) 0.0592(12) 0.0351(9) 0.0037(8) 0.0178(9) 0.0182(10)
C45E 0.0466(10) 0.0554(11) 0.0316(8) 0.0086(7) 0.0135(7) 0.0171(8)
C46E 0.0390(9) 0.0434(9) 0.0369(8) -0.0001(7) 0.0046(7) 0.0051(7)
C51E 0.0299(7) 0.0340(8) 0.0368(8) -0.0050(6) 0.0042(6) -0.0024(6)
C52E 0.0313(8) 0.0423(9) 0.0468(9) -0.0005(7) 0.0079(7) -0.0024(7)
C53E 0.0281(8) 0.0482(10) 0.0555(11) 0.0033(8) 0.0079(7) 0.0026(7)
C54E 0.0291(8) 0.0397(9) 0.0463(9) 0.0000(7) 0.0018(7) 0.0030(6)
C55E 0.0291(7) 0.0333(8) 0.0364(8) -0.0050(6) 0.0020(6) 0.0012(6)
C56E 0.0272(7) 0.0322(7) 0.0343(7) -0.0048(6) 0.0026(6) -0.0005(6)
C61E 0.0306(8) 0.0400(9) 0.0398(8) 0.0022(7) 0.0054(6) 0.0064(6)
C62E 0.0340(8) 0.0492(10) 0.0467(10) 0.0064(8) 0.0132(7) 0.0106(7)
C63E 0.0373(8) 0.0431(9) 0.0381(8) 0.0006(7) 0.0118(7) 0.0062(7)
C64E 0.0344(8) 0.0352(8) 0.0333(7) -0.0048(6) 0.0039(6) 0.0037(6)
N11F 0.0305(7) 0.0475(8) 0.0467(8) 0.0108(7) -0.0014(6) -0.0009(6)
C12F 0.0311(8) 0.0482(10) 0.0502(10) 0.0157(8) 0.0039(7) 0.0059(7)
C13F 0.0388(10) 0.0619(13) 0.0788(15) 0.0304(12) -0.0007(10) 0.0047(9)
C14F 0.0404(11) 0.0880(18) 0.0938(19) 0.0422(15) -0.0178(12) 0.0043(11)
C15F 0.0453(12) 0.0881(18) 0.0803(17) 0.0281(14) -0.0235(11) -0.0135(12)
C16F 0.0380(10) 0.0623(13) 0.0618(13) 0.0127(10) -0.0127(9) -0.0068(9)
N21F 0.0295(6) 0.0322(6) 0.0389(7) 0.0047(5) 0.0042(5) 0.0017(5)
N22F 0.0366(7) 0.0291(6) 0.0369(7) 0.0007(5) 0.0083(5) 0.0005(5)
C23F 0.0503(10) 0.0295(7) 0.0431(9) 0.0011(7) 0.0166(8) 0.0023(7)
C24F 0.0474(10) 0.0332(8) 0.0516(10) 0.0105(7) 0.0164(8) 0.0110(7)
C25F 0.0344(8) 0.0369(8) 0.0442(9) 0.0093(7) 0.0093(7) 0.0077(6)
C26F 0.0313(7) 0.0324(7) 0.0362(8) -0.0007(6) 0.0057(6) -0.0029(6)
N31F 0.0283(6) 0.0425(7) 0.0348(7) 0.0087(6) 0.0047(5) 0.0016(5)
C32F 0.0330(8) 0.0418(9) 0.0347(8) 0.0091(7) 0.0082(6) 0.0013(7)
C33F 0.0390(9) 0.0470(10) 0.0432(9) 0.0152(8) 0.0109(7) 0.0076(7)
C34F 0.0367(9) 0.0597(12) 0.0457(10) 0.0235(9) 0.0051(7) 0.0099(8)
C35F 0.0337(9) 0.0657(12) 0.0426(10) 0.0191(9) -0.0022(7) -0.0002(8)
C36F 0.0334(8) 0.0521(10) 0.0370(8) 0.0118(7) -0.0011(7) -0.0006(7)
N41F 0.0282(6) 0.0440(8) 0.0322(6) 0.0065(6) 0.0047(5) -0.0018(5)
N42F 0.0330(7) 0.0474(8) 0.0353(7) 0.0030(6) 0.0046(6) -0.0055(6)
C43F 0.0461(10) 0.0481(10) 0.0472(10) 0.0012(8) 0.0070(8) -0.0087(8)
C44F 0.0463(10) 0.0442(10) 0.0497(10) 0.0060(8) 0.0072(8) -0.0016(8)
C45F 0.0346(8) 0.0443(9) 0.0351(8) 0.0088(7) 0.0080(6) 0.0005(7)
C46F 0.0296(8) 0.0508(10) 0.0347(8) 0.0007(7) 0.0036(6) -0.0043(7)
C51F 0.0290(7) 0.0338(8) 0.0351(8) -0.0043(6) 0.0059(6) -0.0030(6)
C52F 0.0298(7) 0.0412(9) 0.0388(8) -0.0042(7) 0.0058(6) 0.0032(6)
C53F 0.0289(8) 0.0538(10) 0.0420(9) -0.0055(8) 0.0083(7) 0.0042(7)
C54F 0.0288(7) 0.0522(10) 0.0338(8) -0.0031(7) 0.0084(6) 0.0005(7)
C55F 0.0247(7) 0.0385(8) 0.0343(7) -0.0040(6) 0.0040(6) -0.0040(6)
C56F 0.0237(6) 0.0330(7) 0.0356(7) -0.0040(6) 0.0054(6) -0.0036(5)
C61F 0.0269(7) 0.0383(8) 0.0380(8) -0.0021(6) 0.0092(6) -0.0042(6)
C62F 0.0249(7) 0.0428(9) 0.0436(9) -0.0015(7) 0.0087(6) 0.0001(6)
C63F 0.0252(7) 0.0440(9) 0.0402(8) 0.0025(7) 0.0014(6) -0.0023(6)
C64F 0.0269(7) 0.0437(9) 0.0336(8) -0.0025(6) 0.0040(6) -0.0054(6)
C11G 0.0275(8) 0.0352(9) 0.0333(8) 0.0047(7) -0.0011(6) -0.0014(7)
C12G 0.0304(8) 0.0359(9) 0.0333(8) 0.0024(7) 0.0029(7) -0.0012(7)
C13G 0.0361(10) 0.0425(10) 0.0390(10) 0.0043(8) 0.0061(8) -0.0045(8)
C14G 0.0429(11) 0.0395(10) 0.0425(11) 0.0055(8) 0.0026(9) -0.0113(9)
C15G 0.0437(13) 0.0352(11) 0.0415(13) -0.0002(9) -0.0013(10) -0.0013(9)
C16G 0.0310(9) 0.0390(9) 0.0373(9) 0.0017(7) 0.0013(7) 0.0035(7)
C21G 0.0285(8) 0.0401(9) 0.0342(9) 0.0016(7) 0.0014(7) 0.0027(7)
N22G 0.0324(10) 0.0438(11) 0.0441(13) -0.0014(10) 0.0038(9) -0.0047(8)
C31G 0.0304(13) 0.0411(13) 0.0420(12) -0.0003(10) 0.0082(11) -0.0020(10)
N32G 0.0502(11) 0.0461(10) 0.0593(12) -0.0048(9) 0.0152(9) -0.0017(9)
C11H 0.029(4) 0.036(5) 0.023(4) 0.003(4) 0.011(3) -0.004(4)
C12H 0.029(4) 0.037(5) 0.019(4) 0.003(4) 0.014(4) 0.000(4)
C13H 0.033(5) 0.038(5) 0.029(5) 0.003(4) 0.007(4) -0.005(4)
C14H 0.039(6) 0.042(5) 0.036(6) -0.001(5) 0.008(5) -0.011(5)
C15H 0.037(8) 0.035(7) 0.032(7) -0.005(6) 0.001(7) -0.008(5)
C16H 0.035(5) 0.031(5) 0.032(5) 0.004(4) 0.002(4) -0.001(4)
C21H 0.028(5) 0.036(6) 0.022(4) 0.001(4) 0.010(3) 0.006(4)
N22H 0.039(7) 0.065(10) 0.020(6) 0.002(6) 0.013(4) -0.014(6)
C31H 0.040(8) 0.035(5) 0.032(8) -0.003(5) 0.006(6) 0.003(5)
N32H 0.087(11) 0.039(6) 0.039(7) -0.010(5) -0.008(7) 0.020(6)
B10X 0.0423(12) 0.0686(16) 0.0514(13) -0.0012(11) 0.0048(10) -0.0074(11)
F11X 0.1017(15) 0.1259(17) 0.1169(16) 0.0204(13) -0.0099(12) 0.0377(13)
F12X 0.0750(10) 0.1012(13) 0.0810(11) 0.0043(9) 0.0087(8) -0.0411(9)
F13X 0.0647(8) 0.0835(10) 0.0565(7) -0.0162(7) 0.0227(6) -0.0065(7)
F14X 0.0692(8) 0.0669(8) 0.0524(7) -0.0139(6) 0.0198(6) -0.0170(7)
B15X 0.0286(12) 0.0300(13) 0.122(3) 0.0147(15) 0.0231(16) 0.0043(10)
F16X 0.0743(15) 0.0880(17) 0.224(4) -0.077(2) 0.0431(18) -0.0218(13)
F17X 0.0410(11) 0.0622(13) 0.312(4) 0.060(2) 0.0280(17) 0.0234(9)
F18X 0.0683(13) 0.0882(15) 0.1094(17) 0.0345(13) 0.0367(12) -0.0037(11)
F19X 0.0542(10) 0.0456(9) 0.1017(14) 0.0232(9) 0.0382(10) 0.0068(7)
B20X 0.0088(14) 0.114(4) 0.059(3) 0.013(3) -0.0081(15) 0.0033(18)
F21X 0.0578(16) 0.117(3) 0.0578(16) 0.0046(16) 0.0219(13) 0.0107(16)
F22X 0.058(2) 0.193(5) 0.121(3) -0.015(3) 0.017(2) -0.003(2)
F23X 0.0522(19) 0.240(6) 0.091(3) -0.048(3) 0.0145(18) -0.002(2)
F24X 0.099(3) 0.218(5) 0.147(4) 0.026(4) -0.036(3) -0.006(3)
B25X 0.0399(12) 0.0329(10) 0.0341(11) -0.0045(8) 0.0008(9) -0.0064(9)
F26X 0.0655(9) 0.0334(6) 0.0696(9) 0.0064(6) -0.0054(7) -0.0047(6)
F27X 0.0972(14) 0.0605(10) 0.0356(7) -0.0103(7) 0.0129(8) -0.0330(9)
F28X 0.0428(9) 0.0713(12) 0.1254(18) -0.0393(13) -0.0042(11) -0.0020(8)
F29X 0.0708(10) 0.0412(7) 0.0418(7) -0.0008(6) 0.0121(7) -0.0040(7)
B25Y 0.110(10) 0.097(9) 0.050(8) 0.014(9) 0.007(8) -0.023(10)
F26Y 0.135(11) 0.206(18) 0.119(12) 0.027(13) -0.039(12) -0.034(12)
F27Y 0.236(16) 0.094(8) 0.111(10) -0.003(7) -0.015(11) -0.073(8)
F28Y 0.084(7) 0.082(7) 0.048(5) 0.020(5) -0.014(5) -0.003(5)
F29Y 0.122(11) 0.114(10) 0.058(6) 0.040(6) 0.026(7) 0.047(9)
B30X 0.0249(13) 0.0386(14) 0.0616(18) -0.0003(13) -0.0021(12) -0.0020(10)
F31X 0.0355(9) 0.0433(11) 0.097(2) 0.0084(11) 0.0078(10) -0.0082(8)
F32X 0.0438(10) 0.0482(11) 0.153(3) 0.0246(14) 0.0177(14) 0.0115(8)
F33X 0.0375(7) 0.0560(9) 0.0461(8) -0.0030(7) 0.0006(6) -0.0018(6)
F34X 0.0394(8) 0.0878(14) 0.0522(9) -0.0190(9) 0.0058(6) -0.0056(8)
B30Y 0.051(8) 0.064(8) 0.090(9) -0.058(7) -0.046(6) 0.038(6)
F31Y 0.116(11) 0.081(9) 0.094(10) -0.010(7) -0.026(8) -0.024(8)
F32Y 0.130(10) 0.065(7) 0.117(10) -0.060(7) -0.047(8) 0.049(7)
F33Y 0.078(8) 0.110(11) 0.210(15) -0.003(13) 0.014(10) 0.032(7)
F34Y 0.138(11) 0.124(10) 0.099(7) -0.038(7) -0.048(7) 0.091(9)
B35X 0.0375(12) 0.0482(19) 0.0576(7) -0.0025(11) 0.0118(7) 0.0093(11)
F36X 0.0569(10) 0.0789(12) 0.0554(10) -0.0018(9) 0.0183(8) -0.0044(9)
F37X 0.0549(9) 0.0426(8) 0.0431(7) -0.0047(6) 0.0089(6) 0.0066(6)
F38X 0.0472(9) 0.0548(10) 0.0786(12) -0.0072(8) -0.0187(8) 0.0027(7)
F39X 0.0593(10) 0.0428(8) 0.0705(11) -0.0173(8) 0.0040(8) 0.0087(7)
Cl3X 0.0375(12) 0.0482(19) 0.0576(7) -0.0025(11) 0.0118(7) 0.0093(11)
B40X 0.070(4) 0.067(4) 0.141(6) 0.014(4) -0.048(4) -0.025(3)
F41X 0.068(3) 0.073(2) 0.118(3) 0.022(2) -0.059(2) -0.0160(18)
F42X 0.077(2) 0.059(2) 0.131(4) 0.002(2) -0.048(3) -0.0003(18)
F43X 0.115(3) 0.081(3) 0.130(4) 0.037(2) -0.078(3) -0.055(2)
F44X 0.093(3) 0.127(3) 0.111(3) 0.005(3) -0.030(2) -0.043(3)
B40Y 0.075(6) 0.086(7) 0.089(6) 0.039(6) -0.049(5) -0.055(5)
F41Y 0.049(4) 0.148(8) 0.176(10) 0.122(7) -0.064(5) -0.050(4)
F42Y 0.089(5) 0.149(8) 0.168(8) 0.104(7) -0.011(5) -0.010(5)
F43Y 0.108(6) 0.061(4) 0.087(5) 0.031(4) -0.071(5) -0.020(4)
F44Y 0.087(5) 0.075(4) 0.099(6) 0.004(4) -0.044(4) -0.034(4)
B95X 0.075(4) 0.054(3) 0.080(4) 0.001(2) 0.051(3) -0.005(2)
F96X 0.0607(17) 0.102(2) 0.092(2) -0.0474(19) 0.0395(16) -0.0251(16)
F97X 0.1786(19) 0.0509(8) 0.0633(9) 0.0027(7) 0.0365(11) 0.0182(10)
F98X 0.167(3) 0.0436(11) 0.148(3) 0.000 0.085(2) 0.000

loop_
_atom_type_symbol
_atom_type_description
_atom_type_scat_dispersion_real
_atom_type_scat_dispersion_imag
_atom_type_scat_source
B B 0.0004 0.0006 'International Tables Vol C Tables 4.2.6.8 and 6.1.1.4'
C C 0.0019 0.0015 'International Tables Vol C Tables 4.2.6.8 and 6.1.1.4'
Cl Cl 0.1253 0.1495 'International Tables Vol C Tables 4.2.6.8 and 6.1.1.4'
Co Co 0.2978 0.9222 'International Tables Vol C Tables 4.2.6.8 and 6.1.1.4'
F F 0.0124 0.0097 'International Tables Vol C Tables 4.2.6.8 and 6.1.1.4'
H H 0.0000 0.0000 'International Tables Vol C Tables 4.2.6.8 and 6.1.1.4'
N N 0.0037 0.0031 'International Tables Vol C Tables 4.2.6.8 and 6.1.1.4'
O O 0.0071 0.0057 'International Tables Vol C Tables 4.2.6.8 and 6.1.1.4'

loop_
_geom_angle_atom_site_label_1
_geom_angle_atom_site_label_2
_geom_angle_atom_site_label_3
_geom_angle
_geom_angle_site_symmetry_1
_geom_angle_site_symmetry_3
_geom_angle_publ_flag
N21A Co1 N11A 76.47(5) . . ?
N21A Co1 N21B 102.10(5) . . ?
N21A Co1 N21C 160.54(5) . . ?
N11B Co1 N11A 95.80(6) . . ?
N11B Co1 N21A 94.04(6) . . ?
N11B Co1 N21B 77.26(5) . . ?
N11B Co1 N11C 173.36(6) . . ?
N11B Co1 N21C 98.62(6) . . ?
N21B Co1 N11A 172.86(6) . . ?
N11C Co1 N11A 89.56(6) . . ?
N11C Co1 N21A 91.02(6) . . ?
N11C Co1 N21B 97.48(5) . . ?
N11C Co1 N21C 77.64(6) . . ?
N21C Co1 N11A 87.54(5) . . ?
N21C Co1 N21B 95.10(5) . . ?
N31B Co2 N21E 170.74(6) . . ?
N41B Co2 N31B 76.02(6) . . ?
N41B Co2 N21E 101.77(6) . . ?
N11D Co2 N31B 94.24(6) . . ?
N11D Co2 N41B 90.23(6) . . ?
N11D Co2 N21E 94.76(5) . . ?
N21D Co2 N31B 88.55(6) . . ?
N21D Co2 N41B 159.30(6) . . ?
N21D Co2 N11D 77.06(6) . . ?
N21D Co2 N11E 103.00(6) . . ?
N21D Co2 N21E 95.57(5) . . ?
N11E Co2 N31B 93.32(6) . . ?
N11E Co2 N41B 91.75(6) . . ?
N11E Co2 N11D 172.43(6) . . ?
N11E Co2 N21E 77.69(5) . . ?
N31C Co3 N41C 76.45(5) 7_556 7_556 ?
N31C Co3 N31D 95.85(5) 7_556 . ?
N31C Co3 N41D 89.64(5) 7_556 . ?
N31C Co3 N11F 92.10(6) 7_556 . ?
N41C Co3 N31D 172.24(5) 7_556 . ?
N41D Co3 N41C 102.99(5) . 7_556 ?
N41D Co3 N31D 75.77(5) . . ?
N11F Co3 N41C 89.41(6) . 7_556 ?
N11F Co3 N31D 91.77(6) . . ?
N11F Co3 N41D 167.53(6) . . ?
N21F Co3 N31C 168.36(5) . 7_556 ?
N21F Co3 N41C 98.95(5) . 7_556 ?
N21F Co3 N31D 88.78(5) . . ?
N21F Co3 N41D 101.87(5) . . ?
N21F Co3 N11F 77.05(6) . . ?
N31A Co4 N41A 77.20(5) . . ?
N31A Co4 N31E 94.33(5) . 7_556 ?
N31A Co4 N41E 90.74(6) . 7_556 ?
N31A Co4 N31F 172.29(5) . . ?
N31A Co4 N41F 100.53(5) . . ?
N31E Co4 N41A 171.11(5) 7_556 . ?
N41E Co4 N41A 101.11(5) 7_556 . ?
N41E Co4 N31E 76.02(6) 7_556 7_556 ?
N41E Co4 N41F 160.81(5) 7_556 . ?
N31F Co4 N41A 95.94(5) . . ?
N31F Co4 N31E 92.68(5) . 7_556 ?
N31F Co4 N41E 94.07(6) . 7_556 ?
N31F Co4 N41F 76.55(5) . . ?
N41F Co4 N41A 96.54(5) . . ?
N41F Co4 N31E 87.59(6) . 7_556 ?
C12A N11A Co1 114.52(12) . . ?
C16A N11A Co1 127.43(13) . . ?
C16A N11A C12A 117.90(16) . . ?
N11A C12A C13A 122.36(18) . . ?
N11A C12A C25A 115.77(15) . . ?
C13A C12A C25A 121.75(18) . . ?
C12A C13A H13A 120.9 . . ?
C14A C13A C12A 118.1(2) . . ?
C14A C13A H13A 120.9 . . ?
C13A C14A H14A 120.1 . . ?
C13A C14A C15A 119.8(2) . . ?
C15A C14A H14A 120.1 . . ?
C14A C15A H15A 120.8 . . ?
C16A C15A C14A 118.5(2) . . ?
C16A C15A H15A 120.8 . . ?
N11A C16A C15A 123.3(2) . . ?
N11A C16A H16A 118.3 . . ?
C15A C16A H16A 118.3 . . ?
N22A N21A Co1 139.62(11) . . ?
C25A N21A Co1 114.32(11) . . ?
C25A N21A N22A 104.98(13) . . ?
N21A N22A C26A 120.67(14) . . ?
C23A N22A N21A 111.04(14) . . ?
C23A N22A C26A 128.29(15) . . ?
N22A C23A H23A 125.9 . . ?
N22A C23A C24A 108.26(15) . . ?
C24A C23A H23A 125.9 . . ?
C23A C24A H24A 127.7 . . ?
C23A C24A C25A 104.67(15) . . ?
C25A C24A H24A 127.7 . . ?
N21A C25A C12A 118.50(15) . . ?
N21A C25A C24A 111.05(15) . . ?
C24A C25A C12A 130.36(16) . . ?
N22A C26A H26A 108.7 . . ?
N22A C26A H26B 108.7 . . ?
N22A C26A C51A 114.03(14) . . ?
H26A C26A H26B 107.6 . . ?
C51A C26A H26A 108.7 . . ?
C51A C26A H26B 108.7 . . ?
C32A N31A Co4 115.80(10) . . ?
C36A N31A Co4 126.46(12) . . ?
C36A N31A C32A 117.73(14) . . ?
N31A C32A C33A 122.57(15) . . ?
N31A C32A C45A 115.64(14) . . ?
C33A C32A C45A 121.77(15) . . ?
C32A C33A H33A 120.6 . . ?
C34A C33A C32A 118.76(17) . . ?
C34A C33A H33A 120.6 . . ?
C33A C34A H34A 120.4 . . ?
C33A C34A C35A 119.16(17) . . ?
C35A C34A H34A 120.4 . . ?
C34A C35A H35A 120.5 . . ?
C36A C35A C34A 118.91(17) . . ?
C36A C35A H35A 120.5 . . ?
N31A C36A C35A 122.81(17) . . ?
N31A C36A H36A 118.6 . . ?
C35A C36A H36A 118.6 . . ?
N42A N41A Co4 142.81(10) . . ?
C45A N41A Co4 112.25(10) . . ?
C45A N41A N42A 104.93(12) . . ?
N41A N42A C46A 123.32(13) . . ?
C43A N42A N41A 111.08(13) . . ?
C43A N42A C46A 125.07(13) . . ?
N42A C43A H43A 126.0 . . ?
N42A C43A C44A 107.94(14) . . ?
C44A C43A H43A 126.0 . . ?
C43A C44A H44A 127.8 . . ?
C43A C44A C45A 104.46(14) . . ?
C45A C44A H44A 127.8 . . ?
N41A C45A C32A 118.91(13) . . ?
N41A C45A C44A 111.59(14) . . ?
C44A C45A C32A 129.44(15) . . ?
N42A C46A H46A 109.1 . . ?
N42A C46A H46B 109.1 . . ?
N42A C46A C64A 112.31(13) . . ?
H46A C46A H46B 107.9 . . ?
C64A C46A H46A 109.1 . . ?
C64A C46A H46B 109.1 . . ?
C52A C51A C26A 122.77(15) . . ?
C52A C51A C56A 119.84(15) . . ?
C56A C51A C26A 117.38(14) . . ?
C51A C52A H52A 119.7 . . ?
C51A C52A C53A 120.59(15) . . ?
C53A C52A H52A 119.7 . . ?
C52A C53A H53A 119.6 . . ?
C54A C53A C52A 120.84(15) . . ?
C54A C53A H53A 119.6 . . ?
C53A C54A H54A 119.7 . . ?
C53A C54A C55A 120.55(15) . . ?
C55A C54A H54A 119.7 . . ?
C54A C55A C64A 122.31(15) . . ?
C56A C55A C54A 118.78(14) . . ?
C56A C55A C64A 118.90(14) . . ?
C55A C56A C51A 119.37(14) . . ?
C55A C56A C61A 119.25(15) . . ?
C61A C56A C51A 121.37(15) . . ?
C56A C61A H61A 119.7 . . ?
C62A C61A C56A 120.65(16) . . ?
C62A C61A H61A 119.7 . . ?
C61A C62A H62A 119.9 . . ?
C61A C62A C63A 120.22(16) . . ?
C63A C62A H62A 119.9 . . ?
C62A C63A H63A 119.5 . . ?
C64A C63A C62A 120.92(16) . . ?
C64A C63A H63A 119.5 . . ?
C55A C64A C46A 118.96(14) . . ?
C63A C64A C46A 121.09(14) . . ?
C63A C64A C55A 119.95(15) . . ?
C12B N11B Co1 116.00(11) . . ?
C16B N11B Co1 125.51(14) . . ?
C16B N11B C12B 118.38(17) . . ?
N11B C12B C13B 122.52(17) . . ?
N11B C12B C25B 115.56(15) . . ?
C13B C12B C25B 121.90(17) . . ?
C12B C13B H13B 121.0 . . ?
C14B C13B C12B 118.0(2) . . ?
C14B C13B H13B 121.0 . . ?
C13B C14B H14B 120.2 . . ?
C15B C14B C13B 119.7(2) . . ?
C15B C14B H14B 120.2 . . ?
C14B C15B H15B 120.3 . . ?
C14B C15B C16B 119.3(2) . . ?
C16B C15B H15B 120.3 . . ?
N11B C16B C15B 122.1(2) . . ?
N11B C16B H16B 119.0 . . ?
C15B C16B H16B 119.0 . . ?
N22B N21B Co1 142.67(11) . . ?
C25B N21B Co1 112.28(10) . . ?
C25B N21B N22B 104.95(13) . . ?
N21B N22B C26B 122.61(13) . . ?
C23B N22B N21B 111.05(15) . . ?
C23B N22B C26B 125.87(15) . . ?
N22B C23B H23B 126.0 . . ?
N22B C23B C24B 107.94(15) . . ?
C24B C23B H23B 126.0 . . ?
C23B C24B H24B 127.5 . . ?
C23B C24B C25B 105.04(16) . . ?
C25B C24B H24B 127.5 . . ?
N21B C25B C12B 118.04(14) . . ?
N21B C25B C24B 111.02(15) . . ?
C24B C25B C12B 130.84(16) . . ?
N22B C26B H26C 109.2 . . ?
N22B C26B H26D 109.2 . . ?
N22B C26B C51B 111.92(15) . . ?
H26C C26B H26D 107.9 . . ?
C51B C26B H26C 109.2 . . ?
C51B C26B H26D 109.2 . . ?
C32B N31B Co2 115.14(12) . . ?
C32B N31B C36B 118.25(17) . . ?
C36B N31B Co2 126.46(14) . . ?
N31B C32B C33B 122.2(2) . . ?
N31B C32B C45B 115.83(17) . . ?
C33B C32B C45B 122.0(2) . . ?
C32B C33B H33B 120.7 . . ?
C34B C33B C32B 118.6(2) . . ?
C34B C33B H33B 120.7 . . ?
C33B C34B H34B 120.2 . . ?
C35B C34B C33B 119.6(2) . . ?
C35B C34B H34B 120.2 . . ?
C34B C35B H35B 120.6 . . ?
C34B C35B C36B 118.8(2) . . ?
C36B C35B H35B 120.6 . . ?
N31B C36B C35B 122.6(2) . . ?
N31B C36B H36B 118.7 . . ?
C35B C36B H36B 118.7 . . ?
N42B N41B Co2 138.09(13) . . ?
C45B N41B Co2 114.67(13) . . ?
C45B N41B N42B 105.76(16) . . ?
N41B N42B C46B 120.22(16) . . ?
C43B N42B N41B 110.95(17) . . ?
C43B N42B C46B 128.35(18) . . ?
N42B C43B H43B 126.4 . . ?
N42B C43B C44B 107.1(2) . . ?
C44B C43B H43B 126.4 . . ?
C43B C44B H44B 127.0 . . ?
C43B C44B C45B 106.1(2) . . ?
C45B C44B H44B 127.0 . . ?
N41B C45B C32B 117.47(19) . . ?
N41B C45B C44B 110.03(19) . . ?
C44B C45B C32B 132.5(2) . . ?
N42B C46B H46C 109.1 . . ?
N42B C46B H46D 109.1 . . ?
N42B C46B C64B 112.69(18) . . ?
H46C C46B H46D 107.8 . . ?
C64B C46B H46C 109.1 . . ?
C64B C46B H46D 109.1 . . ?
C52B C51B C26B 121.10(16) . . ?
C52B C51B C56B 119.86(16) . . ?
C56B C51B C26B 119.03(16) . . ?
C51B C52B H52B 119.4 . . ?
C51B C52B C53B 121.29(16) . . ?
C53B C52B H52B 119.4 . . ?
C52B C53B H53B 120.0 . . ?
C54B C53B C52B 120.02(17) . . ?
C54B C53B H53B 120.0 . . ?
C53B C54B H54B 119.7 . . ?
C53B C54B C55B 120.59(17) . . ?
C55B C54B H54B 119.7 . . ?
C54B C55B C56B 119.55(15) . . ?
C54B C55B C64B 121.29(16) . . ?
C56B C55B C64B 119.15(16) . . ?
C55B C56B C51B 118.59(16) . . ?
C61B C56B C51B 122.29(16) . . ?
C61B C56B C55B 119.12(16) . . ?
C56B C61B H61B 119.8 . . ?
C62B C61B C56B 120.33(18) . . ?
C62B C61B H61B 119.8 . . ?
C61B C62B H62B 119.6 . . ?
C61B C62B C63B 120.79(19) . . ?
C63B C62B H62B 119.6 . . ?
C62B C63B H63B 119.5 . . ?
C64B C63B C62B 121.03(18) . . ?
C64B C63B H63B 119.5 . . ?
C55B C64B C46B 117.90(17) . . ?
C63B C64B C46B 122.52(17) . . ?
C63B C64B C55B 119.57(18) . . ?
C12C N11C Co1 114.99(12) . . ?
C16C N11C Co1 126.95(13) . . ?
C16C N11C C12C 118.04(17) . . ?
N11C C12C C13C 121.52(19) . . ?
N11C C12C C25C 115.84(16) . . ?
C13C C12C C25C 122.61(18) . . ?
C12C C13C H13C 120.3 . . ?
C14C C13C C12C 119.4(2) . . ?
C14C C13C H13C 120.3 . . ?
C13C C14C H14C 120.4 . . ?
C13C C14C C15C 119.3(2) . . ?
C15C C14C H14C 120.4 . . ?
C14C C15C H15C 120.4 . . ?
C14C C15C C16C 119.2(2) . . ?
C16C C15C H15C 120.4 . . ?
N11C C16C C15C 122.6(2) . . ?
N11C C16C H16C 118.7 . . ?
C15C C16C H16C 118.7 . . ?
N22C N21C Co1 141.19(12) . . ?
C25C N21C Co1 112.64(11) . . ?
C25C N21C N22C 105.08(14) . . ?
N21C N22C C26C 122.22(14) . . ?
C23C N22C N21C 111.40(16) . . ?
C23C N22C C26C 125.99(16) . . ?
N22C C23C H23C 126.0 . . ?
N22C C23C C24C 107.92(17) . . ?
C24C C23C H23C 126.0 . . ?
C23C C24C H24C 127.4 . . ?
C23C C24C C25C 105.10(17) . . ?
C25C C24C H24C 127.4 . . ?
N21C C25C C12C 118.73(15) . . ?
N21C C25C C24C 110.47(17) . . ?
C24C C25C C12C 130.67(18) . . ?
N22C C26C H26E 109.0 . . ?
N22C C26C H26F 109.0 . . ?
N22C C26C C51C 112.85(14) . . ?
H26E C26C H26F 107.8 . . ?
C51C C26C H26E 109.0 . . ?
C51C C26C H26F 109.0 . . ?
C32C N31C Co3 115.54(11) . 7_556 ?
C36C N31C Co3 125.84(12) . 7_556 ?
C36C N31C C32C 118.47(15) . . ?
N31C C32C C33C 121.99(16) . . ?
N31C C32C C45C 115.68(14) . . ?
C33C C32C C45C 122.33(16) . . ?
C32C C33C H33C 120.5 . . ?
C34C C33C C32C 119.10(17) . . ?
C34C C33C H33C 120.5 . . ?
C33C C34C H34C 120.4 . . ?
C33C C34C C35C 119.17(17) . . ?
C35C C34C H34C 120.4 . . ?
C34C C35C H35C 120.7 . . ?
C34C C35C C36C 118.52(17) . . ?
C36C C35C H35C 120.7 . . ?
N31C C36C C35C 122.71(17) . . ?
N31C C36C H36C 118.6 . . ?
C35C C36C H36C 118.6 . . ?
N42C N41C Co3 141.38(11) . 7_556 ?
C45C N41C Co3 113.40(10) . 7_556 ?
C45C N41C N42C 104.79(13) . . ?
N41C N42C C46C 121.83(14) . . ?
C43C N42C N41C 111.59(14) . . ?
C43C N42C C46C 126.51(15) . . ?
N42C C43C H43C 126.0 . . ?
N42C C43C C44C 107.97(15) . . ?
C44C C43C H43C 126.0 . . ?
C43C C44C H44C 127.8 . . ?
C43C C44C C45C 104.34(16) . . ?
C45C C44C H44C 127.8 . . ?
N41C C45C C32C 118.31(15) . . ?
N41C C45C C44C 111.31(15) . . ?
C44C C45C C32C 130.38(16) . . ?
N42C C46C H46E 108.8 . . ?
N42C C46C H46F 108.8 . . ?
N42C C46C C64C 113.80(14) . . ?
H46E C46C H46F 107.7 . . ?
C64C C46C H46E 108.8 . . ?
C64C C46C H46F 108.8 . . ?
C52C C51C C26C 120.44(16) . . ?
C52C C51C C56C 119.84(16) . . ?
C56C C51C C26C 119.67(15) . . ?
C51C C52C H52C 119.5 . . ?
C51C C52C C53C 121.08(17) . . ?
C53C C52C H52C 119.5 . . ?
C52C C53C H53C 119.7 . . ?
C54C C53C C52C 120.65(16) . . ?
C54C C53C H53C 119.7 . . ?
C53C C54C H54C 119.9 . . ?
C53C C54C C55C 120.15(16) . . ?
C55C C54C H54C 119.9 . . ?
C54C C55C C64C 121.02(15) . . ?
C56C C55C C54C 119.22(16) . . ?
C56C C55C C64C 119.72(15) . . ?
C55C C56C C51C 118.94(15) . . ?
C55C C56C C61C 118.87(16) . . ?
C61C C56C C51C 122.18(16) . . ?
C56C C61C H61C 120.0 . . ?
C62C C61C C56C 120.08(17) . . ?
C62C C61C H61C 120.0 . . ?
C61C C62C H62C 119.5 . . ?
C61C C62C C63C 121.09(17) . . ?
C63C C62C H62C 119.5 . . ?
C62C C63C H63C 119.7 . . ?
C64C C63C C62C 120.55(17) . . ?
C64C C63C H63C 119.7 . . ?
C55C C64C C46C 118.28(14) . . ?
C63C C64C C46C 122.14(16) . . ?
C63C C64C C55C 119.58(16) . . ?
C12D N11D Co2 115.28(11) . . ?
C16D N11D Co2 126.31(13) . . ?
C16D N11D C12D 118.19(16) . . ?
N11D C12D C13D 122.17(17) . . ?
N11D C12D C25D 114.76(16) . . ?
C13D C12D C25D 123.06(17) . . ?
C12D C13D H13D 120.7 . . ?
C12D C13D C14D 118.54(19) . . ?
C14D C13D H13D 120.7 . . ?
C13D C14D H14D 120.4 . . ?
C15D C14D C13D 119.26(18) . . ?
C15D C14D H14D 120.4 . . ?
C14D C15D H15D 120.3 . . ?
C14D C15D C16D 119.33(18) . . ?
C16D C15D H15D 120.3 . . ?
N11D C16D C15D 122.49(19) . . ?
N11D C16D H16D 118.8 . . ?
C15D C16D H16D 118.8 . . ?
N22D N21D Co2 140.00(13) . . ?
C25D N21D Co2 114.50(12) . . ?
C25D N21D N22D 104.93(15) . . ?
N21D N22D C26D 121.19(17) . . ?
C23D N22D N21D 110.55(16) . . ?
C23D N22D C26D 128.04(17) . . ?
N22D C23D H23D 125.6 . . ?
N22D C23D C24D 108.83(19) . . ?
C24D C23D H23D 125.6 . . ?
C23D C24D H24D 128.0 . . ?
C23D C24D C25D 104.0(2) . . ?
C25D C24D H24D 128.0 . . ?
N21D C25D C12D 117.91(16) . . ?
N21D C25D C24D 111.68(17) . . ?
C24D C25D C12D 130.35(18) . . ?
N22D C26D H26G 109.1 . . ?
N22D C26D H26H 109.1 . . ?
N22D C26D C51D 112.38(17) . . ?
H26G C26D H26H 107.9 . . ?
C51D C26D H26G 109.1 . . ?
C51D C26D H26H 109.1 . . ?
C32D N31D Co3 115.68(11) . . ?
C36D N31D Co3 126.66(13) . . ?
C36D N31D C32D 117.56(16) . . ?
N31D C32D C33D 123.04(17) . . ?
N31D C32D C45D 114.84(15) . . ?
C33D C32D C45D 122.03(17) . . ?
C32D C33D H33D 121.0 . . ?
C32D C33D C34D 118.07(19) . . ?
C34D C33D H33D 121.0 . . ?
C33D C34D H34D 120.4 . . ?
C35D C34D C33D 119.16(18) . . ?
C35D C34D H34D 120.4 . . ?
C34D C35D H35D 120.4 . . ?
C36D C35D C34D 119.15(19) . . ?
C36D C35D H35D 120.4 . . ?
N31D C36D C35D 123.0(2) . . ?
N31D C36D H36D 118.5 . . ?
C35D C36D H36D 118.5 . . ?
N42D N41D Co3 139.74(10) . . ?
C45D N41D Co3 114.70(10) . . ?
C45D N41D N42D 105.11(13) . . ?
N41D N42D C46D 121.09(13) . . ?
C43D N42D N41D 111.77(13) . . ?
C43D N42D C46D 127.13(14) . . ?
N42D C43D H43D 126.2 . . ?
N42D C43D C44D 107.52(14) . . ?
C44D C43D H43D 126.2 . . ?
C43D C44D H44D 127.7 . . ?
C43D C44D C45D 104.62(15) . . ?
C45D C44D H44D 127.7 . . ?
N41D C45D C32D 118.12(15) . . ?
N41D C45D C44D 110.97(15) . . ?
C44D C45D C32D 130.78(15) . . ?
N42D C46D H46G 108.8 . . ?
N42D C46D H46H 108.8 . . ?
N42D C46D C64D 113.67(13) . . ?
H46G C46D H46H 107.7 . . ?
C64D C46D H46G 108.8 . . ?
C64D C46D H46H 108.8 . . ?
C52D C51D C26D 120.15(17) . . ?
C52D C51D C56D 120.31(17) . . ?
C56D C51D C26D 119.54(16) . . ?
C51D C52D H52D 119.5 . . ?
C51D C52D C53D 121.08(17) . . ?
C53D C52D H52D 119.5 . . ?
C52D C53D H53D 120.0 . . ?
C54D C53D C52D 119.92(17) . . ?
C54D C53D H53D 120.0 . . ?
C53D C54D H54D 119.5 . . ?
C53D C54D C55D 120.92(17) . . ?
C55D C54D H54D 119.5 . . ?
C54D C55D C56D 118.75(15) . . ?
C64D C55D C54D 121.68(15) . . ?
C64D C55D C56D 119.56(15) . . ?
C51D C56D C55D 118.88(15) . . ?
C51D C56D C61D 122.95(16) . . ?
C61D C56D C55D 118.13(16) . . ?
C56D C61D H61D 119.5 . . ?
C62D C61D C56D 120.90(16) . . ?
C62D C61D H61D 119.5 . . ?
C61D C62D H62D 119.6 . . ?
C61D C62D C63D 120.77(16) . . ?
C63D C62D H62D 119.6 . . ?
C62D C63D H63D 119.8 . . ?
C64D C63D C62D 120.40(16) . . ?
C64D C63D H63D 119.8 . . ?
C55D C64D C46D 117.28(14) . . ?
C63D C64D C46D 122.46(15) . . ?
C63D C64D C55D 120.23(15) . . ?
C12E N11E Co2 127.31(13) . . ?
C12E N11E C16E 117.27(16) . . ?
C16E N11E Co2 115.16(11) . . ?
N11E C12E H12E 118.4 . . ?
N11E C12E C13E 123.10(19) . . ?
C13E C12E H12E 118.4 . . ?
C12E C13E H13E 120.4 . . ?
C14E C13E C12E 119.28(19) . . ?
C14E C13E H13E 120.4 . . ?
C13E C14E H14E 120.7 . . ?
C13E C14E C15E 118.68(18) . . ?
C15E C14E H14E 120.7 . . ?
C14E C15E H15E 120.6 . . ?
C14E C15E C16E 118.89(18) . . ?
C16E C15E H15E 120.6 . . ?
N11E C16E C15E 122.73(16) . . ?
N11E C16E C25E 115.83(14) . . ?
C15E C16E C25E 121.39(15) . . ?
N22E N21E Co2 143.44(11) . . ?
C25E N21E Co2 111.56(10) . . ?
C25E N21E N22E 104.99(13) . . ?
N21E N22E C26E 124.00(13) . . ?
C23E N22E N21E 111.07(14) . . ?
C23E N22E C26E 124.55(14) . . ?
N22E C23E H23E 126.1 . . ?
N22E C23E C24E 107.89(15) . . ?
C24E C23E H23E 126.1 . . ?
C23E C24E H24E 127.6 . . ?
C23E C24E C25E 104.80(15) . . ?
C25E C24E H24E 127.6 . . ?
N21E C25E C16E 119.68(14) . . ?
N21E C25E C24E 111.24(15) . . ?
C24E C25E C16E 128.96(15) . . ?
N22E C26E H26I 108.9 . . ?
N22E C26E H26J 108.9 . . ?
N22E C26E C51E 113.24(14) . . ?
H26I C26E H26J 107.7 . . ?
C51E C26E H26I 108.9 . . ?
C51E C26E H26J 108.9 . . ?
C32E N31E Co4 115.10(13) . 7_556 ?
C36E N31E Co4 126.94(14) . 7_556 ?
C36E N31E C32E 117.95(16) . . ?
N31E C32E C33E 121.8(2) . . ?
N31E C32E C45E 115.41(15) . . ?
C33E C32E C45E 122.8(2) . . ?
C32E C33E H33E 120.7 . . ?
C34E C33E C32E 118.7(2) . . ?
C34E C33E H33E 120.7 . . ?
C33E C34E H34E 120.3 . . ?
C35E C34E C33E 119.3(2) . . ?
C35E C34E H34E 120.3 . . ?
C34E C35E H35E 120.3 . . ?
C34E C35E C36E 119.4(2) . . ?
C36E C35E H35E 120.3 . . ?
N31E C36E C35E 122.8(2) . . ?
N31E C36E H36E 118.6 . . ?
C35E C36E H36E 118.6 . . ?
N42E N41E Co4 139.29(11) . 7_556 ?
C45E N41E Co4 114.82(13) . 7_556 ?
C45E N41E N42E 105.76(15) . . ?
N41E N42E C43E 111.04(16) . . ?
N41E N42E C46E 121.29(14) . . ?
C43E N42E C46E 126.84(18) . . ?
N42E C43E H43E 126.2 . . ?
N42E C43E C44E 107.5(2) . . ?
C44E C43E H43E 126.2 . . ?
C43E C44E H44E 127.4 . . ?
C43E C44E C45E 105.22(17) . . ?
C45E C44E H44E 127.4 . . ?
N41E C45E C32E 118.64(17) . . ?
N41E C45E C44E 110.42(19) . . ?
C44E C45E C32E 130.90(17) . . ?
N42E C46E H46I 109.2 . . ?
N42E C46E H46J 109.2 . . ?
N42E C46E C64E 112.24(14) . . ?
H46I C46E H46J 107.9 . . ?
C64E C46E H46I 109.2 . . ?
C64E C46E H46J 109.2 . . ?
C52E C51E C26E 120.95(15) . . ?
C52E C51E C56E 119.71(16) . . ?
C56E C51E C26E 119.28(14) . . ?
C51E C52E H52E 119.4 . . ?
C51E C52E C53E 121.13(17) . . ?
C53E C52E H52E 119.4 . . ?
C52E C53E H53E 119.9 . . ?
C54E C53E C52E 120.28(16) . . ?
C54E C53E H53E 119.9 . . ?
C53E C54E H54E 119.6 . . ?
C53E C54E C55E 120.79(16) . . ?
C55E C54E H54E 119.6 . . ?
C54E C55E C56E 118.62(15) . . ?
C54E C55E C64E 121.88(15) . . ?
C56E C55E C64E 119.48(14) . . ?
C55E C56E C51E 119.45(14) . . ?
C61E C56E C51E 121.73(15) . . ?
C61E C56E C55E 118.81(15) . . ?
C56E C61E H61E 119.9 . . ?
C62E C61E C56E 120.10(16) . . ?
C62E C61E H61E 119.9 . . ?
C61E C62E H62E 119.4 . . ?
C61E C62E C63E 121.12(16) . . ?
C63E C62E H62E 119.4 . . ?
C62E C63E H63E 119.7 . . ?
C64E C63E C62E 120.68(16) . . ?
C64E C63E H63E 119.7 . . ?
C55E C64E C46E 118.42(14) . . ?
C63E C64E C46E 121.81(16) . . ?
C63E C64E C55E 119.77(15) . . ?
C12F N11F Co3 114.80(12) . . ?
C16F N11F Co3 126.97(14) . . ?
C16F N11F C12F 118.11(17) . . ?
N11F C12F C13F 121.54(19) . . ?
N11F C12F C25F 115.36(15) . . ?
C13F C12F C25F 123.06(19) . . ?
C12F C13F H13F 120.2 . . ?
C14F C13F C12F 119.6(2) . . ?
C14F C13F H13F 120.2 . . ?
C13F C14F H14F 120.6 . . ?
C13F C14F C15F 118.9(2) . . ?
C15F C14F H14F 120.6 . . ?
C14F C15F H15F 120.6 . . ?
C14F C15F C16F 118.8(2) . . ?
C16F C15F H15F 120.6 . . ?
N11F C16F C15F 123.1(2) . . ?
N11F C16F H16F 118.5 . . ?
C15F C16F H16F 118.5 . . ?
N22F N21F Co3 140.98(10) . . ?
C25F N21F Co3 113.71(12) . . ?
C25F N21F N22F 104.98(14) . . ?
N21F N22F C26F 120.83(13) . . ?
C23F N22F N21F 111.41(14) . . ?
C23F N22F C26F 127.59(15) . . ?
N22F C23F H23F 126.1 . . ?
N22F C23F C24F 107.87(16) . . ?
C24F C23F H23F 126.1 . . ?
C23F C24F H24F 127.6 . . ?
C23F C24F C25F 104.79(15) . . ?
C25F C24F H24F 127.6 . . ?
N21F C25F C12F 118.50(16) . . ?
N21F C25F C24F 110.94(16) . . ?
C24F C25F C12F 130.56(16) . . ?
N22F C26F H26K 109.0 . . ?
N22F C26F H26L 109.0 . . ?
N22F C26F C51F 112.82(13) . . ?
H26K C26F H26L 107.8 . . ?
C51F C26F H26K 109.0 . . ?
C51F C26F H26L 109.0 . . ?
C32F N31F Co4 116.13(11) . . ?
C36F N31F Co4 125.29(13) . . ?
C36F N31F C32F 118.45(15) . . ?
N31F C32F C33F 121.87(17) . . ?
N31F C32F C45F 114.90(15) . . ?
C33F C32F C45F 123.23(17) . . ?
C32F C33F H33F 120.5 . . ?
C34F C33F C32F 118.98(19) . . ?
C34F C33F H33F 120.5 . . ?
C33F C34F H34F 120.2 . . ?
C35F C34F C33F 119.63(17) . . ?
C35F C34F H34F 120.2 . . ?
C34F C35F H35F 120.5 . . ?
C34F C35F C36F 118.96(18) . . ?
C36F C35F H35F 120.5 . . ?
N31F C36F C35F 122.08(19) . . ?
N31F C36F H36F 119.0 . . ?
C35F C36F H36F 119.0 . . ?
N42F N41F Co4 139.54(11) . . ?
C45F N41F Co4 113.95(11) . . ?
C45F N41F N42F 105.04(14) . . ?
N41F N42F C46F 121.55(15) . . ?
C43F N42F N41F 111.73(15) . . ?
C43F N42F C46F 126.52(16) . . ?
N42F C43F H43F 126.3 . . ?
N42F C43F C44F 107.49(17) . . ?
C44F C43F H43F 126.3 . . ?
C43F C44F H44F 127.7 . . ?
C43F C44F C45F 104.61(17) . . ?
C45F C44F H44F 127.7 . . ?
N41F C45F C32F 118.02(16) . . ?
N41F C45F C44F 111.10(16) . . ?
C44F C45F C32F 130.82(17) . . ?
N42F C46F H46K 109.0 . . ?
N42F C46F H46L 109.0 . . ?
N42F C46F C64F 113.10(14) . . ?
H46K C46F H46L 107.8 . . ?
C64F C46F H46K 109.0 . . ?
C64F C46F H46L 109.0 . . ?
C52F C51F C26F 121.53(15) . . ?
C52F C51F C56F 120.16(15) . . ?
C56F C51F C26F 118.30(14) . . ?
C51F C52F H52F 119.7 . . ?
C51F C52F C53F 120.61(16) . . ?
C53F C52F H52F 119.7 . . ?
C52F C53F H53F 119.7 . . ?
C54F C53F C52F 120.56(16) . . ?
C54F C53F H53F 119.7 . . ?
C53F C54F H54F 119.5 . . ?
C53F C54F C55F 120.97(16) . . ?
C55F C54F H54F 119.5 . . ?
C54F C55F C56F 118.65(15) . . ?
C54F C55F C64F 122.33(15) . . ?
C56F C55F C64F 119.02(14) . . ?
C51F C56F C55F 118.97(14) . . ?
C51F C56F C61F 122.24(14) . . ?
C61F C56F C55F 118.76(15) . . ?
C56F C61F H61F 119.6 . . ?
C62F C61F C56F 120.83(15) . . ?
C62F C61F H61F 119.6 . . ?
C61F C62F H62F 119.9 . . ?
C61F C62F C63F 120.18(15) . . ?
C63F C62F H62F 119.9 . . ?
C62F C63F H63F 119.5 . . ?
C64F C63F C62F 121.02(16) . . ?
C64F C63F H63F 119.5 . . ?
C55F C64F C46F 118.94(14) . . ?
C63F C64F C46F 120.92(16) . . ?
C63F C64F C55F 120.09(15) . . ?
C12G C11G C21G 120.93(17) . . ?
C16G C11G C12G 120.32(17) . . ?
C16G C11G C21G 118.75(17) . . ?
C11G C12G C31G 120.3(2) . . ?
C13G C12G C11G 119.75(18) . . ?
C13G C12G C31G 120.0(2) . . ?
C12G C13G H13G 120.4 . . ?
C14G C13G C12G 119.2(2) . . ?
C14G C13G H13G 120.4 . . ?
C13G C14G H14G 119.6 . . ?
C13G C14G C15G 120.7(2) . . ?
C15G C14G H14G 119.6 . . ?
C14G C15G H15G 119.9 . . ?
C16G C15G C14G 120.1(2) . . ?
C16G C15G H15G 119.9 . . ?
C11G C16G C15G 119.8(2) . . ?
C11G C16G H16G 120.1 . . ?
C15G C16G H16G 120.1 . . ?
N22G C21G C11G 176.6(2) . . ?
N32G C31G C12G 179.4(4) . . ?
C12H C11H C21H 119.5(9) . . ?
C16H C11H C12H 118.8(10) . . ?
C16H C11H C21H 121.5(10) . . ?
C11H C12H C31H 119.8(11) . . ?
C13H C12H C11H 121.0(10) . . ?
C13H C12H C31H 119.1(11) . . ?
C12H C13H H13H 120.6 . . ?
C14H C13H C12H 118.8(11) . . ?
C14H C13H H13H 120.6 . . ?
C13H C14H H14H 119.8 . . ?
C15H C14H C13H 120.5(13) . . ?
C15H C14H H14H 119.8 . . ?
C14H C15H H15H 120.0 . . ?
C14H C15H C16H 120.0(15) . . ?
C16H C15H H15H 120.0 . . ?
C11H C16H C15H 120.7(12) . . ?
C11H C16H H16H 119.7 . . ?
C15H C16H H16H 119.7 . . ?
N22H C21H C11H 176.5(15) . . ?
N32H C31H C12H 179(2) . . ?
F11X B10X F12X 108.7(2) . . ?
F11X B10X F13X 110.7(2) . . ?
F11X B10X F14X 110.4(2) . . ?
F12X B10X F13X 110.3(2) . . ?
F14X B10X F12X 108.1(2) . . ?
F14X B10X F13X 108.61(18) . . ?
F16X B15X F17X 110.3(3) . . ?
F16X B15X F18X 101.7(2) . . ?
F16X B15X F19X 121.0(4) . . ?
F17X B15X F18X 110.9(4) . . ?
F19X B15X F17X 106.6(2) . . ?
F19X B15X F18X 106.1(2) . . ?
F22X B20X F21X 108.4(4) . . ?
F22X B20X F23X 121.9(6) . . ?
F22X B20X F24X 108.7(4) . . ?
F23X B20X F21X 110.7(3) . . ?
F23X B20X F24X 108.9(5) . . ?
F24X B20X F21X 94.9(5) . . ?
F26X B25X F27X 110.2(2) . . ?
F26X B25X F28X 110.45(19) . . ?
F26X B25X F29X 109.03(19) . . ?
F27X B25X F28X 110.7(2) . . ?
F27X B25X F29X 107.61(18) . . ?
F28X B25X F29X 108.8(2) . . ?
F26Y B25Y F27Y 106.8(15) . . ?
F26Y B25Y F28Y 111.8(15) . . ?
F26Y B25Y F29Y 107.9(15) . . ?
F28Y B25Y F27Y 110.2(14) . . ?
F28Y B25Y F29Y 114.8(14) . . ?
F29Y B25Y F27Y 104.9(13) . . ?
F31X B30X F33X 109.7(3) . . ?
F31X B30X F34X 110.8(3) . . ?
F32X B30X F31X 109.0(3) . . ?
F32X B30X F33X 109.9(3) . . ?
F32X B30X F34X 110.8(3) . . ?
F34X B30X F33X 106.6(2) . . ?
F31Y B30Y F32Y 112.5(15) . . ?
F31Y B30Y F33Y 109.2(15) . . ?
F32Y B30Y F33Y 104.7(14) . . ?
F34Y B30Y F31Y 109.8(16) . . ?
F34Y B30Y F32Y 113.6(12) . . ?
F34Y B30Y F33Y 106.6(13) . . ?
F36X B35X F39X 108.7(8) . . ?
F37X B35X F36X 108.3(8) . . ?
F37X B35X F39X 109.4(8) . . ?
F38X B35X F36X 111.2(9) . . ?
F38X B35X F37X 111.0(8) . . ?
F38X B35X F39X 108.2(8) . . ?
F41X B40X F42X 106.4(6) . . ?
F41X B40X F44X 113.5(6) . . ?
F42X B40X F44X 103.9(5) . . ?
F43X B40X F41X 108.7(5) . . ?
F43X B40X F42X 111.2(6) . . ?
F43X B40X F44X 112.9(6) . . ?
F41Y B40Y F42Y 109.5(9) . . ?
F41Y B40Y F43Y 110.7(10) . . ?
F41Y B40Y F44Y 110.5(8) . . ?
F42Y B40Y F43Y 105.6(9) . . ?
F44Y B40Y F42Y 110.9(11) . . ?
F44Y B40Y F43Y 109.5(8) . . ?
F97X B95X F96X 115.2(5) . . ?
F97X B95X F98X 117.9(4) . . ?
F98X B95X F96X 110.9(4) . . ?

loop_
_geom_bond_atom_site_label_1
_geom_bond_atom_site_label_2
_geom_bond_distance
_geom_bond_site_symmetry_2
_geom_bond_publ_flag
Co1 N11A 2.1872(15) . ?
Co1 N21A 2.1512(14) . ?
Co1 N11B 2.1141(16) . ?
Co1 N21B 2.1868(13) . ?
Co1 N11C 2.1364(15) . ?
Co1 N21C 2.1662(14) . ?
Co2 N31B 2.1804(15) . ?
Co2 N41B 2.1526(16) . ?
Co2 N11D 2.1453(15) . ?
Co2 N21D 2.1371(16) . ?
Co2 N11E 2.1394(15) . ?
Co2 N21E 2.1890(13) . ?
Co3 N31C 2.1556(14) 7_556 ?
Co3 N41C 2.1764(14) 7_556 ?
Co3 N31D 2.1813(15) . ?
Co3 N41D 2.1597(13) . ?
Co3 N11F 2.1573(15) . ?
Co3 N21F 2.1428(14) . ?
Co4 N31A 2.1300(14) . ?
Co4 N41A 2.1987(13) . ?
Co4 N31E 2.1965(14) 7_556 ?
Co4 N41E 2.1542(15) 7_556 ?
Co4 N31F 2.1443(14) . ?
Co4 N41F 2.1578(15) . ?
N11A C12A 1.352(2) . ?
N11A C16A 1.340(3) . ?
C12A C13A 1.395(3) . ?
C12A C25A 1.454(3) . ?
C13A H13A 0.9500 . ?
C13A C14A 1.382(3) . ?
C14A H14A 0.9500 . ?
C14A C15A 1.384(4) . ?
C15A H15A 0.9500 . ?
C15A C16A 1.372(3) . ?
C16A H16A 0.9500 . ?
N21A N22A 1.3555(19) . ?
N21A C25A 1.346(2) . ?
N22A C23A 1.351(2) . ?
N22A C26A 1.444(2) . ?
C23A H23A 0.9500 . ?
C23A C24A 1.364(3) . ?
C24A H24A 0.9500 . ?
C24A C25A 1.401(2) . ?
C26A H26A 0.9900 . ?
C26A H26B 0.9900 . ?
C26A C51A 1.520(2) . ?
N31A C32A 1.356(2) . ?
N31A C36A 1.349(2) . ?
C32A C33A 1.387(2) . ?
C32A C45A 1.465(2) . ?
C33A H33A 0.9500 . ?
C33A C34A 1.384(3) . ?
C34A H34A 0.9500 . ?
C34A C35A 1.388(3) . ?
C35A H35A 0.9500 . ?
C35A C36A 1.381(3) . ?
C36A H36A 0.9500 . ?
N41A N42A 1.3569(17) . ?
N41A C45A 1.342(2) . ?
N42A C43A 1.355(2) . ?
N42A C46A 1.460(2) . ?
C43A H43A 0.9500 . ?
C43A C44A 1.373(2) . ?
C44A H44A 0.9500 . ?
C44A C45A 1.398(2) . ?
C46A H46A 0.9900 . ?
C46A H46B 0.9900 . ?
C46A C64A 1.523(2) . ?
C51A C52A 1.368(2) . ?
C51A C56A 1.438(2) . ?
C52A H52A 0.9500 . ?
C52A C53A 1.415(2) . ?
C53A H53A 0.9500 . ?
C53A C54A 1.366(2) . ?
C54A H54A 0.9500 . ?
C54A C55A 1.425(2) . ?
C55A C56A 1.419(2) . ?
C55A C64A 1.428(2) . ?
C56A C61A 1.421(2) . ?
C61A H61A 0.9500 . ?
C61A C62A 1.365(2) . ?
C62A H62A 0.9500 . ?
C62A C63A 1.412(2) . ?
C63A H63A 0.9500 . ?
C63A C64A 1.373(2) . ?
N11B C12B 1.351(2) . ?
N11B C16B 1.339(2) . ?
C12B C13B 1.392(3) . ?
C12B C25B 1.468(2) . ?
C13B H13B 0.9500 . ?
C13B C14B 1.385(3) . ?
C14B H14B 0.9500 . ?
C14B C15B 1.372(4) . ?
C15B H15B 0.9500 . ?
C15B C16B 1.386(3) . ?
C16B H16B 0.9500 . ?
N21B N22B 1.3584(18) . ?
N21B C25B 1.351(2) . ?
N22B C23B 1.356(2) . ?
N22B C26B 1.456(2) . ?
C23B H23B 0.9500 . ?
C23B C24B 1.367(3) . ?
C24B H24B 0.9500 . ?
C24B C25B 1.397(2) . ?
C26B H26C 0.9900 . ?
C26B H26D 0.9900 . ?
C26B C51B 1.527(2) . ?
N31B C32B 1.340(3) . ?
N31B C36B 1.346(2) . ?
C32B C33B 1.398(3) . ?
C32B C45B 1.456(3) . ?
C33B H33B 0.9500 . ?
C33B C34B 1.376(3) . ?
C34B H34B 0.9500 . ?
C34B C35B 1.375(4) . ?
C35B H35B 0.9500 . ?
C35B C36B 1.384(3) . ?
C36B H36B 0.9500 . ?
N41B N42B 1.358(2) . ?
N41B C45B 1.346(2) . ?
N42B C43B 1.344(3) . ?
N42B C46B 1.452(2) . ?
C43B H43B 0.9500 . ?
C43B C44B 1.376(4) . ?
C44B H44B 0.9500 . ?
C44B C45B 1.382(3) . ?
C46B H46C 0.9900 . ?
C46B H46D 0.9900 . ?
C46B C64B 1.514(3) . ?
C51B C52B 1.374(3) . ?
C51B C56B 1.426(2) . ?
C52B H52B 0.9500 . ?
C52B C53B 1.408(3) . ?
C53B H53B 0.9500 . ?
C53B C54B 1.367(3) . ?
C54B H54B 0.9500 . ?
C54B C55B 1.416(2) . ?
C55B C56B 1.425(2) . ?
C55B C64B 1.426(2) . ?
C56B C61B 1.419(3) . ?
C61B H61B 0.9500 . ?
C61B C62B 1.369(3) . ?
C62B H62B 0.9500 . ?
C62B C63B 1.399(3) . ?
C63B H63B 0.9500 . ?
C63B C64B 1.379(3) . ?
N11C C12C 1.354(2) . ?
N11C C16C 1.347(2) . ?
C12C C13C 1.392(3) . ?
C12C C25C 1.458(3) . ?
C13C H13C 0.9500 . ?
C13C C14C 1.370(3) . ?
C14C H14C 0.9500 . ?
C14C C15C 1.374(3) . ?
C15C H15C 0.9500 . ?
C15C C16C 1.377(3) . ?
C16C H16C 0.9500 . ?
N21C N22C 1.357(2) . ?
N21C C25C 1.347(2) . ?
N22C C23C 1.343(2) . ?
N22C C26C 1.452(2) . ?
C23C H23C 0.9500 . ?
C23C C24C 1.367(3) . ?
C24C H24C 0.9500 . ?
C24C C25C 1.402(3) . ?
C26C H26E 0.9900 . ?
C26C H26F 0.9900 . ?
C26C C51C 1.515(2) . ?
N31C C32C 1.348(2) . ?
N31C C36C 1.340(2) . ?
C32C C33C 1.390(2) . ?
C32C C45C 1.457(2) . ?
C33C H33C 0.9500 . ?
C33C C34C 1.384(2) . ?
C34C H34C 0.9500 . ?
C34C C35C 1.385(3) . ?
C35C H35C 0.9500 . ?
C35C C36C 1.391(3) . ?
C36C H36C 0.9500 . ?
N41C N42C 1.3589(18) . ?
N41C C45C 1.347(2) . ?
N42C C43C 1.347(2) . ?
N42C C46C 1.454(2) . ?
C43C H43C 0.9500 . ?
C43C C44C 1.379(2) . ?
C44C H44C 0.9500 . ?
C44C C45C 1.405(2) . ?
C46C H46E 0.9900 . ?
C46C H46F 0.9900 . ?
C46C C64C 1.516(2) . ?
C51C C52C 1.366(2) . ?
C51C C56C 1.429(2) . ?
C52C H52C 0.9500 . ?
C52C C53C 1.413(3) . ?
C53C H53C 0.9500 . ?
C53C C54C 1.360(3) . ?
C54C H54C 0.9500 . ?
C54C C55C 1.428(2) . ?
C55C C56C 1.423(2) . ?
C55C C64C 1.428(2) . ?
C56C C61C 1.425(2) . ?
C61C H61C 0.9500 . ?
C61C C62C 1.371(3) . ?
C62C H62C 0.9500 . ?
C62C C63C 1.412(3) . ?
C63C H63C 0.9500 . ?
C63C C64C 1.377(2) . ?
N11D C12D 1.352(2) . ?
N11D C16D 1.343(2) . ?
C12D C13D 1.390(3) . ?
C12D C25D 1.470(2) . ?
C13D H13D 0.9500 . ?
C13D C14D 1.393(3) . ?
C14D H14D 0.9500 . ?
C14D C15D 1.367(3) . ?
C15D H15D 0.9500 . ?
C15D C16D 1.384(3) . ?
C16D H16D 0.9500 . ?
N21D N22D 1.364(2) . ?
N21D C25D 1.338(2) . ?
N22D C23D 1.348(3) . ?
N22D C26D 1.453(3) . ?
C23D H23D 0.9500 . ?
C23D C24D 1.367(3) . ?
C24D H24D 0.9500 . ?
C24D C25D 1.402(3) . ?
C26D H26G 0.9900 . ?
C26D H26H 0.9900 . ?
C26D C51D 1.521(3) . ?
N31D C32D 1.356(2) . ?
N31D C36D 1.350(2) . ?
C32D C33D 1.390(2) . ?
C32D C45D 1.458(2) . ?
C33D H33D 0.9500 . ?
C33D C34D 1.402(3) . ?
C34D H34D 0.9500 . ?
C34D C35D 1.383(3) . ?
C35D H35D 0.9500 . ?
C35D C36D 1.381(3) . ?
C36D H36D 0.9500 . ?
N41D N42D 1.3496(18) . ?
N41D C45D 1.346(2) . ?
N42D C43D 1.349(2) . ?
N42D C46D 1.451(2) . ?
C43D H43D 0.9500 . ?
C43D C44D 1.379(2) . ?
C44D H44D 0.9500 . ?
C44D C45D 1.403(2) . ?
C46D H46G 0.9900 . ?
C46D H46H 0.9900 . ?
C46D C64D 1.516(2) . ?
C51D C52D 1.371(3) . ?
C51D C56D 1.418(3) . ?
C52D H52D 0.9500 . ?
C52D C53D 1.413(3) . ?
C53D H53D 0.9500 . ?
C53D C54D 1.367(3) . ?
C54D H54D 0.9500 . ?
C54D C55D 1.423(2) . ?
C55D C56D 1.433(2) . ?
C55D C64D 1.420(2) . ?
C56D C61D 1.431(2) . ?
C61D H61D 0.9500 . ?
C61D C62D 1.360(3) . ?
C62D H62D 0.9500 . ?
C62D C63D 1.417(2) . ?
C63D H63D 0.9500 . ?
C63D C64D 1.375(2) . ?
N11E C12E 1.337(2) . ?
N11E C16E 1.350(2) . ?
C12E H12E 0.9500 . ?
C12E C13E 1.385(3) . ?
C13E H13E 0.9500 . ?
C13E C14E 1.377(3) . ?
C14E H14E 0.9500 . ?
C14E C15E 1.379(3) . ?
C15E H15E 0.9500 . ?
C15E C16E 1.392(2) . ?
C16E C25E 1.459(2) . ?
N21E N22E 1.3573(19) . ?
N21E C25E 1.347(2) . ?
N22E C23E 1.355(2) . ?
N22E C26E 1.455(2) . ?
C23E H23E 0.9500 . ?
C23E C24E 1.371(3) . ?
C24E H24E 0.9500 . ?
C24E C25E 1.397(2) . ?
C26E H26I 0.9900 . ?
C26E H26J 0.9900 . ?
C26E C51E 1.513(2) . ?
N31E C32E 1.346(3) . ?
N31E C36E 1.346(3) . ?
C32E C33E 1.403(3) . ?
C32E C45E 1.457(3) . ?
C33E H33E 0.9500 . ?
C33E C34E 1.386(4) . ?
C34E H34E 0.9500 . ?
C34E C35E 1.360(4) . ?
C35E H35E 0.9500 . ?
C35E C36E 1.381(3) . ?
C36E H36E 0.9500 . ?
N41E N42E 1.347(2) . ?
N41E C45E 1.345(2) . ?
N42E C43E 1.356(2) . ?
N42E C46E 1.454(2) . ?
C43E H43E 0.9500 . ?
C43E C44E 1.370(3) . ?
C44E H44E 0.9500 . ?
C44E C45E 1.398(3) . ?
C46E H46I 0.9900 . ?
C46E H46J 0.9900 . ?
C46E C64E 1.515(2) . ?
C51E C52E 1.366(2) . ?
C51E C56E 1.427(2) . ?
C52E H52E 0.9500 . ?
C52E C53E 1.418(3) . ?
C53E H53E 0.9500 . ?
C53E C54E 1.361(3) . ?
C54E H54E 0.9500 . ?
C54E C55E 1.426(2) . ?
C55E C56E 1.426(2) . ?
C55E C64E 1.428(2) . ?
C56E C61E 1.422(2) . ?
C61E H61E 0.9500 . ?
C61E C62E 1.367(2) . ?
C62E H62E 0.9500 . ?
C62E C63E 1.410(3) . ?
C63E H63E 0.9500 . ?
C63E C64E 1.367(2) . ?
N11F C12F 1.353(2) . ?
N11F C16F 1.333(3) . ?
C12F C13F 1.396(3) . ?
C12F C25F 1.455(3) . ?
C13F H13F 0.9500 . ?
C13F C14F 1.371(4) . ?
C14F H14F 0.9500 . ?
C14F C15F 1.382(4) . ?
C15F H15F 0.9500 . ?
C15F C16F 1.385(3) . ?
C16F H16F 0.9500 . ?
N21F N22F 1.358(2) . ?
N21F C25F 1.348(2) . ?
N22F C23F 1.348(2) . ?
N22F C26F 1.454(2) . ?
C23F H23F 0.9500 . ?
C23F C24F 1.374(3) . ?
C24F H24F 0.9500 . ?
C24F C25F 1.402(3) . ?
C26F H26K 0.9900 . ?
C26F H26L 0.9900 . ?
C26F C51F 1.518(2) . ?
N31F C32F 1.351(2) . ?
N31F C36F 1.345(2) . ?
C32F C33F 1.389(2) . ?
C32F C45F 1.457(2) . ?
C33F H33F 0.9500 . ?
C33F C34F 1.375(3) . ?
C34F H34F 0.9500 . ?
C34F C35F 1.372(3) . ?
C35F H35F 0.9500 . ?
C35F C36F 1.390(3) . ?
C36F H36F 0.9500 . ?
N41F N42F 1.353(2) . ?
N41F C45F 1.350(2) . ?
N42F C43F 1.342(3) . ?
N42F C46F 1.451(2) . ?
C43F H43F 0.9500 . ?
C43F C44F 1.389(3) . ?
C44F H44F 0.9500 . ?
C44F C45F 1.393(3) . ?
C46F H46K 0.9900 . ?
C46F H46L 0.9900 . ?
C46F C64F 1.518(2) . ?
C51F C52F 1.378(2) . ?
C51F C56F 1.422(2) . ?
C52F H52F 0.9500 . ?
C52F C53F 1.402(2) . ?
C53F H53F 0.9500 . ?
C53F C54F 1.364(3) . ?
C54F H54F 0.9500 . ?
C54F C55F 1.418(2) . ?
C55F C56F 1.428(2) . ?
C55F C64F 1.431(2) . ?
C56F C61F 1.423(2) . ?
C61F H61F 0.9500 . ?
C61F C62F 1.368(2) . ?
C62F H62F 0.9500 . ?
C62F C63F 1.415(2) . ?
C63F H63F 0.9500 . ?
C63F C64F 1.366(2) . ?
C11G C12G 1.402(3) . ?
C11G C16G 1.383(3) . ?
C11G C21G 1.448(3) . ?
C12G C13G 1.399(3) . ?
C12G C31G 1.437(4) . ?
C13G H13G 0.9500 . ?
C13G C14G 1.385(3) . ?
C14G H14G 0.9500 . ?
C14G C15G 1.391(3) . ?
C15G H15G 0.9500 . ?
C15G C16G 1.385(3) . ?
C16G H16G 0.9500 . ?
C21G N22G 1.146(3) . ?
C31G N32G 1.143(3) . ?
C11H C12H 1.407(13) . ?
C11H C16H 1.362(13) . ?
C11H C21H 1.434(12) . ?
C12H C13H 1.393(13) . ?
C12H C31H 1.442(13) . ?
C13H H13H 0.9500 . ?
C13H C14H 1.382(14) . ?
C14H H14H 0.9500 . ?
C14H C15H 1.380(15) . ?
C15H H15H 0.9500 . ?
C15H C16H 1.398(16) . ?
C16H H16H 0.9500 . ?
C21H N22H 1.114(14) . ?
C31H N32H 1.168(14) . ?
B10X F11X 1.355(3) . ?
B10X F12X 1.398(3) . ?
B10X F13X 1.408(3) . ?
B10X F14X 1.374(3) . ?
B15X F16X 1.318(4) . ?
B15X F17X 1.373(3) . ?
B15X F18X 1.418(4) . ?
B15X F19X 1.346(3) . ?
B20X F21X 1.437(6) . ?
B20X F22X 1.249(6) . ?
B20X F23X 1.260(5) . ?
B20X F24X 1.358(7) . ?
B25X F26X 1.376(3) . ?
B25X F27X 1.379(3) . ?
B25X F28X 1.392(3) . ?
B25X F29X 1.398(3) . ?
B25Y F26Y 1.354(14) . ?
B25Y F27Y 1.399(14) . ?
B25Y F28Y 1.358(13) . ?
B25Y F29Y 1.379(13) . ?
B30X F31X 1.385(3) . ?
B30X F32X 1.370(4) . ?
B30X F33X 1.400(4) . ?
B30X F34X 1.387(4) . ?
B30Y F31Y 1.354(13) . ?
B30Y F32Y 1.374(12) . ?
B30Y F33Y 1.396(13) . ?
B30Y F34Y 1.347(13) . ?
B35X F36X 1.392(13) . ?
B35X F37X 1.385(13) . ?
B35X F38X 1.362(12) . ?
B35X F39X 1.405(12) . ?
B40X F41X 1.386(7) . ?
B40X F42X 1.400(8) . ?
B40X F43X 1.375(7) . ?
B40X F44X 1.431(9) . ?
B40Y F41Y 1.325(11) . ?
B40Y F42Y 1.361(12) . ?
B40Y F43Y 1.406(11) . ?
B40Y F44Y 1.345(10) . ?
B95X F96X 1.399(7) . ?
B95X F97X 1.265(5) . ?
B95X F98X 1.396(6) . ?

loop_
_geom_torsion_atom_site_label_1
_geom_torsion_atom_site_label_2
_geom_torsion_atom_site_label_3
_geom_torsion_atom_site_label_4
_geom_torsion
_geom_torsion_site_symmetry_1
_geom_torsion_site_symmetry_2
_geom_torsion_site_symmetry_3
_geom_torsion_site_symmetry_4
_geom_torsion_publ_flag
Co1 N11A C12A C13A -174.6(2) . . . . ?
Co1 N11A C12A C25A 1.5(3) . . . . ?
Co1 N11A C16A C15A 174.4(3) . . . . ?
Co1 N21A N22A C23A -166.11(14) . . . . ?
Co1 N21A N22A C26A 13.4(3) . . . . ?
Co1 N21A C25A C12A -7.0(2) . . . . ?
Co1 N21A C25A C24A 170.04(13) . . . . ?
Co1 N11B C12B C13B 174.12(13) . . . . ?
Co1 N11B C12B C25B -7.31(18) . . . . ?
Co1 N11B C16B C15B -173.71(16) . . . . ?
Co1 N21B N22B C23B 175.18(14) . . . . ?
Co1 N21B N22B C26B 2.6(3) . . . . ?
Co1 N21B C25B C12B 6.47(18) . . . . ?
Co1 N21B C25B C24B -176.79(11) . . . . ?
Co1 N11C C12C C13C -179.09(13) . . . . ?
Co1 N11C C12C C25C -0.76(18) . . . . ?
Co1 N11C C16C C15C 178.62(15) . . . . ?
Co1 N21C N22C C23C -167.67(14) . . . . ?
Co1 N21C N22C C26C 19.0(3) . . . . ?
Co1 N21C C25C C12C -4.52(18) . . . . ?
Co1 N21C C25C C24C 171.81(12) . . . . ?
Co2 N31B C32B C33B -174.56(18) . . . . ?
Co2 N31B C32B C45B 4.0(2) . . . . ?
Co2 N31B C36B C35B 172.94(16) . . . . ?
Co2 N41B N42B C43B 163.8(2) . . . . ?
Co2 N41B N42B C46B -23.5(3) . . . . ?
Co2 N41B C45B C32B 10.6(3) . . . . ?
Co2 N41B C45B C44B -167.5(2) . . . . ?
Co2 N11D C12D C13D -173.31(14) . . . . ?
Co2 N11D C12D C25D 7.88(19) . . . . ?
Co2 N11D C16D C15D 173.08(14) . . . . ?
Co2 N21D N22D C23D 171.01(17) . . . . ?
Co2 N21D N22D C26D -13.9(3) . . . . ?
Co2 N21D C25D C12D 2.9(2) . . . . ?
Co2 N21D C25D C24D -174.44(15) . . . . ?
Co2 N11E C12E C13E -174.70(18) . . . . ?
Co2 N11E C16E C15E 176.99(14) . . . . ?
Co2 N11E C16E C25E -0.4(2) . . . . ?
Co2 N21E N22E C23E 179.70(15) . . . . ?
Co2 N21E N22E C26E -7.1(3) . . . . ?
Co2 N21E C25E C16E -3.23(19) . . . . ?
Co2 N21E C25E C24E -179.67(12) . . . . ?
Co3 N31C C32C C33C -174.29(13) 7_556 . . . ?
Co3 N31C C32C C45C 5.08(18) 7_556 . . . ?
Co3 N31C C36C C35C 173.82(14) 7_556 . . . ?
Co3 N41C N42C C43C -170.81(14) 7_556 . . . ?
Co3 N41C N42C C46C 6.4(3) 7_556 . . . ?
Co3 N41C C45C C32C -6.54(18) 7_556 . . . ?
Co3 N41C C45C C44C 173.46(11) 7_556 . . . ?
Co3 N31D C32D C33D -178.13(14) . . . . ?
Co3 N31D C32D C45D -1.36(18) . . . . ?
Co3 N31D C36D C35D 175.53(16) . . . . ?
Co3 N41D N42D C43D 170.96(12) . . . . ?
Co3 N41D N42D C46D -8.0(2) . . . . ?
Co3 N41D C45D C32D 10.49(18) . . . . ?
Co3 N41D C45D C44D -173.09(11) . . . . ?
Co3 N11F C12F C13F 177.09(16) . . . . ?
Co3 N11F C12F C25F -5.0(2) . . . . ?
Co3 N11F C16F C15F -176.88(19) . . . . ?
Co3 N21F N22F C23F 171.82(13) . . . . ?
Co3 N21F N22F C26F -3.7(2) . . . . ?
Co3 N21F C25F C12F 6.3(2) . . . . ?
Co3 N21F C25F C24F -173.75(11) . . . . ?
Co4 N31A C32A C33A -178.57(14) . . . . ?
Co4 N31A C32A C45A 3.41(19) . . . . ?
Co4 N31A C36A C35A 179.75(15) . . . . ?
Co4 N41A N42A C43A -179.35(14) . . . . ?
Co4 N41A N42A C46A -7.4(3) . . . . ?
Co4 N41A C45A C32A -3.28(18) . . . . ?
Co4 N41A C45A C44A 179.43(11) . . . . ?
Co4 N31E C32E C33E -179.33(15) 7_556 . . . ?
Co4 N31E C32E C45E -0.7(2) 7_556 . . . ?
Co4 N31E C36E C35E 178.56(18) 7_556 . . . ?
Co4 N41E N42E C43E -176.43(14) 7_556 . . . ?
Co4 N41E N42E C46E 13.3(3) 7_556 . . . ?
Co4 N41E C45E C32E -0.6(2) 7_556 . . . ?
Co4 N41E C45E C44E 177.52(13) 7_556 . . . ?
Co4 N31F C32F C33F -175.59(13) . . . . ?
Co4 N31F C32F C45F 4.08(18) . . . . ?
Co4 N31F C36F C35F 174.06(13) . . . . ?
Co4 N41F N42F C43F 165.95(14) . . . . ?
Co4 N41F N42F C46F -18.8(2) . . . . ?
Co4 N41F C45F C32F 7.12(19) . . . . ?
Co4 N41F C45F C44F -170.38(12) . . . . ?
N11A C12A C13A C14A -1.2(5) . . . . ?
N11A C12A C25A N21A 3.7(3) . . . . ?
N11A C12A C25A C24A -172.7(2) . . . . ?
C12A N11A C16A C15A -0.9(5) . . . . ?
C12A C13A C14A C15A 0.6(6) . . . . ?
C13A C12A C25A N21A 179.8(2) . . . . ?
C13A C12A C25A C24A 3.4(4) . . . . ?
C13A C14A C15A C16A -0.2(7) . . . . ?
C14A C15A C16A N11A 0.3(6) . . . . ?
C16A N11A C12A C13A 1.3(4) . . . . ?
C16A N11A C12A C25A 177.4(2) . . . . ?
N21A N22A C23A C24A -0.3(2) . . . . ?
N21A N22A C26A C51A 75.3(2) . . . . ?
N22A N21A C25A C12A -177.46(17) . . . . ?
N22A N21A C25A C24A -0.5(2) . . . . ?
N22A C23A C24A C25A 0.0(2) . . . . ?
N22A C26A C51A C52A 6.0(2) . . . . ?
N22A C26A C51A C56A -172.86(14) . . . . ?
C23A N22A C26A C51A -105.3(2) . . . . ?
C23A C24A C25A C12A 176.8(2) . . . . ?
C23A C24A C25A N21A 0.3(2) . . . . ?
C25A C12A C13A C14A -177.1(3) . . . . ?
C25A N21A N22A C23A 0.47(19) . . . . ?
C25A N21A N22A C26A 179.99(15) . . . . ?
C26A N22A C23A C24A -179.79(17) . . . . ?
C26A C51A C52A C53A -178.39(15) . . . . ?
C26A C51A C56A C55A 177.14(14) . . . . ?
C26A C51A C56A C61A -1.8(2) . . . . ?
N31A C32A C33A C34A -1.3(3) . . . . ?
N31A C32A C45A N41A 0.0(2) . . . . ?
N31A C32A C45A C44A 176.79(17) . . . . ?
C32A N31A C36A C35A -1.2(3) . . . . ?
C32A C33A C34A C35A -0.8(3) . . . . ?
C33A C32A C45A N41A -177.99(16) . . . . ?
C33A C32A C45A C44A -1.2(3) . . . . ?
C33A C34A C35A C36A 1.8(3) . . . . ?
C34A C35A C36A N31A -0.8(3) . . . . ?
C36A N31A C32A C33A 2.3(3) . . . . ?
C36A N31A C32A C45A -175.72(16) . . . . ?
N41A N42A C43A C44A -0.8(2) . . . . ?
N41A N42A C46A C64A -80.49(18) . . . . ?
N42A N41A C45A C32A 176.51(14) . . . . ?
N42A N41A C45A C44A -0.79(18) . . . . ?
N42A C43A C44A C45A 0.29(19) . . . . ?
N42A C46A C64A C55A -175.43(13) . . . . ?
N42A C46A C64A C63A 3.7(2) . . . . ?
C43A N42A C46A C64A 90.36(19) . . . . ?
C43A C44A C45A C32A -176.61(17) . . . . ?
C43A C44A C45A N41A 0.3(2) . . . . ?
C45A C32A C33A C34A 176.60(17) . . . . ?
C45A N41A N42A C43A 0.98(18) . . . . ?
C45A N41A N42A C46A 172.96(14) . . . . ?
C46A N42A C43A C44A -172.62(15) . . . . ?
C51A C52A C53A C54A 0.3(2) . . . . ?
C51A C56A C61A C62A 175.56(17) . . . . ?
C52A C51A C56A C55A -1.8(2) . . . . ?
C52A C51A C56A C61A 179.24(16) . . . . ?
C52A C53A C54A C55A 0.2(2) . . . . ?
C53A C54A C55A C56A -1.5(2) . . . . ?
C53A C54A C55A C64A 177.94(15) . . . . ?
C54A C55A C56A C51A 2.3(2) . . . . ?
C54A C55A C56A C61A -178.71(15) . . . . ?
C54A C55A C64A C46A 1.0(2) . . . . ?
C54A C55A C64A C63A -178.18(15) . . . . ?
C55A C56A C61A C62A -3.4(3) . . . . ?
C56A C51A C52A C53A 0.5(2) . . . . ?
C56A C55A C64A C46A -179.56(14) . . . . ?
C56A C55A C64A C63A 1.3(2) . . . . ?
C56A C61A C62A C63A 1.9(3) . . . . ?
C61A C62A C63A C64A 1.3(3) . . . . ?
C62A C63A C64A C46A 178.02(16) . . . . ?
C62A C63A C64A C55A -2.9(3) . . . . ?
C64A C55A C56A C51A -177.21(14) . . . . ?
C64A C55A C56A C61A 1.8(2) . . . . ?
N11B C12B C13B C14B 0.8(3) . . . . ?
N11B C12B C25B N21B 0.3(2) . . . . ?
N11B C12B C25B C24B -175.69(17) . . . . ?
C12B N11B C16B C15B 2.4(3) . . . . ?
C12B C13B C14B C15B 0.8(3) . . . . ?
C13B C12B C25B N21B 178.85(16) . . . . ?
C13B C12B C25B C24B 2.9(3) . . . . ?
C13B C14B C15B C16B -0.8(3) . . . . ?
C14B C15B C16B N11B -0.8(3) . . . . ?
C16B N11B C12B C13B -2.3(3) . . . . ?
C16B N11B C12B C25B 176.25(15) . . . . ?
N21B N22B C23B C24B 0.4(2) . . . . ?
N21B N22B C26B C51B 83.50(19) . . . . ?
N22B N21B C25B C12B -176.38(14) . . . . ?
N22B N21B C25B C24B 0.35(18) . . . . ?
N22B C23B C24B C25B -0.2(2) . . . . ?
N22B C26B C51B C52B 4.2(2) . . . . ?
N22B C26B C51B C56B -174.29(14) . . . . ?
C23B N22B C26B C51B -87.9(2) . . . . ?
C23B C24B C25B C12B 176.07(17) . . . . ?
C23B C24B C25B N21B -0.1(2) . . . . ?
C25B C12B C13B C14B -177.72(17) . . . . ?
C25B N21B N22B C23B -0.46(18) . . . . ?
C25B N21B N22B C26B -173.03(15) . . . . ?
C26B N22B C23B C24B 172.67(16) . . . . ?
C26B C51B C52B C53B -175.92(16) . . . . ?
C26B C51B C56B C55B 175.46(14) . . . . ?
C26B C51B C56B C61B -4.8(2) . . . . ?
N31B C32B C33B C34B 0.8(4) . . . . ?
N31B C32B C45B N41B -9.8(3) . . . . ?
N31B C32B C45B C44B 167.7(3) . . . . ?
C32B N31B C36B C35B -2.4(3) . . . . ?
C32B C33B C34B C35B -1.9(4) . . . . ?
C33B C32B C45B N41B 168.7(2) . . . . ?
C33B C32B C45B C44B -13.8(5) . . . . ?
C33B C34B C35B C36B 0.9(4) . . . . ?
C34B C35B C36B N31B 1.3(3) . . . . ?
C36B N31B C32B C33B 1.3(3) . . . . ?
C36B N31B C32B C45B 179.86(19) . . . . ?
N41B N42B C43B C44B 0.0(4) . . . . ?
N41B N42B C46B C64B -78.0(2) . . . . ?
N42B N41B C45B C32B 179.3(2) . . . . ?
N42B N41B C45B C44B 1.2(3) . . . . ?
N42B C43B C44B C45B 0.8(4) . . . . ?
N42B C46B C64B C55B 177.20(16) . . . . ?
N42B C46B C64B C63B -2.1(3) . . . . ?
C43B N42B C46B C64B 93.3(3) . . . . ?
C43B C44B C45B C32B -178.9(3) . . . . ?
C43B C44B C45B N41B -1.3(4) . . . . ?
C45B C32B C33B C34B -177.7(2) . . . . ?
C45B N41B N42B C43B -0.7(3) . . . . ?
C45B N41B N42B C46B 172.0(2) . . . . ?
C46B N42B C43B C44B -172.0(3) . . . . ?
C51B C52B C53B C54B 0.3(3) . . . . ?
C51B C56B C61B C62B 179.27(18) . . . . ?
C52B C51B C56B C55B -3.1(2) . . . . ?
C52B C51B C56B C61B 176.61(16) . . . . ?
C52B C53B C54B C55B -2.6(3) . . . . ?
C53B C54B C55B C56B 2.0(3) . . . . ?
C53B C54B C55B C64B -178.16(17) . . . . ?
C54B C55B C56B C51B 0.8(2) . . . . ?
C54B C55B C56B C61B -178.88(16) . . . . ?
C54B C55B C64B C46B 0.3(2) . . . . ?
C54B C55B C64B C63B 179.58(17) . . . . ?
C55B C56B C61B C62B -1.0(3) . . . . ?
C56B C51B C52B C53B 2.6(3) . . . . ?
C56B C55B C64B C46B -179.90(15) . . . . ?
C56B C55B C64B C63B -0.6(3) . . . . ?
C56B C61B C62B C63B 0.1(3) . . . . ?
C61B C62B C63B C64B 0.7(3) . . . . ?
C62B C63B C64B C46B 178.90(19) . . . . ?
C62B C63B C64B C55B -0.4(3) . . . . ?
C64B C55B C56B C51B -179.02(15) . . . . ?
C64B C55B C56B C61B 1.3(2) . . . . ?
N11C C12C C13C C14C 0.3(3) . . . . ?
N11C C12C C25C N21C 3.7(2) . . . . ?
N11C C12C C25C C24C -171.82(18) . . . . ?
C12C N11C C16C C15C 0.7(3) . . . . ?
C12C C13C C14C C15C 0.4(3) . . . . ?
C13C C12C C25C N21C -178.03(16) . . . . ?
C13C C12C C25C C24C 6.5(3) . . . . ?
C13C C14C C15C C16C -0.7(3) . . . . ?
C14C C15C C16C N11C 0.1(3) . . . . ?
C16C N11C C12C C13C -0.9(2) . . . . ?
C16C N11C C12C C25C 177.45(15) . . . . ?
N21C N22C C23C C24C 1.2(2) . . . . ?
N21C N22C C26C C51C 84.73(19) . . . . ?
N22C N21C C25C C12C -175.21(14) . . . . ?
N22C N21C C25C C24C 1.13(18) . . . . ?
N22C C23C C24C C25C -0.5(2) . . . . ?
N22C C26C C51C C52C 0.6(2) . . . . ?
N22C C26C C51C C56C 178.06(14) . . . . ?
C23C N22C C26C C51C -87.6(2) . . . . ?
C23C C24C C25C C12C 175.34(18) . . . . ?
C23C C24C C25C N21C -0.4(2) . . . . ?
C25C C12C C13C C14C -177.87(18) . . . . ?
C25C N21C N22C C23C -1.46(18) . . . . ?
C25C N21C N22C C26C -174.76(15) . . . . ?
C26C N22C C23C C24C 174.23(16) . . . . ?
C26C C51C C52C C53C -179.45(17) . . . . ?
C26C C51C C56C C55C -177.86(15) . . . . ?
C26C C51C C56C C61C 1.4(2) . . . . ?
N31C C32C C33C C34C 0.0(3) . . . . ?
N31C C32C C45C N41C 1.1(2) . . . . ?
N31C C32C C45C C44C -178.91(17) . . . . ?
C32C N31C C36C C35C -1.6(3) . . . . ?
C32C C33C C34C C35C -1.6(3) . . . . ?
C33C C32C C45C N41C -179.54(16) . . . . ?
C33C C32C C45C C44C 0.5(3) . . . . ?
C33C C34C C35C C36C 1.6(3) . . . . ?
C34C C35C C36C N31C 0.0(3) . . . . ?
C36C N31C C32C C33C 1.6(2) . . . . ?
C36C N31C C32C C45C -179.06(14) . . . . ?
N41C N42C C43C C44C -0.2(2) . . . . ?
N41C N42C C46C C64C -86.66(19) . . . . ?
N42C N41C C45C C32C 179.34(14) . . . . ?
N42C N41C C45C C44C -0.65(18) . . . . ?
N42C C43C C44C C45C -0.2(2) . . . . ?
N42C C46C C64C C55C 171.35(15) . . . . ?
N42C C46C C64C C63C -8.7(2) . . . . ?
C43C N42C C46C C64C 90.1(2) . . . . ?
C43C C44C C45C C32C -179.45(17) . . . . ?
C43C C44C C45C N41C 0.5(2) . . . . ?
C45C C32C C33C C34C -179.34(16) . . . . ?
C45C N41C N42C C43C 0.52(18) . . . . ?
C45C N41C N42C C46C 177.73(15) . . . . ?
C46C N42C C43C C44C -177.24(16) . . . . ?
C51C C52C C53C C54C -2.9(3) . . . . ?
C51C C56C C61C C62C -177.35(17) . . . . ?
C52C C51C C56C C55C -0.4(2) . . . . ?
C52C C51C C56C C61C 178.90(16) . . . . ?
C52C C53C C54C C55C 0.0(3) . . . . ?
C53C C54C C55C C56C 2.7(3) . . . . ?
C53C C54C C55C C64C -175.09(17) . . . . ?
C54C C55C C56C C51C -2.5(2) . . . . ?
C54C C55C C56C C61C 178.22(15) . . . . ?
C54C C55C C64C C46C 1.3(2) . . . . ?
C54C C55C C64C C63C -178.74(17) . . . . ?
C55C C56C C61C C62C 1.9(3) . . . . ?
C56C C51C C52C C53C 3.1(3) . . . . ?
C56C C55C C64C C46C -176.50(15) . . . . ?
C56C C55C C64C C63C 3.5(2) . . . . ?
C56C C61C C62C C63C 0.6(3) . . . . ?
C61C C62C C63C C64C -1.1(3) . . . . ?
C62C C63C C64C C46C 179.05(17) . . . . ?
C62C C63C C64C C55C -1.0(3) . . . . ?
C64C C55C C56C C51C 175.33(15) . . . . ?
C64C C55C C56C C61C -4.0(2) . . . . ?
N11D C12D C13D C14D -0.9(3) . . . . ?
N11D C12D C25D N21D -7.3(2) . . . . ?
N11D C12D C25D C24D 169.5(2) . . . . ?
C12D N11D C16D C15D -1.3(3) . . . . ?
C12D C13D C14D C15D -0.4(3) . . . . ?
C13D C12D C25D N21D 173.90(17) . . . . ?
C13D C12D C25D C24D -9.3(3) . . . . ?
C13D C14D C15D C16D 0.7(3) . . . . ?
C14D C15D C16D N11D 0.1(3) . . . . ?
C16D N11D C12D C13D 1.7(3) . . . . ?
C16D N11D C12D C25D -177.13(16) . . . . ?
N21D N22D C23D C24D 0.0(3) . . . . ?
N21D N22D C26D C51D -79.0(2) . . . . ?
N22D N21D C25D C12D 176.00(16) . . . . ?
N22D N21D C25D C24D -1.4(2) . . . . ?
N22D C23D C24D C25D -0.8(3) . . . . ?
N22D C26D C51D C52D -7.5(3) . . . . ?
N22D C26D C51D C56D 172.92(17) . . . . ?
C23D N22D C26D C51D 95.1(3) . . . . ?
C23D C24D C25D C12D -175.6(2) . . . . ?
C23D C24D C25D N21D 1.4(3) . . . . ?
C25D C12D C13D C14D 177.85(18) . . . . ?
C25D N21D N22D C23D 0.9(2) . . . . ?
C25D N21D N22D C26D 175.92(18) . . . . ?
C26D N22D C23D C24D -174.7(2) . . . . ?
C26D C51D C52D C53D 176.99(18) . . . . ?
C26D C51D C56D C55D -179.29(16) . . . . ?
C26D C51D C56D C61D 3.0(3) . . . . ?
N31D C32D C33D C34D 2.6(3) . . . . ?
N31D C32D C45D N41D -6.1(2) . . . . ?
N31D C32D C45D C44D 178.30(16) . . . . ?
C32D N31D C36D C35D -0.7(3) . . . . ?
C32D C33D C34D C35D -1.5(3) . . . . ?
C33D C32D C45D N41D 170.69(16) . . . . ?
C33D C32D C45D C44D -4.9(3) . . . . ?
C33D C34D C35D C36D -0.5(3) . . . . ?
C34D C35D C36D N31D 1.7(3) . . . . ?
C36D N31D C32D C33D -1.5(3) . . . . ?
C36D N31D C32D C45D 175.27(16) . . . . ?
N41D N42D C43D C44D -0.14(18) . . . . ?
N41D N42D C46D C64D 88.46(17) . . . . ?
N42D N41D C45D C32D -175.66(13) . . . . ?
N42D N41D C45D C44D 0.76(17) . . . . ?
N42D C43D C44D C45D 0.58(18) . . . . ?
N42D C46D C64D C55D -169.77(14) . . . . ?
N42D C46D C64D C63D 8.6(2) . . . . ?
C43D N42D C46D C64D -90.32(19) . . . . ?
C43D C44D C45D C32D 174.98(16) . . . . ?
C43D C44D C45D N41D -0.84(19) . . . . ?
C45D C32D C33D C34D -173.97(17) . . . . ?
C45D N41D N42D C43D -0.38(17) . . . . ?
C45D N41D N42D C46D -179.33(13) . . . . ?
C46D N42D C43D C44D 178.73(15) . . . . ?
C51D C52D C53D C54D 2.2(3) . . . . ?
C51D C56D C61D C62D 177.00(17) . . . . ?
C52D C51D C56D C55D 1.1(3) . . . . ?
C52D C51D C56D C61D -176.59(17) . . . . ?
C52D C53D C54D C55D 1.4(3) . . . . ?
C53D C54D C55D C56D -3.6(3) . . . . ?
C53D C54D C55D C64D 175.40(17) . . . . ?
C54D C55D C56D C51D 2.3(2) . . . . ?
C54D C55D C56D C61D -179.87(16) . . . . ?
C54D C55D C64D C46D -1.2(2) . . . . ?
C54D C55D C64D C63D -179.58(16) . . . . ?
C55D C56D C61D C62D -0.7(3) . . . . ?
C56D C51D C52D C53D -3.4(3) . . . . ?
C56D C55D C64D C46D 177.82(14) . . . . ?
C56D C55D C64D C63D -0.6(2) . . . . ?
C56D C61D C62D C63D -0.3(3) . . . . ?
C61D C62D C63D C64D 0.8(3) . . . . ?
C62D C63D C64D C46D -178.71(15) . . . . ?
C62D C63D C64D C55D -0.4(2) . . . . ?
C64D C55D C56D C51D -176.68(15) . . . . ?
C64D C55D C56D C61D 1.1(2) . . . . ?
N11E C12E C13E C14E -0.3(4) . . . . ?
N11E C16E C25E N21E 2.6(2) . . . . ?
N11E C16E C25E C24E 178.30(18) . . . . ?
C12E N11E C16E C15E 2.5(3) . . . . ?
C12E N11E C16E C25E -174.96(18) . . . . ?
C12E C13E C14E C15E 0.1(4) . . . . ?
C13E C14E C15E C16E 1.4(3) . . . . ?
C14E C15E C16E N11E -2.7(3) . . . . ?
C14E C15E C16E C25E 174.54(18) . . . . ?
C15E C16E C25E N21E -174.89(16) . . . . ?
C15E C16E C25E C24E 0.9(3) . . . . ?
C16E N11E C12E C13E -0.9(3) . . . . ?
N21E N22E C23E C24E -1.0(2) . . . . ?
N21E N22E C26E C51E -88.66(19) . . . . ?
N22E N21E C25E C16E 176.05(15) . . . . ?
N22E N21E C25E C24E -0.40(19) . . . . ?
N22E C23E C24E C25E 0.7(2) . . . . ?
N22E C26E C51E C52E 4.0(2) . . . . ?
N22E C26E C51E C56E -173.08(14) . . . . ?
C23E N22E C26E C51E 83.7(2) . . . . ?
C23E C24E C25E C16E -176.19(17) . . . . ?
C23E C24E C25E N21E -0.2(2) . . . . ?
C25E N21E N22E C23E 0.83(19) . . . . ?
C25E N21E N22E C26E 174.06(15) . . . . ?
C26E N22E C23E C24E -174.14(16) . . . . ?
C26E C51E C52E C53E -178.86(17) . . . . ?
C26E C51E C56E C55E 178.19(14) . . . . ?
C26E C51E C56E C61E -1.3(2) . . . . ?
N31E C32E C33E C34E 1.1(3) . . . . ?
N31E C32E C45E N41E 0.9(2) . . . . ?
N31E C32E C45E C44E -176.76(19) . . . . ?
C32E N31E C36E C35E -0.2(3) . . . . ?
C32E C33E C34E C35E -1.0(4) . . . . ?
C33E C32E C45E N41E 179.47(18) . . . . ?
C33E C32E C45E C44E 1.8(3) . . . . ?
C33E C34E C35E C36E 0.5(4) . . . . ?
C34E C35E C36E N31E 0.2(4) . . . . ?
C36E N31E C32E C33E -0.5(3) . . . . ?
C36E N31E C32E C45E 178.17(17) . . . . ?
N41E N42E C43E C44E 0.9(2) . . . . ?
N41E N42E C46E C64E 83.7(2) . . . . ?
N42E N41E C45E C32E -177.24(15) . . . . ?
N42E N41E C45E C44E 0.8(2) . . . . ?
N42E C43E C44E C45E -0.3(2) . . . . ?
N42E C46E C64E C55E -178.76(15) . . . . ?
N42E C46E C64E C63E 0.8(2) . . . . ?
C43E N42E C46E C64E -85.0(2) . . . . ?
C43E C44E C45E C32E 177.44(19) . . . . ?
C43E C44E C45E N41E -0.3(2) . . . . ?
C45E C32E C33E C34E -177.5(2) . . . . ?
C45E N41E N42E C43E -1.1(2) . . . . ?
C45E N41E N42E C46E -171.32(15) . . . . ?
C46E N42E C43E C44E 170.47(17) . . . . ?
C51E C52E C53E C54E 1.1(3) . . . . ?
C51E C56E C61E C62E 177.70(17) . . . . ?
C52E C51E C56E C55E 1.0(2) . . . . ?
C52E C51E C56E C61E -178.40(16) . . . . ?
C52E C53E C54E C55E 0.4(3) . . . . ?
C53E C54E C55E C56E -1.0(3) . . . . ?
C53E C54E C55E C64E 177.15(17) . . . . ?
C54E C55E C56E C51E 0.3(2) . . . . ?
C54E C55E C56E C61E 179.79(15) . . . . ?
C54E C55E C64E C46E 1.5(2) . . . . ?
C54E C55E C64E C63E -178.11(17) . . . . ?
C55E C56E C61E C62E -1.7(3) . . . . ?
C56E C51E C52E C53E -1.8(3) . . . . ?
C56E C55E C64E C46E 179.61(15) . . . . ?
C56E C55E C64E C63E 0.0(2) . . . . ?
C56E C61E C62E C63E 0.3(3) . . . . ?
C61E C62E C63E C64E 1.4(3) . . . . ?
C62E C63E C64E C46E 178.93(17) . . . . ?
C62E C63E C64E C55E -1.5(3) . . . . ?
C64E C55E C56E C51E -177.89(15) . . . . ?
C64E C55E C56E C61E 1.6(2) . . . . ?
N11F C12F C13F C14F -0.6(3) . . . . ?
N11F C12F C25F N21F -0.8(2) . . . . ?
N11F C12F C25F C24F 179.17(18) . . . . ?
C12F N11F C16F C15F -1.0(3) . . . . ?
C12F C13F C14F C15F 0.8(4) . . . . ?
C13F C12F C25F N21F 177.01(19) . . . . ?
C13F C12F C25F C24F -3.0(3) . . . . ?
C13F C14F C15F C16F -1.0(4) . . . . ?
C14F C15F C16F N11F 1.2(4) . . . . ?
C16F N11F C12F C13F 0.7(3) . . . . ?
C16F N11F C12F C25F 178.58(18) . . . . ?
N21F N22F C23F C24F 0.02(19) . . . . ?
N21F N22F C26F C51F 86.60(17) . . . . ?
N22F N21F C25F C12F -178.89(15) . . . . ?
N22F N21F C25F C24F 1.10(19) . . . . ?
N22F C23F C24F C25F 0.64(19) . . . . ?
N22F C26F C51F C52F 9.6(2) . . . . ?
N22F C26F C51F C56F -169.73(14) . . . . ?
C23F N22F C26F C51F -88.13(19) . . . . ?
C23F C24F C25F C12F 178.89(18) . . . . ?
C23F C24F C25F N21F -1.1(2) . . . . ?
C25F C12F C13F C14F -178.4(2) . . . . ?
C25F N21F N22F C23F -0.69(18) . . . . ?
C25F N21F N22F C26F -176.21(14) . . . . ?
C26F N22F C23F C24F 175.16(15) . . . . ?
C26F C51F C52F C53F -178.97(16) . . . . ?
C26F C51F C56F C55F 176.80(14) . . . . ?
C26F C51F C56F C61F -1.6(2) . . . . ?
N31F C32F C33F C34F 0.8(3) . . . . ?
N31F C32F C45F N41F -7.6(2) . . . . ?
N31F C32F C45F C44F 169.36(18) . . . . ?
C32F N31F C36F C35F -1.8(3) . . . . ?
C32F C33F C34F C35F -1.2(3) . . . . ?
C33F C32F C45F N41F 172.11(16) . . . . ?
C33F C32F C45F C44F -11.0(3) . . . . ?
C33F C34F C35F C36F 0.1(3) . . . . ?
C34F C35F C36F N31F 1.4(3) . . . . ?
C36F N31F C32F C33F 0.7(2) . . . . ?
C36F N31F C32F C45F -179.65(15) . . . . ?
N41F N42F C43F C44F -1.2(2) . . . . ?
N41F N42F C46F C64F -84.32(19) . . . . ?
N42F N41F C45F C32F 176.07(14) . . . . ?
N42F N41F C45F C44F -1.44(19) . . . . ?
N42F C43F C44F C45F 0.2(2) . . . . ?
N42F C46F C64F C55F 176.82(15) . . . . ?
N42F C46F C64F C63F -5.8(2) . . . . ?
C43F N42F C46F C64F 90.2(2) . . . . ?
C43F C44F C45F C32F -176.32(18) . . . . ?
C43F C44F C45F N41F 0.8(2) . . . . ?
C45F C32F C33F C34F -178.80(16) . . . . ?
C45F N41F N42F C43F 1.61(18) . . . . ?
C45F N41F N42F C46F 176.85(14) . . . . ?
C46F N42F C43F C44F -176.12(16) . . . . ?
C51F C52F C53F C54F 1.7(3) . . . . ?
C51F C56F C61F C62F 175.19(16) . . . . ?
C52F C51F C56F C55F -2.6(2) . . . . ?
C52F C51F C56F C61F 179.01(15) . . . . ?
C52F C53F C54F C55F -1.6(3) . . . . ?
C53F C54F C55F C56F -0.7(3) . . . . ?
C53F C54F C55F C64F 178.44(17) . . . . ?
C54F C55F C56F C51F 2.7(2) . . . . ?
C54F C55F C56F C61F -178.82(15) . . . . ?
C54F C55F C64F C46F -1.0(2) . . . . ?
C54F C55F C64F C63F -178.39(16) . . . . ?
C55F C56F C61F C62F -3.2(2) . . . . ?
C56F C51F C52F C53F 0.4(3) . . . . ?
C56F C55F C64F C46F 178.09(15) . . . . ?
C56F C55F C64F C63F 0.7(2) . . . . ?
C56F C61F C62F C63F 1.7(3) . . . . ?
C61F C62F C63F C64F 1.2(3) . . . . ?
C62F C63F C64F C46F -179.69(16) . . . . ?
C62F C63F C64F C55F -2.4(3) . . . . ?
C64F C55F C56F C51F -176.44(15) . . . . ?
C64F C55F C56F C61F 2.0(2) . . . . ?
C11G C12G C13G C14G -0.6(3) . . . . ?
C12G C11G C16G C15G 0.8(3) . . . . ?
C12G C13G C14G C15G 0.5(3) . . . . ?
C13G C14G C15G C16G 0.3(4) . . . . ?
C14G C15G C16G C11G -0.9(3) . . . . ?
C16G C11G C12G C13G -0.1(3) . . . . ?
C16G C11G C12G C31G 178.1(2) . . . . ?
C21G C11G C12G C13G -179.35(17) . . . . ?
C21G C11G C12G C31G -1.2(3) . . . . ?
C21G C11G C16G C15G -179.89(19) . . . . ?
C31G C12G C13G C14G -178.7(2) . . . . ?
C11H C12H C13H C14H -0.8(18) . . . . ?
C12H C11H C16H C15H -2(2) . . . . ?
C12H C13H C14H C15H -3(2) . . . . ?
C13H C14H C15H C16H 5(3) . . . . ?
C14H C15H C16H C11H -2(3) . . . . ?
C16H C11H C12H C13H 3.4(18) . . . . ?
C16H C11H C12H C31H -179.7(14) . . . . ?
C21H C11H C12H C13H 178.4(11) . . . . ?
C21H C11H C12H C31H -4.8(18) . . . . ?
C21H C11H C16H C15H -176.9(17) . . . . ?
C31H C12H C13H C14H -177.6(14) . . . . ?

loop_
_smtbx_masks_void_nr
_smtbx_masks_void_average_x
_smtbx_masks_void_average_y
_smtbx_masks_void_average_z
_smtbx_masks_void_volume
_smtbx_masks_void_count_electrons
_smtbx_masks_void_content
1 0.736 0.317 0.510 9930.2 2847.8 '12 BF4,132 CH3OH'
